data_7716125
loop_
_publ_author_name
'Nielsen, Hannah H.'
'Vilari&#xf1;o, Pol'
'Rodr&#xed;guez, Gemma'
'Trepard, Florian'
'Roubeau, Olivier'
'Arom&#xed;, Guillem'
'Aguil&#xe0;, David'

_publ_section_title
;
 Self-assembly of a supramolecular spin-crossover tetrahedron.
;
_journal_issue 23
_journal_name_full 'Dalton transactions (Cambridge, England : 2003)'
_journal_page_first 9792
_journal_page_last 9797
_journal_paper_doi 10.1039/d4dt00578c
_journal_volume 53
_journal_year 2024
_chemical_formula_moiety '8(C39 H30 Fe N12), 3(Cl4 Fe), 13(B F4), 23(C3 H6 O)'
_chemical_formula_sum 'C381 H378 B13 Cl12 F52 Fe11 N96 O23'
_chemical_formula_weight 8838.1
_space_group_crystal_system monoclinic
_space_group_IT_number 15
_space_group_name_Hall '-C 2yc'
_space_group_name_H-M_alt 'C 1 2/c 1'
_atom_sites_solution_hydrogens geom
_audit_creation_method SHELXL-2019/3
_audit_update_record
;
2024-02-22 deposited with the CCDC.	2024-05-20 downloaded from the CCDC.
;
_cell_angle_alpha 90
_cell_angle_beta 128.243(3)
_cell_angle_gamma 90
_cell_formula_units_Z 4
_cell_length_a 40.868(4)
_cell_length_b 38.826(4)
_cell_length_c 32.701(3)
_cell_measurement_reflns_used 9639
_cell_measurement_temperature 100(2)
_cell_measurement_theta_max 28.29
_cell_measurement_theta_min 2.17
_cell_volume 40752(7)
_computing_cell_refinement 'Bruker SAINT'
_computing_data_collection 'Bruker APEX 3'
_computing_data_reduction 'Bruker SAINT'
_computing_structure_refinement 'SHELXL-2019/2 (Sheldrick, 2019)'
_computing_structure_solution 'SHELXT 2018/2 (Sheldrick, 2018)'
_diffrn_ambient_temperature 100(2)
_diffrn_measured_fraction_theta_full 0.999
_diffrn_measured_fraction_theta_max 0.999
_diffrn_measurement_device_type 'Bruker D8 with PHOTON II detector'
_diffrn_measurement_method 'shutterless /f and /w scans'
_diffrn_radiation_monochromator 'silicon 111'
_diffrn_radiation_source 'Advanced Light Source station 12.2.1'
_diffrn_radiation_type synchrotron
_diffrn_radiation_wavelength 0.7288
_diffrn_reflns_av_R_equivalents 0.0530
_diffrn_reflns_av_unetI/netI 0.0274
_diffrn_reflns_Laue_measured_fraction_full 0.999
_diffrn_reflns_Laue_measured_fraction_max 0.999
_diffrn_reflns_limit_h_max 51
_diffrn_reflns_limit_h_min -51
_diffrn_reflns_limit_k_max 49
_diffrn_reflns_limit_k_min -49
_diffrn_reflns_limit_l_max 41
_diffrn_reflns_limit_l_min -41
_diffrn_reflns_number 468501
_diffrn_reflns_point_group_measured_fraction_full 0.999
_diffrn_reflns_point_group_measured_fraction_max 0.999
_diffrn_reflns_theta_full 27.469
_diffrn_reflns_theta_max 27.469
_diffrn_reflns_theta_min 1.672
_exptl_absorpt_coefficient_mu 0.593
_exptl_absorpt_correction_T_max 0.745
_exptl_absorpt_correction_T_min 0.660
_exptl_absorpt_correction_type multi-scan
_exptl_absorpt_process_details 'SADABS-2016/2 - Bruker AXS'
_exptl_crystal_colour red
_exptl_crystal_density_diffrn 1.440
_exptl_crystal_description block
_exptl_crystal_F_000 18163
_exptl_crystal_size_max 0.140
_exptl_crystal_size_mid 0.130
_exptl_crystal_size_min 0.070
_refine_diff_density_max 1.591
_refine_diff_density_min -1.498
_refine_diff_density_rms 0.104
_refine_ls_extinction_method none
_refine_ls_goodness_of_fit_ref 1.045
_refine_ls_hydrogen_treatment constr
_refine_ls_matrix_type full
_refine_ls_number_parameters 3725
_refine_ls_number_reflns 43246
_refine_ls_number_restraints 5478
_refine_ls_restrained_S_all 1.023
_refine_ls_R_factor_all 0.1071
_refine_ls_R_factor_gt 0.0905
_refine_ls_shift/su_max 0.001
_refine_ls_shift/su_mean 0.000
_refine_ls_structure_factor_coef Fsqd
_refine_ls_weighting_details 'w=1/[\s^2^(Fo^2^)+(0.1340P)^2^+242.3157P] where P=(Fo^2^+2Fc^2^)/3'
_refine_ls_weighting_scheme calc
_refine_ls_wR_factor_gt 0.2491
_refine_ls_wR_factor_ref 0.2672
_reflns_Friedel_coverage 0.000
_reflns_number_gt 34871
_reflns_number_total 43246
_reflns_threshold_expression 'I > 2\s(I)'
_cod_data_source_file d4dt00578c2.cif
_cod_data_source_block Fe4Td_100K
_cod_depositor_comments 'Adding full bibliography for 7716118--7716126.cif.'
_cod_original_cell_volume 40753(7)
_cod_original_sg_symbol_H-M 'C 2/c'
_cod_database_code 7716125
_shelx_shelxl_version_number 2019/3
_shelx_space_group_comment
;
The symmetry employed for this shelxl refinement is uniquely defined
by the following loop, which should always be used as a source of
symmetry information in preference to the above space-group names.
They are only intended as comments.
;
_shelx_estimated_absorpt_t_min 0.922
_shelx_estimated_absorpt_t_max 0.960

loop_
_space_group_symop_operation_xyz
'x, y, z'
'-x, y, -z+1/2'
'x+1/2, y+1/2, z'
'-x+1/2, y+1/2, -z+1/2'
'-x, -y, -z'
'x, -y, z-1/2'
'-x+1/2, -y+1/2, -z'
'x+1/2, -y+1/2, z-1/2'

loop_
_atom_site_label
_atom_site_type_symbol
_atom_site_fract_x
_atom_site_fract_y
_atom_site_fract_z
_atom_site_U_iso_or_equiv
_atom_site_adp_type
_atom_site_occupancy
_atom_site_site_symmetry_order
_atom_site_calc_flag
_atom_site_refinement_flags_posn
_atom_site_refinement_flags_adp
_atom_site_refinement_flags_occupancy
_atom_site_disorder_assembly
_atom_site_disorder_group
Fe1 Fe 0.91026(2) 0.51888(2) 0.81144(2) 0.02782(12) Uani 1 1 d . . . . .
N1 N 0.96407(10) 0.53960(8) 0.83536(14) 0.0325(7) Uani 1 1 d . . . . .
N2 N 0.91611(9) 0.55406(8) 0.85808(12) 0.0264(6) Uani 1 1 d . . . . .
N3 N 0.89604(9) 0.56340(8) 0.87690(12) 0.0271(6) Uani 1 1 d . . . . .
H3B H 0.871584 0.555391 0.865567 0.033 Uiso 1 1 calc R U . . .
N4 N 0.84762(12) 0.62637(10) 0.93814(14) 0.0407(8) Uani 1 1 d . . . . .
N5 N 0.90726(12) 0.48648(9) 0.76186(15) 0.0393(8) Uani 1 1 d . . . . .
N6 N 0.88064(10) 0.54801(8) 0.74937(13) 0.0312(6) Uani 1 1 d . . . . .
N7 N 0.86591(10) 0.58022(9) 0.73643(12) 0.0321(7) Uani 1 1 d . . . . .
H7B H 0.865011 0.594352 0.756746 0.039 Uiso 1 1 calc R U . . .
N8 N 0.78709(16) 0.66731(14) 0.64489(18) 0.0684(14) Uani 1 1 d . U . . .
N9 N 0.93732(11) 0.48563(8) 0.87080(14) 0.0344(7) Uani 1 1 d . . . . .
N10 N 0.86055(10) 0.49613(8) 0.79476(12) 0.0306(6) Uani 1 1 d . . . . .
N11 N 0.81931(10) 0.49713(9) 0.75634(13) 0.0335(7) Uani 1 1 d . . . . .
H11B H 0.806400 0.513068 0.732019 0.040 Uiso 1 1 calc R U . . .
N12 N 0.68677(14) 0.49200(19) 0.67930(18) 0.0811(19) Uani 1 1 d . . . . .
C1 C 0.98677(14) 0.53105(11) 0.8196(2) 0.0422(10) Uani 1 1 d . . . . .
H1A H 0.976650 0.513452 0.794226 0.051 Uiso 1 1 calc R U . . .
C2 C 1.02398(17) 0.54683(14) 0.8389(2) 0.0573(13) Uani 1 1 d . . . . .
H2A H 1.039118 0.540195 0.826947 0.069 Uiso 1 1 calc R U . . .
C3 C 1.03892(17) 0.57230(15) 0.8758(3) 0.0632(15) Uani 1 1 d . . . . .
H3A H 1.064732 0.583198 0.889840 0.076 Uiso 1 1 calc R U . . .
C4 C 1.01616(15) 0.58196(12) 0.8922(2) 0.0488(11) Uani 1 1 d . . . . .
H4A H 1.025878 0.599663 0.917386 0.059 Uiso 1 1 calc R U . . .
C5 C 0.97868(12) 0.56514(10) 0.87106(16) 0.0331(8) Uani 1 1 d . . . . .
C6 C 0.95176(11) 0.57215(9) 0.88523(15) 0.0292(7) Uani 1 1 d . . . . .
C7 C 0.95453(12) 0.59321(10) 0.92167(15) 0.0318(8) Uani 1 1 d . . . . .
H7A H 0.976415 0.608629 0.945486 0.038 Uiso 1 1 calc R U . . .
C8 C 0.91855(11) 0.58683(9) 0.91568(14) 0.0286(7) Uani 1 1 d . . . . .
C9 C 0.90371(12) 0.60134(9) 0.94302(15) 0.0304(7) Uani 1 1 d . . . . .
C10 C 0.93041(14) 0.60596(10) 0.99682(16) 0.0360(8) Uani 1 1 d . . . . .
H10A H 0.958920 0.599626 1.016843 0.043 Uiso 1 1 calc R U . . .
C11 C 0.91494(15) 0.61990(10) 1.02088(17) 0.0389(9) Uani 1 1 d . . . . .
H11A H 0.932355 0.622560 1.057633 0.047 Uiso 1 1 calc R U . . .
C12 C 0.87345(15) 0.62986(11) 0.99000(17) 0.0408(9) Uani 1 1 d . . . . .
H12A H 0.862893 0.639584 1.006389 0.049 Uiso 1 1 calc R U . . .
C13 C 0.86235(13) 0.61207(10) 0.91547(16) 0.0342(8) Uani 1 1 d . . . . .
H13A H 0.843856 0.608992 0.878782 0.041 Uiso 1 1 calc R U . . .
C14 C 0.91819(19) 0.45323(12) 0.7704(2) 0.0553(13) Uani 1 1 d . . . . .
H14A H 0.931582 0.443852 0.804111 0.066 Uiso 1 1 calc R U . . .
C15 C 0.9103(3) 0.43199(15) 0.7306(3) 0.0783(18) Uani 1 1 d . U . . .
H15A H 0.916817 0.408147 0.736887 0.094 Uiso 1 1 calc R U . . .
C16 C 0.8931(3) 0.44569(16) 0.6825(3) 0.0832(19) Uani 1 1 d . U . . .
H16A H 0.888270 0.431517 0.655515 0.100 Uiso 1 1 calc R U . . .
C17 C 0.8830(2) 0.48000(15) 0.6736(2) 0.0641(15) Uani 1 1 d . . . . .
H17A H 0.871891 0.490156 0.640952 0.077 Uiso 1 1 calc R U . . .
C18 C 0.88955(16) 0.49973(12) 0.71402(19) 0.0450(10) Uani 1 1 d . . . . .
C19 C 0.87655(13) 0.53525(11) 0.70814(16) 0.0372(9) Uani 1 1 d . . . . .
C20 C 0.85882(14) 0.55971(13) 0.66838(17) 0.0441(10) Uani 1 1 d . . . . .
H20A H 0.852485 0.557238 0.635255 0.053 Uiso 1 1 calc R U . . .
C21 C 0.85253(13) 0.58825(13) 0.68786(16) 0.0405(10) Uani 1 1 d . . . . .
C22 C 0.83456(15) 0.62204(14) 0.66425(17) 0.0482(12) Uani 1 1 d . . . . .
C23 C 0.84416(19) 0.63843(16) 0.6349(2) 0.0656(16) Uani 1 1 d . U . . .
H23A H 0.863116 0.628235 0.630786 0.079 Uiso 1 1 calc R U . . .
C24 C 0.8257(2) 0.66969(19) 0.6118(3) 0.0795(18) Uani 1 1 d . U . . .
H24A H 0.832211 0.681736 0.592407 0.095 Uiso 1 1 calc R U . . .
C25 C 0.7975(2) 0.68299(19) 0.6176(3) 0.0814(18) Uani 1 1 d . U . . .
H25A H 0.784646 0.704404 0.601406 0.098 Uiso 1 1 calc R U . . .
C26 C 0.80591(16) 0.63770(15) 0.66803(19) 0.0558(13) Uani 1 1 d . U . . .
H26A H 0.799466 0.626653 0.688181 0.067 Uiso 1 1 calc R U . . .
C27 C 0.97770(14) 0.48452(11) 0.91300(18) 0.0402(9) Uani 1 1 d . . . . .
H27A H 0.996811 0.499341 0.914267 0.048 Uiso 1 1 calc R U . . .
C28 C 0.99261(17) 0.46265(13) 0.9547(2) 0.0520(11) Uani 1 1 d . . . . .
H28A H 1.021146 0.463174 0.984502 0.062 Uiso 1 1 calc R U . . .
C29 C 0.96521(17) 0.44002(13) 0.9523(2) 0.0529(12) Uani 1 1 d . . . . .
H29A H 0.974796 0.424521 0.980157 0.063 Uiso 1 1 calc R U . . .
C30 C 0.92379(16) 0.44032(12) 0.9089(2) 0.0474(11) Uani 1 1 d . . . . .
H30A H 0.904561 0.424836 0.906249 0.057 Uiso 1 1 calc R U . . .
C31 C 0.91064(13) 0.46347(10) 0.86926(17) 0.0360(8) Uani 1 1 d . . . . .
C32 C 0.86761(14) 0.46835(10) 0.82393(16) 0.0357(8) Uani 1 1 d . . . . .
C33 C 0.83045(15) 0.45103(12) 0.80325(18) 0.0426(10) Uani 1 1 d . . . . .
H33A H 0.826791 0.430603 0.816013 0.051 Uiso 1 1 calc R U . . .
C34 C 0.80020(14) 0.47004(12) 0.76023(17) 0.0421(10) Uani 1 1 d . . . . .
C35 C 0.75486(15) 0.46586(16) 0.72450(18) 0.0534(13) Uani 1 1 d . . . . .
C36 C 0.7371(2) 0.4335(2) 0.7076(2) 0.0750(17) Uani 1 1 d . U . . .
H36A H 0.754027 0.413602 0.717554 0.090 Uiso 1 1 calc R U . . .
C37 C 0.6942(2) 0.4306(3) 0.6759(3) 0.092(2) Uani 1 1 d . U . . .
H37A H 0.681241 0.408744 0.663181 0.110 Uiso 1 1 calc R U . . .
C38 C 0.6709(2) 0.4590(3) 0.6632(3) 0.092(2) Uani 1 1 d . U . . .
H38A H 0.641481 0.456218 0.641689 0.111 Uiso 1 1 calc R U . . .
C39 C 0.72870(15) 0.49413(18) 0.70961(18) 0.0593(15) Uani 1 1 d . . . . .
H39A H 0.741117 0.516259 0.721518 0.071 Uiso 1 1 calc R U . . .
Fe2 Fe 0.81077(3) 0.74012(2) 0.91695(3) 0.0542(2) Uani 1 1 d . . . . .
N13 N 0.85577(15) 0.73414(11) 0.99297(16) 0.0524(11) Uani 1 1 d . . . . .
N14 N 0.85099(14) 0.71350(10) 0.91553(16) 0.0479(10) Uani 1 1 d . . . . .
N15 N 0.85417(13) 0.70193(10) 0.87920(15) 0.0461(9) Uani 1 1 d . . . . .
H15B H 0.833966 0.702545 0.845398 0.055 Uiso 1 1 calc R U . . .
N16 N 0.88824(12) 0.63737(9) 0.80200(14) 0.0365(7) Uani 1 1 d . . . . .
N17 N 0.83581(18) 0.78348(12) 0.91447(19) 0.0609(13) Uani 1 1 d . . . . .
N18 N 0.77133(16) 0.74950(12) 0.84162(18) 0.0587(13) Uani 1 1 d . . . . .
N19 N 0.73650(16) 0.73578(13) 0.79942(17) 0.0624(14) Uani 1 1 d . . . . .
H19A H 0.725867 0.715844 0.798597 0.075 Uiso 1 1 calc R U . . .
N20 N 0.64132(17) 0.70695(16) 0.63573(18) 0.0777(18) Uani 1 1 d . . . . .
N21 N 0.77267(17) 0.76452(12) 0.92672(17) 0.0641(14) Uani 1 1 d . . . . .
N22 N 0.78008(14) 0.70042(11) 0.91508(15) 0.0518(11) Uani 1 1 d . . . . .
N23 N 0.78068(13) 0.66586(11) 0.91268(14) 0.0498(10) Uani 1 1 d . . . . .
H23B H 0.796198 0.654312 0.907241 0.060 Uiso 1 1 calc R U . . .
N24 N 0.73730(13) 0.55927(13) 0.87696(15) 0.0536(11) Uani 1 1 d . . . . .
C40 C 0.8563(2) 0.74583(15) 1.0322(2) 0.0611(15) Uani 1 1 d . . . . .
H40A H 0.832172 0.756980 1.023801 0.073 Uiso 1 1 calc R U . . .
C41 C 0.8903(2) 0.74240(17) 1.0839(2) 0.0697(17) Uani 1 1 d . . . . .
H41A H 0.889432 0.751387 1.110305 0.084 Uiso 1 1 calc R U . . .
C42 C 0.9255(2) 0.72576(18) 1.0971(2) 0.0707(17) Uani 1 1 d . . . . .
H42A H 0.949092 0.722852 1.132607 0.085 Uiso 1 1 calc R U . . .
C43 C 0.92594(18) 0.71340(14) 1.0577(2) 0.0561(13) Uani 1 1 d . . . . .
H43A H 0.949802 0.701956 1.065595 0.067 Uiso 1 1 calc R U . . .
C44 C 0.89088(16) 0.71804(11) 1.00645(19) 0.0454(10) Uani 1 1 d . . . . .
C45 C 0.88767(16) 0.70747(11) 0.96139(18) 0.0423(10) Uani 1 1 d . . . . .
C46 C 0.91546(15) 0.69240(11) 0.95523(19) 0.0416(9) Uani 1 1 d . . . . .
H46A H 0.943567 0.685835 0.981693 0.050 Uiso 1 1 calc R U . . .
C47 C 0.89288(15) 0.68921(11) 0.90209(18) 0.0414(10) Uani 1 1 d . . . . .
C48 C 0.90491(15) 0.67460(10) 0.87180(18) 0.0385(9) Uani 1 1 d . . . . .
C49 C 0.94451(16) 0.68038(11) 0.8866(2) 0.0454(10) Uani 1 1 d . . . . .
H49A H 0.963906 0.694578 0.915616 0.054 Uiso 1 1 calc R U . . .
C50 C 0.95500(16) 0.66492(12) 0.8578(2) 0.0465(11) Uani 1 1 d . . . . .
H50A H 0.981568 0.668831 0.866467 0.056 Uiso 1 1 calc R U . . .
C51 C 0.92659(15) 0.64392(11) 0.81684(19) 0.0409(9) Uani 1 1 d . . . . .
H51A H 0.934413 0.633402 0.797821 0.049 Uiso 1 1 calc R U . . .
C52 C 0.87765(15) 0.65283(10) 0.82903(17) 0.0380(9) Uani 1 1 d . . . . .
H52A H 0.850574 0.648914 0.818846 0.046 Uiso 1 1 calc R U . . .
C53 C 0.8714(2) 0.79864(15) 0.9540(3) 0.0669(18) Uani 1 1 d . . . . .
H53A H 0.886570 0.788692 0.987665 0.080 Uiso 1 1 calc R U . . .
C54 C 0.8870(2) 0.82839(16) 0.9476(3) 0.0730(18) Uani 1 1 d . . . . .
H54A H 0.912394 0.838367 0.976230 0.088 Uiso 1 1 calc R U . . .
C55 C 0.8643(3) 0.8432(2) 0.8979(3) 0.085(2) Uani 1 1 d . . . . .
H55A H 0.874261 0.863266 0.892228 0.101 Uiso 1 1 calc R U . . .
C56 C 0.8279(3) 0.8286(2) 0.8581(3) 0.087(3) Uani 1 1 d . . . . .
H56A H 0.811717 0.838753 0.824525 0.104 Uiso 1 1 calc R U . . .
C57 C 0.8142(2) 0.79854(17) 0.8666(3) 0.0709(19) Uani 1 1 d . . . . .
C58 C 0.7771(2) 0.77980(17) 0.8264(3) 0.0686(19) Uani 1 1 d . . . . .
C59 C 0.7452(2) 0.7856(2) 0.7740(3) 0.079(2) Uani 1 1 d . . . . .
H59A H 0.741821 0.804938 0.753816 0.095 Uiso 1 1 calc R U . . .
C60 C 0.7197(2) 0.7573(2) 0.7575(2) 0.074(2) Uani 1 1 d . . . . .
C61 C 0.6816(2) 0.74825(19) 0.7052(2) 0.075(2) Uani 1 1 d . . . . .
C62 C 0.6524(2) 0.7742(2) 0.6733(2) 0.0847(18) Uani 1 1 d . U . . .
H62A H 0.656444 0.797271 0.685351 0.102 Uiso 1 1 calc R U . . .
C63 C 0.6176(2) 0.7650(2) 0.6235(3) 0.0886(19) Uani 1 1 d . U . . .
H63A H 0.596827 0.781695 0.601427 0.106 Uiso 1 1 calc R U . . .
C64 C 0.6134(2) 0.7323(2) 0.6065(3) 0.0862(18) Uani 1 1 d . U . . .
H64A H 0.589458 0.726804 0.572228 0.103 Uiso 1 1 calc R U . . .
C65 C 0.6744(2) 0.71538(19) 0.6846(2) 0.075(2) Uani 1 1 d . . . . .
H65A H 0.693911 0.697814 0.706221 0.090 Uiso 1 1 calc R U . . .
C66 C 0.7708(2) 0.79851(16) 0.9324(2) 0.0690(18) Uani 1 1 d . . . . .
H66A H 0.789212 0.813383 0.932379 0.083 Uiso 1 1 calc R U . . .
C67 C 0.7425(2) 0.81278(17) 0.9384(3) 0.078(2) Uani 1 1 d . . . . .
H67A H 0.741760 0.836940 0.942358 0.094 Uiso 1 1 calc R U . . .
C68 C 0.7157(2) 0.79131(18) 0.9384(3) 0.079(2) Uani 1 1 d . . . . .
H68A H 0.696390 0.800596 0.942604 0.095 Uiso 1 1 calc R U . . .
C69 C 0.7169(2) 0.75624(17) 0.9324(2) 0.073(2) Uani 1 1 d . . . . .
H69A H 0.698406 0.741048 0.931818 0.087 Uiso 1 1 calc R U . . .
C70 C 0.7464(2) 0.74379(16) 0.9272(2) 0.0650(17) Uani 1 1 d . . . . .
C71 C 0.75192(19) 0.70751(15) 0.9229(2) 0.0576(15) Uani 1 1 d . . . . .
C72 C 0.73484(19) 0.67738(16) 0.9260(2) 0.0621(16) Uani 1 1 d . . . . .
H72A H 0.714517 0.675350 0.931271 0.075 Uiso 1 1 calc R U . . .
C73 C 0.75447(17) 0.65101(15) 0.91965(18) 0.0524(13) Uani 1 1 d . . . . .
C74 C 0.74933(17) 0.61384(15) 0.91906(19) 0.0536(13) Uani 1 1 d . . . . .
C75 C 0.7474(2) 0.59796(17) 0.9554(2) 0.0702(17) Uani 1 1 d . . . . .
H75A H 0.750417 0.611093 0.982067 0.084 Uiso 1 1 calc R U . . .
C76 C 0.7411(3) 0.56287(18) 0.9525(3) 0.080(2) Uani 1 1 d . . . . .
H76A H 0.739762 0.551538 0.977238 0.096 Uiso 1 1 calc R U . . .
C77 C 0.7367(2) 0.54443(17) 0.9133(2) 0.0647(15) Uani 1 1 d . . . . .
H77A H 0.733015 0.520188 0.912052 0.078 Uiso 1 1 calc R U . . .
C78 C 0.74387(15) 0.59311(16) 0.88034(18) 0.0517(12) Uani 1 1 d . . . . .
H78A H 0.744917 0.603743 0.855006 0.062 Uiso 1 1 calc R U . . .
Fe3 Fe 0.61256(4) 0.49950(7) 0.74173(5) 0.0357(4) Uani 0.522(4) 1 d . U P A 1
N25 N 0.6041(3) 0.4508(2) 0.7170(3) 0.0420(16) Uani 0.522(4) 1 d . U P A 1
N26 N 0.6705(2) 0.4863(3) 0.7753(4) 0.0302(17) Uani 0.522(4) 1 d . U P A 1
N27 N 0.7090(4) 0.5002(2) 0.8080(4) 0.0296(19) Uani 0.522(4) 1 d . U P A 1
H27E H 0.713955 0.521909 0.817792 0.036 Uiso 0.522(4) 1 calc R U P A 1
N28 N 0.8400(10) 0.5204(6) 0.8777(12) 0.029(3) Uani 0.522(4) 1 d . U P A 1
N29 N 0.6205(3) 0.4879(3) 0.8073(4) 0.0401(19) Uani 0.522(4) 1 d . U P A 1
N30 N 0.6252(2) 0.5455(3) 0.7732(3) 0.0359(16) Uani 0.522(4) 1 d . U P A 1
N31 N 0.6289(3) 0.5774(3) 0.7630(4) 0.0362(19) Uani 0.522(4) 1 d . U P A 1
H31A H 0.628230 0.583038 0.736500 0.043 Uiso 0.522(4) 1 calc R U P A 1
N32 N 0.6730(3) 0.6847(3) 0.7868(4) 0.038(2) Uani 0.522(4) 1 d . U P A 1
N33 N 0.5509(2) 0.5081(2) 0.7004(3) 0.0416(15) Uani 0.522(4) 1 d . U P A 1
N34 N 0.5991(2) 0.5159(2) 0.6764(3) 0.0357(15) Uani 0.522(4) 1 d . U P A 1
N35 N 0.6192(3) 0.5201(2) 0.6559(3) 0.0338(17) Uani 0.522(4) 1 d . U P A 1
H35D H 0.646089 0.517108 0.672860 0.041 Uiso 0.522(4) 1 calc R U P A 1
N36 N 0.6502(3) 0.5617(2) 0.5599(4) 0.0323(18) Uani 0.522(4) 1 d . U P A 1
C79 C 0.5672(3) 0.4341(4) 0.6839(6) 0.065(3) Uani 0.522(4) 1 d . U P A 1
H79A H 0.541981 0.446007 0.669988 0.078 Uiso 0.522(4) 1 calc R U P A 1
C80 C 0.5655(4) 0.4005(4) 0.6700(7) 0.087(5) Uani 0.522(4) 1 d . U P A 1
H80A H 0.539111 0.389862 0.645905 0.104 Uiso 0.522(4) 1 calc R U P A 1
C81 C 0.6018(4) 0.3815(4) 0.6906(6) 0.079(4) Uani 0.522(4) 1 d . U P A 1
H81A H 0.600756 0.357930 0.682063 0.095 Uiso 0.522(4) 1 calc R U P A 1
C82 C 0.6387(3) 0.3986(3) 0.7235(5) 0.052(3) Uani 0.522(4) 1 d . U P A 1
H82A H 0.664256 0.387145 0.737691 0.063 Uiso 0.522(4) 1 calc R U P A 1
C83 C 0.6386(3) 0.4325(3) 0.7359(4) 0.0387(19) Uani 0.522(4) 1 d . U P A 1
C84 C 0.6766(3) 0.4529(3) 0.7708(4) 0.0318(19) Uani 0.522(4) 1 d . U P A 1
C85 C 0.7192(3) 0.4455(3) 0.8006(4) 0.0289(19) Uani 0.522(4) 1 d . U P A 1
H85A H 0.731798 0.423924 0.804243 0.035 Uiso 0.522(4) 1 calc R U P A 1
C86 C 0.7389(4) 0.4765(3) 0.8236(5) 0.027(2) Uani 0.522(4) 1 d . U P A 1
C87 C 0.7834(5) 0.4852(4) 0.8587(7) 0.023(3) Uani 0.522(4) 1 d . U P A 1
C88 C 0.8133(5) 0.4632(4) 0.9004(6) 0.030(3) Uani 0.522(4) 1 d . U P A 1
H88A H 0.804579 0.443356 0.908367 0.036 Uiso 0.522(4) 1 calc R U P A 1
C89 C 0.8548(6) 0.4710(6) 0.9291(8) 0.031(3) Uani 0.522(4) 1 d . U P A 1
H89A H 0.875267 0.456925 0.957573 0.037 Uiso 0.522(4) 1 calc R U P A 1
C90 C 0.8657(10) 0.4987(8) 0.9162(14) 0.034(4) Uani 0.522(4) 1 d . U P A 1
H90A H 0.894695 0.503363 0.936399 0.041 Uiso 0.522(4) 1 calc R U P A 1
C91 C 0.7985(7) 0.5133(5) 0.8499(9) 0.029(3) Uani 0.522(4) 1 d . U P A 1
H91A H 0.779045 0.528689 0.822857 0.034 Uiso 0.522(4) 1 calc R U P A 1
C92 C 0.6200(4) 0.4558(4) 0.8232(5) 0.053(2) Uani 0.522(4) 1 d . U P A 1
H92A H 0.615660 0.436565 0.802359 0.063 Uiso 0.522(4) 1 calc R U P A 1
C93 C 0.6258(5) 0.4502(4) 0.8698(5) 0.063(3) Uani 0.522(4) 1 d . U P A 1
H93A H 0.625581 0.427616 0.880788 0.075 Uiso 0.522(4) 1 calc R U P A 1
C94 C 0.6318(5) 0.4789(4) 0.8990(6) 0.058(3) Uani 0.522(4) 1 d . U P A 1
H94A H 0.635124 0.475884 0.930193 0.070 Uiso 0.522(4) 1 calc R U P A 1
C95 C 0.6331(4) 0.5117(4) 0.8837(5) 0.051(3) Uani 0.522(4) 1 d . U P A 1
H95A H 0.637764 0.531244 0.904095 0.061 Uiso 0.522(4) 1 calc R U P A 1
C96 C 0.6272(4) 0.5149(3) 0.8371(5) 0.043(2) Uani 0.522(4) 1 d . U P A 1
C97 C 0.6288(3) 0.5473(4) 0.8172(4) 0.039(2) Uani 0.522(4) 1 d . U P A 1
C98 C 0.6335(3) 0.5815(4) 0.8323(4) 0.041(2) Uani 0.522(4) 1 d . U P A 1
H98A H 0.636008 0.589977 0.861435 0.049 Uiso 0.522(4) 1 calc R U P A 1
C99 C 0.6337(3) 0.6009(3) 0.7974(4) 0.0370(19) Uani 0.522(4) 1 d . U P A 1
C100 C 0.6391(3) 0.6385(4) 0.7950(4) 0.0363(19) Uani 0.522(4) 1 d . U P A 1
C101 C 0.6173(4) 0.6614(4) 0.8027(5) 0.051(2) Uani 0.522(4) 1 d . U P A 1
H10B H 0.598653 0.653213 0.808649 0.062 Uiso 0.522(4) 1 calc R U P A 1
C102 C 0.6231(5) 0.6957(4) 0.8014(6) 0.057(3) Uani 0.522(4) 1 d . U P A 1
H10C H 0.608207 0.711886 0.806031 0.068 Uiso 0.522(4) 1 calc R U P A 1
C103 C 0.6514(4) 0.7072(3) 0.7933(4) 0.049(2) Uani 0.522(4) 1 d . U P A 1
H10D H 0.655342 0.731187 0.792463 0.059 Uiso 0.522(4) 1 calc R U P A 1
C104 C 0.6662(4) 0.6510(3) 0.7868(4) 0.037(2) Uani 0.522(4) 1 d . U P A 1
H10E H 0.680574 0.635070 0.780962 0.045 Uiso 0.522(4) 1 calc R U P A 1
C105 C 0.5272(3) 0.5007(3) 0.7150(4) 0.047(2) Uani 0.522(4) 1 d . U P A 1
H10F H 0.540199 0.491330 0.748664 0.057 Uiso 0.522(4) 1 calc R U P A 1
C106 C 0.4848(3) 0.5063(3) 0.6827(4) 0.052(2) Uani 0.522(4) 1 d . U P A 1
H10G H 0.469024 0.500562 0.694122 0.062 Uiso 0.522(4) 1 calc R U P A 1
C107 C 0.4653(3) 0.5202(3) 0.6338(4) 0.056(2) Uani 0.522(4) 1 d . U P A 1
H10H H 0.436193 0.524469 0.611224 0.067 Uiso 0.522(4) 1 calc R U P A 1
C108 C 0.4894(3) 0.5276(3) 0.6186(4) 0.046(2) Uani 0.522(4) 1 d . U P A 1
H10I H 0.477025 0.537330 0.585363 0.055 Uiso 0.522(4) 1 calc R U P A 1
C109 C 0.5314(3) 0.5208(3) 0.6519(4) 0.0388(17) Uani 0.522(4) 1 d . U P A 1
C110 C 0.5596(3) 0.5240(3) 0.6387(4) 0.038(2) Uani 0.522(4) 1 d . U P A 1
C111 C 0.5524(4) 0.5324(3) 0.5927(5) 0.036(2) Uani 0.522(4) 1 d . U P A 1
H11F H 0.526742 0.538438 0.560283 0.044 Uiso 0.522(4) 1 calc R U P A 1
C112 C 0.5914(3) 0.5298(3) 0.6050(4) 0.033(2) Uani 0.522(4) 1 d . U P A 1
C113 C 0.6043(3) 0.5348(3) 0.5726(4) 0.0322(18) Uani 0.522(4) 1 d . U P A 1
C114 C 0.5795(3) 0.5223(3) 0.5212(4) 0.041(2) Uani 0.522(4) 1 d . U P A 1
H11G H 0.554812 0.509639 0.507595 0.049 Uiso 0.522(4) 1 calc R U P A 1
C115 C 0.5916(4) 0.5288(3) 0.4912(4) 0.047(2) Uani 0.522(4) 1 d . U P A 1
H11H H 0.576099 0.519804 0.456872 0.057 Uiso 0.522(4) 1 calc R U P A 1
C116 C 0.6267(3) 0.5485(3) 0.5118(4) 0.039(2) Uani 0.522(4) 1 d . U P A 1
H11I H 0.634615 0.553055 0.490480 0.047 Uiso 0.522(4) 1 calc R U P A 1
C117 C 0.6388(3) 0.5543(3) 0.5893(4) 0.030(2) Uani 0.522(4) 1 d . U P A 1
H11J H 0.655371 0.563017 0.623860 0.036 Uiso 0.522(4) 1 calc R U P A 1
Fe13 Fe 0.61113(5) 0.51890(9) 0.73901(6) 0.0385(5) Uani 0.478(4) 1 d . U P A 2
N125 N 0.5971(3) 0.4712(3) 0.7107(3) 0.0425(18) Uani 0.478(4) 1 d . U P A 2
N126 N 0.6671(3) 0.5019(3) 0.7694(4) 0.0344(19) Uani 0.478(4) 1 d . U P A 2
N127 N 0.7068(4) 0.5129(3) 0.8025(5) 0.027(2) Uani 0.478(4) 1 d . U P A 2
H12E H 0.713923 0.534227 0.814028 0.033 Uiso 0.478(4) 1 calc R U P A 2
N128 N 0.8376(11) 0.5267(7) 0.8725(13) 0.028(3) Uani 0.478(4) 1 d . U P A 2
N129 N 0.6209(3) 0.5056(3) 0.8053(4) 0.043(2) Uani 0.478(4) 1 d . U P A 2
N130 N 0.6287(3) 0.5627(4) 0.7759(4) 0.036(2) Uani 0.478(4) 1 d . U P A 2
N131 N 0.6329(3) 0.5956(3) 0.7653(3) 0.0332(17) Uani 0.478(4) 1 d . U P A 2
H13B H 0.631189 0.601734 0.738169 0.040 Uiso 0.478(4) 1 calc R U P A 2
N132 N 0.6823(3) 0.7001(3) 0.7940(4) 0.037(2) Uani 0.478(4) 1 d . U P A 2
N133 N 0.5516(3) 0.5329(3) 0.7012(3) 0.0484(19) Uani 0.478(4) 1 d . U P A 2
N134 N 0.5969(3) 0.5343(3) 0.6723(3) 0.0393(18) Uani 0.478(4) 1 d . U P A 2
N135 N 0.6160(3) 0.5369(3) 0.6500(4) 0.038(2) Uani 0.478(4) 1 d . U P A 2
H13K H 0.642881 0.534141 0.666734 0.045 Uiso 0.478(4) 1 calc R U P A 2
N136 N 0.6461(4) 0.5758(3) 0.5522(5) 0.039(2) Uani 0.478(4) 1 d . U P A 2
C179 C 0.5592(4) 0.4576(4) 0.6766(4) 0.055(3) Uani 0.478(4) 1 d . U P A 2
H17E H 0.535274 0.471296 0.663457 0.066 Uiso 0.478(4) 1 calc R U P A 2
C180 C 0.5543(5) 0.4233(5) 0.6598(6) 0.067(3) Uani 0.478(4) 1 d . U P A 2
H18D H 0.526987 0.414034 0.636023 0.080 Uiso 0.478(4) 1 calc R U P A 2
C181 C 0.5875(6) 0.4032(4) 0.6766(6) 0.065(3) Uani 0.478(4) 1 d . U P A 2
H18E H 0.583480 0.380190 0.664345 0.078 Uiso 0.478(4) 1 calc R U P A 2
C182 C 0.6275(5) 0.4162(4) 0.7120(5) 0.052(2) Uani 0.478(4) 1 d . U P A 2
H18F H 0.651384 0.402452 0.725297 0.063 Uiso 0.478(4) 1 calc R U P A 2
C183 C 0.6311(4) 0.4506(4) 0.7272(5) 0.044(2) Uani 0.478(4) 1 d . U P A 2
C184 C 0.6707(4) 0.4680(4) 0.7626(5) 0.036(2) Uani 0.478(4) 1 d . U P A 2
C185 C 0.7125(4) 0.4581(3) 0.7911(5) 0.036(2) Uani 0.478(4) 1 d . U P A 2
H18G H 0.723175 0.435911 0.792915 0.043 Uiso 0.478(4) 1 calc R U P A 2
C186 C 0.7342(5) 0.4875(3) 0.8158(6) 0.030(3) Uani 0.478(4) 1 d . U P A 2
C187 C 0.7802(7) 0.4933(5) 0.8501(8) 0.029(3) Uani 0.478(4) 1 d . U P A 2
C188 C 0.8058(5) 0.4702(5) 0.8902(7) 0.029(3) Uani 0.478(4) 1 d . U P A 2
H18H H 0.794546 0.450926 0.895553 0.035 Uiso 0.478(4) 1 calc R U P A 2
C189 C 0.8480(7) 0.4760(7) 0.9219(10) 0.038(4) Uani 0.478(4) 1 d . U P A 2
H18I H 0.866465 0.461010 0.950289 0.046 Uiso 0.478(4) 1 calc R U P A 2
C190 C 0.8640(10) 0.5047(8) 0.9122(15) 0.029(4) Uani 0.478(4) 1 d . U P A 2
H19B H 0.893205 0.508399 0.933441 0.035 Uiso 0.478(4) 1 calc R U P A 2
C191 C 0.7970(7) 0.5210(6) 0.8427(8) 0.024(3) Uani 0.478(4) 1 d . U P A 2
H19C H 0.778801 0.536538 0.815097 0.029 Uiso 0.478(4) 1 calc R U P A 2
C192 C 0.6190(5) 0.4735(5) 0.8193(6) 0.053(3) Uani 0.478(4) 1 d . U P A 2
H19D H 0.609874 0.455200 0.795118 0.063 Uiso 0.478(4) 1 calc R U P A 2
C193 C 0.6304(5) 0.4662(4) 0.8694(6) 0.057(3) Uani 0.478(4) 1 d . U P A 2
H19E H 0.631909 0.443076 0.880029 0.068 Uiso 0.478(4) 1 calc R U P A 2
C194 C 0.6393(5) 0.4934(4) 0.9021(6) 0.048(3) Uani 0.478(4) 1 d . U P A 2
H19F H 0.644187 0.489505 0.934205 0.057 Uiso 0.478(4) 1 calc R U P A 2
C195 C 0.6408(4) 0.5267(4) 0.8873(5) 0.043(2) Uani 0.478(4) 1 d . U P A 2
H19G H 0.647758 0.545820 0.909458 0.051 Uiso 0.478(4) 1 calc R U P A 2
C196 C 0.6318(4) 0.5308(4) 0.8389(5) 0.038(2) Uani 0.478(4) 1 d . U P A 2
C197 C 0.6337(3) 0.5641(4) 0.8196(4) 0.035(2) Uani 0.478(4) 1 d . U P A 2
C198 C 0.6412(3) 0.5978(3) 0.8389(4) 0.036(2) Uani 0.478(4) 1 d . U P A 2
H19H H 0.645903 0.605419 0.869747 0.044 Uiso 0.478(4) 1 calc R U P A 2
C199 C 0.6402(3) 0.6178(4) 0.8027(4) 0.0328(19) Uani 0.478(4) 1 d . U P A 2
C200 C 0.6467(3) 0.6549(3) 0.8023(4) 0.036(2) Uani 0.478(4) 1 d . U P A 2
C201 C 0.6285(4) 0.6786(5) 0.8139(5) 0.043(2) Uani 0.478(4) 1 d . U P A 2
H20E H 0.610529 0.671271 0.821335 0.051 Uiso 0.478(4) 1 calc R U P A 2
C202 C 0.6365(4) 0.7128(4) 0.8146(5) 0.050(2) Uani 0.478(4) 1 d . U P A 2
H20F H 0.623578 0.729549 0.821567 0.060 Uiso 0.478(4) 1 calc R U P A 2
C203 C 0.6640(4) 0.7231(3) 0.8049(5) 0.042(2) Uani 0.478(4) 1 d . U P A 2
H20G H 0.669861 0.746927 0.805948 0.051 Uiso 0.478(4) 1 calc R U P A 2
C204 C 0.6735(3) 0.6662(4) 0.7924(4) 0.030(2) Uani 0.478(4) 1 d . U P A 2
H20H H 0.685844 0.649812 0.784199 0.037 Uiso 0.478(4) 1 calc R U P A 2
C205 C 0.5308(3) 0.5341(3) 0.7210(5) 0.056(3) Uani 0.478(4) 1 d . U P A 2
H20I H 0.545340 0.528454 0.756661 0.067 Uiso 0.478(4) 1 calc R U P A 2
C206 C 0.4898(4) 0.5431(4) 0.6918(5) 0.071(3) Uani 0.478(4) 1 d . U P A 2
H20J H 0.476287 0.543791 0.707161 0.085 Uiso 0.478(4) 1 calc R U P A 2
C207 C 0.4681(4) 0.5512(5) 0.6402(6) 0.079(4) Uani 0.478(4) 1 d . U P A 2
H20K H 0.439442 0.557013 0.619573 0.095 Uiso 0.478(4) 1 calc R U P A 2
C208 C 0.4888(4) 0.5508(5) 0.6173(5) 0.066(3) Uani 0.478(4) 1 d . U P A 2
H20L H 0.474679 0.556411 0.581709 0.080 Uiso 0.478(4) 1 calc R U P A 2
C209 C 0.5306(3) 0.5419(4) 0.6503(4) 0.051(2) Uani 0.478(4) 1 d . U P A 2
C210 C 0.5565(3) 0.5413(4) 0.6341(4) 0.044(2) Uani 0.478(4) 1 d . U P A 2
C211 C 0.5492(5) 0.5469(4) 0.5867(5) 0.044(3) Uani 0.478(4) 1 d . U P A 2
H21D H 0.523224 0.551512 0.553836 0.052 Uiso 0.478(4) 1 calc R U P A 2
C212 C 0.5873(4) 0.5444(3) 0.5975(5) 0.038(3) Uani 0.478(4) 1 d . U P A 2
C213 C 0.5996(4) 0.5494(3) 0.5646(4) 0.034(2) Uani 0.478(4) 1 d . U P A 2
C214 C 0.5737(4) 0.5389(3) 0.5126(5) 0.047(3) Uani 0.478(4) 1 d . U P A 2
H21E H 0.548376 0.527030 0.498323 0.056 Uiso 0.478(4) 1 calc R U P A 2
C215 C 0.5859(5) 0.5461(4) 0.4824(5) 0.055(3) Uani 0.478(4) 1 d . U P A 2
H21F H 0.569796 0.537985 0.447529 0.066 Uiso 0.478(4) 1 calc R U P A 2
C216 C 0.6207(4) 0.5649(3) 0.5025(5) 0.049(3) Uani 0.478(4) 1 d . U P A 2
H21G H 0.627641 0.570703 0.480394 0.059 Uiso 0.478(4) 1 calc R U P A 2
C217 C 0.6351(4) 0.5678(3) 0.5819(5) 0.035(3) Uani 0.478(4) 1 d . U P A 2
H21H H 0.652719 0.575324 0.617154 0.042 Uiso 0.478(4) 1 calc R U P A 2
Fe4 Fe 0.64329(4) 0.66994(5) 0.49721(5) 0.0302(4) Uani 0.514(3) 1 d . U P B 1
N37 N 0.6047(2) 0.6399(2) 0.4340(3) 0.0334(14) Uani 0.514(3) 1 d . U P B 1
N38 N 0.6125(2) 0.6468(2) 0.5173(3) 0.0310(13) Uani 0.514(3) 1 d . U P B 1
N39 N 0.6105(3) 0.6480(2) 0.5569(3) 0.0302(16) Uani 0.514(3) 1 d . U P B 1
H39E H 0.627834 0.659602 0.585919 0.036 Uiso 0.514(3) 1 calc R U P B 1
N40 N 0.5926(3) 0.6095(2) 0.6674(4) 0.038(2) Uani 0.514(3) 1 d . U P B 1
N41 N 0.6033(2) 0.7091(2) 0.4689(3) 0.0356(14) Uani 0.514(3) 1 d . U P B 1
N42 N 0.6745(2) 0.7007(2) 0.5573(3) 0.0304(13) Uani 0.514(3) 1 d . U P B 1
N43 N 0.7124(2) 0.7011(2) 0.6058(3) 0.0288(15) Uani 0.514(3) 1 d . U P B 1
H43B H 0.729727 0.683548 0.619859 0.035 Uiso 0.514(3) 1 calc R U P B 1
N44 N 0.8084(3) 0.7217(3) 0.7716(4) 0.034(2) Uani 0.514(3) 1 d . U P B 1
N45 N 0.6720(2) 0.68835(19) 0.4699(3) 0.0356(14) Uani 0.514(3) 1 d . U P B 1
N46 N 0.6877(2) 0.6349(2) 0.5258(3) 0.0298(15) Uani 0.514(3) 1 d . U P B 1
N47 N 0.6979(3) 0.6053(2) 0.5515(4) 0.0287(19) Uani 0.514(3) 1 d . U P B 1
H47A H 0.686943 0.597506 0.565891 0.034 Uiso 0.514(3) 1 calc R U P B 1
N48 N 0.7750(7) 0.5200(4) 0.6555(8) 0.031(3) Uani 0.514(3) 1 d . U P B 1
C118 C 0.6039(3) 0.6363(2) 0.3920(3) 0.0382(16) Uani 0.514(3) 1 d . U P B 1
H11K H 0.622734 0.649349 0.390411 0.046 Uiso 0.514(3) 1 calc R U P B 1
C119 C 0.5768(3) 0.6143(2) 0.3522(4) 0.0402(18) Uani 0.514(3) 1 d . U P B 1
H11L H 0.577041 0.612664 0.323411 0.048 Uiso 0.514(3) 1 calc R U P B 1
C120 C 0.5494(3) 0.5947(3) 0.3529(4) 0.0461(19) Uani 0.514(3) 1 d . U P B 1
H12F H 0.530783 0.579287 0.325322 0.055 Uiso 0.514(3) 1 calc R U P B 1
C121 C 0.5500(3) 0.5983(2) 0.3955(3) 0.0414(18) Uani 0.514(3) 1 d . U P B 1
H12G H 0.531256 0.585407 0.397492 0.050 Uiso 0.514(3) 1 calc R U P B 1
C122 C 0.5782(2) 0.6207(2) 0.4351(3) 0.0344(15) Uani 0.514(3) 1 d . U P B 1
C123 C 0.5812(3) 0.6259(2) 0.4815(3) 0.0324(14) Uani 0.514(3) 1 d . U P B 1
C124 C 0.5591(3) 0.6138(3) 0.4973(3) 0.0384(17) Uani 0.514(3) 1 d . U P B 1
H12H H 0.535833 0.598684 0.479240 0.046 Uiso 0.514(3) 1 calc R U P B 1
C125 C 0.5783(3) 0.6288(3) 0.5458(4) 0.0330(17) Uani 0.514(3) 1 d . U P B 1
C126 C 0.5689(3) 0.6236(3) 0.5820(4) 0.037(2) Uani 0.514(3) 1 d . U P B 1
C127 C 0.5275(3) 0.6230(3) 0.5638(5) 0.042(2) Uani 0.514(3) 1 d . U P B 1
H12I H 0.505152 0.627020 0.528024 0.051 Uiso 0.514(3) 1 calc R U P B 1
C128 C 0.5197(4) 0.6164(3) 0.5981(5) 0.047(3) Uani 0.514(3) 1 d . U P B 1
H12J H 0.491979 0.616670 0.586875 0.056 Uiso 0.514(3) 1 calc R U P B 1
C129 C 0.5528(4) 0.6094(3) 0.6495(5) 0.045(2) Uani 0.514(3) 1 d . U P B 1
H12K H 0.547236 0.604400 0.673122 0.054 Uiso 0.514(3) 1 calc R U P B 1
C130 C 0.6002(3) 0.6166(3) 0.6343(5) 0.036(2) Uani 0.514(3) 1 d . U P B 1
H13C H 0.628339 0.616905 0.647012 0.043 Uiso 0.514(3) 1 calc R U P B 1
C131 C 0.5656(3) 0.7112(3) 0.4222(3) 0.046(2) Uani 0.514(3) 1 d . U P B 1
H13E H 0.556199 0.692386 0.398734 0.055 Uiso 0.514(3) 1 calc R U P B 1
C132 C 0.5397(3) 0.7396(3) 0.4066(4) 0.057(3) Uani 0.514(3) 1 d . U P B 1
H13F H 0.513354 0.740268 0.372977 0.069 Uiso 0.514(3) 1 calc R U P B 1
C133 C 0.5529(4) 0.7673(3) 0.4413(5) 0.055(3) Uani 0.514(3) 1 d . U P B 1
H13G H 0.535499 0.786780 0.431976 0.066 Uiso 0.514(3) 1 calc R U P B 1
C134 C 0.5917(3) 0.7655(3) 0.4891(4) 0.0442(19) Uani 0.514(3) 1 d . U P B 1
H13H H 0.601537 0.783949 0.513176 0.053 Uiso 0.514(3) 1 calc R U P B 1
C135 C 0.6163(3) 0.7369(3) 0.5017(4) 0.0358(17) Uani 0.514(3) 1 d . U P B 1
C136 C 0.6578(3) 0.7320(3) 0.5512(4) 0.0352(17) Uani 0.514(3) 1 d . U P B 1
C137 C 0.6854(4) 0.7532(3) 0.5953(5) 0.0364(19) Uani 0.514(3) 1 d . U P B 1
H13I H 0.681101 0.776340 0.600256 0.044 Uiso 0.514(3) 1 calc R U P B 1
C138 C 0.7200(3) 0.7326(3) 0.6297(4) 0.0309(17) Uani 0.514(3) 1 d . U P B 1
C139 C 0.7573(3) 0.7393(3) 0.6812(4) 0.0337(19) Uani 0.514(3) 1 d . U P B 1
C140 C 0.7772(4) 0.7706(4) 0.6939(4) 0.043(2) Uani 0.514(3) 1 d . U P B 1
H14E H 0.766129 0.787980 0.667911 0.051 Uiso 0.514(3) 1 calc R U P B 1
C141 C 0.8133(4) 0.7774(3) 0.7441(5) 0.046(2) Uani 0.514(3) 1 d . U P B 1
H14F H 0.827730 0.798596 0.752640 0.055 Uiso 0.514(3) 1 calc R U P B 1
C142 C 0.8274(4) 0.7514(4) 0.7815(5) 0.040(2) Uani 0.514(3) 1 d . U P B 1
H14G H 0.852057 0.755550 0.815887 0.048 Uiso 0.514(3) 1 calc R U P B 1
C143 C 0.7743(3) 0.7155(3) 0.7219(4) 0.0304(19) Uani 0.514(3) 1 d . U P B 1
H14H H 0.761068 0.693677 0.714224 0.036 Uiso 0.514(3) 1 calc R U P B 1
C144 C 0.6623(3) 0.7165(2) 0.4414(4) 0.0455(19) Uani 0.514(3) 1 d . U P B 1
H14I H 0.640821 0.731138 0.434746 0.055 Uiso 0.514(3) 1 calc R U P B 1
C145 C 0.6826(4) 0.7253(3) 0.4211(4) 0.057(2) Uani 0.514(3) 1 d . U P B 1
H14J H 0.674158 0.745168 0.399755 0.068 Uiso 0.514(3) 1 calc R U P B 1
C146 C 0.7146(4) 0.7056(3) 0.4317(4) 0.055(2) Uani 0.514(3) 1 d . U P B 1
H14K H 0.729186 0.711848 0.418911 0.066 Uiso 0.514(3) 1 calc R U P B 1
C147 C 0.7253(3) 0.6763(3) 0.4615(4) 0.046(2) Uani 0.514(3) 1 d . U P B 1
H14L H 0.747499 0.662038 0.469554 0.055 Uiso 0.514(3) 1 calc R U P B 1
C148 C 0.7031(3) 0.6678(2) 0.4796(3) 0.0345(15) Uani 0.514(3) 1 d . U P B 1
C149 C 0.7102(3) 0.6369(3) 0.5094(3) 0.0322(17) Uani 0.514(3) 1 d . U P B 1
C150 C 0.7363(3) 0.6083(3) 0.5250(4) 0.0302(19) Uani 0.514(3) 1 d . U P B 1
H15F H 0.755305 0.603609 0.518249 0.036 Uiso 0.514(3) 1 calc R U P B 1
C151 C 0.7280(4) 0.5886(3) 0.5526(5) 0.028(2) Uani 0.514(3) 1 d . U P B 1
C152 C 0.7444(5) 0.5550(3) 0.5779(6) 0.029(3) Uani 0.514(3) 1 d . U P B 1
C153 C 0.7545(7) 0.5299(4) 0.5568(8) 0.038(3) Uani 0.514(3) 1 d . U P B 1
H15G H 0.750024 0.533644 0.524939 0.045 Uiso 0.514(3) 1 calc R U P B 1
C154 C 0.7711(6) 0.4995(3) 0.5838(7) 0.039(3) Uani 0.514(3) 1 d . U P B 1
H15H H 0.774491 0.480606 0.568236 0.047 Uiso 0.514(3) 1 calc R U P B 1
C155 C 0.7830(8) 0.4961(4) 0.6334(8) 0.035(3) Uani 0.514(3) 1 d . U P B 1
H15I H 0.797588 0.475937 0.652734 0.042 Uiso 0.514(3) 1 calc R U P B 1
C156 C 0.7563(8) 0.5489(4) 0.6283(8) 0.028(3) Uani 0.514(3) 1 d . U P B 1
H15J H 0.750822 0.566396 0.643659 0.034 Uiso 0.514(3) 1 calc R U P B 1
Fe14 Fe 0.65673(5) 0.68777(5) 0.50944(5) 0.0311(4) Uani 0.486(3) 1 d . U P B 2
N137 N 0.6187(3) 0.6629(2) 0.4429(3) 0.0403(16) Uani 0.486(3) 1 d . U P B 2
N138 N 0.6216(2) 0.6642(2) 0.5225(3) 0.0318(14) Uani 0.486(3) 1 d . U P B 2
N139 N 0.6179(3) 0.6635(2) 0.5611(3) 0.0316(18) Uani 0.486(3) 1 d . U P B 2
H13J H 0.635467 0.673359 0.591714 0.038 Uiso 0.486(3) 1 calc R U P B 2
N140 N 0.5963(4) 0.6248(3) 0.6673(5) 0.041(2) Uani 0.486(3) 1 d . U P B 2
N141 N 0.6183(2) 0.7283(3) 0.4818(3) 0.0336(15) Uani 0.486(3) 1 d . U P B 2
N142 N 0.6871(2) 0.7162(2) 0.5715(3) 0.0294(14) Uani 0.486(3) 1 d . U P B 2
N143 N 0.7246(3) 0.7158(3) 0.6198(3) 0.0276(15) Uani 0.486(3) 1 d . U P B 2
H14N H 0.741183 0.697735 0.633398 0.033 Uiso 0.486(3) 1 calc R U P B 2
N144 N 0.8204(4) 0.7324(3) 0.7861(4) 0.032(2) Uani 0.486(3) 1 d . U P B 2
N145 N 0.6921(2) 0.70641(19) 0.4918(3) 0.0352(14) Uani 0.486(3) 1 d . U P B 2
N146 N 0.6964(3) 0.6499(2) 0.5342(3) 0.0321(16) Uani 0.486(3) 1 d . U P B 2
N147 N 0.7035(4) 0.6184(2) 0.5561(5) 0.030(2) Uani 0.486(3) 1 d . U P B 2
H14P H 0.691065 0.610379 0.568450 0.036 Uiso 0.486(3) 1 calc R U P B 2
N148 N 0.7715(8) 0.5289(4) 0.6520(8) 0.033(3) Uani 0.486(3) 1 d . U P B 2
C218 C 0.6209(4) 0.6632(3) 0.4024(4) 0.055(2) Uani 0.486(3) 1 d . U P B 2
H21I H 0.643585 0.674358 0.406925 0.066 Uiso 0.486(3) 1 calc R U P B 2
C219 C 0.5906(5) 0.6474(3) 0.3553(5) 0.077(4) Uani 0.486(3) 1 d . U P B 2
H21J H 0.592028 0.648538 0.327462 0.093 Uiso 0.486(3) 1 calc R U P B 2
C220 C 0.5590(7) 0.6305(5) 0.3492(6) 0.097(5) Uani 0.486(3) 1 d . U P B 2
H22A H 0.538064 0.619655 0.317033 0.117 Uiso 0.486(3) 1 calc R U P B 2
C221 C 0.5572(5) 0.6291(4) 0.3903(5) 0.083(4) Uani 0.486(3) 1 d . U P B 2
H22B H 0.535113 0.617107 0.386389 0.099 Uiso 0.486(3) 1 calc R U P B 2
C222 C 0.5873(5) 0.6451(4) 0.4365(4) 0.056(3) Uani 0.486(3) 1 d . U P B 2
C223 C 0.5886(4) 0.6467(3) 0.4821(4) 0.047(2) Uani 0.486(3) 1 d . U P B 2
C224 C 0.5643(3) 0.6349(3) 0.4951(4) 0.052(2) Uani 0.486(3) 1 d . U P B 2
H22C H 0.539217 0.622043 0.473447 0.062 Uiso 0.486(3) 1 calc R U P B 2
C225 C 0.5836(4) 0.6455(3) 0.5463(4) 0.042(2) Uani 0.486(3) 1 d . U P B 2
C226 C 0.5736(4) 0.6394(3) 0.5820(5) 0.042(2) Uani 0.486(3) 1 d . U P B 2
C227 C 0.5322(4) 0.6393(4) 0.5628(5) 0.047(3) Uani 0.486(3) 1 d . U P B 2
H22D H 0.510251 0.643715 0.527018 0.057 Uiso 0.486(3) 1 calc R U P B 2
C228 C 0.5239(4) 0.6327(4) 0.5960(6) 0.055(3) Uani 0.486(3) 1 d . U P B 2
H22E H 0.495900 0.633078 0.583828 0.067 Uiso 0.486(3) 1 calc R U P B 2
C229 C 0.5566(4) 0.6254(4) 0.6487(6) 0.052(3) Uani 0.486(3) 1 d . U P B 2
H22F H 0.550244 0.620707 0.671633 0.062 Uiso 0.486(3) 1 calc R U P B 2
C230 C 0.6046(4) 0.6317(3) 0.6346(5) 0.037(2) Uani 0.486(3) 1 d . U P B 2
H23F H 0.632810 0.631255 0.647546 0.045 Uiso 0.486(3) 1 calc R U P B 2
C231 C 0.5824(3) 0.7322(3) 0.4350(3) 0.0419(19) Uani 0.486(3) 1 d . U P B 2
H23G H 0.573169 0.714489 0.409930 0.050 Uiso 0.486(3) 1 calc R U P B 2
C232 C 0.5569(3) 0.7616(3) 0.4207(4) 0.046(2) Uani 0.486(3) 1 d . U P B 2
H23H H 0.530872 0.763325 0.386915 0.055 Uiso 0.486(3) 1 calc R U P B 2
C233 C 0.5703(3) 0.7876(3) 0.4561(4) 0.047(2) Uani 0.486(3) 1 d . U P B 2
H23I H 0.554265 0.807960 0.447120 0.057 Uiso 0.486(3) 1 calc R U P B 2
C234 C 0.6076(3) 0.7835(3) 0.5049(4) 0.0394(18) Uani 0.486(3) 1 d . U P B 2
H23J H 0.616973 0.800789 0.530564 0.047 Uiso 0.486(3) 1 calc R U P B 2
C235 C 0.6317(3) 0.7545(3) 0.5172(4) 0.0348(16) Uani 0.486(3) 1 d . U P B 2
C236 C 0.6723(4) 0.7476(3) 0.5672(5) 0.0312(17) Uani 0.486(3) 1 d . U P B 2
C237 C 0.7001(3) 0.7681(3) 0.6111(4) 0.0325(17) Uani 0.486(3) 1 d . U P B 2
H23K H 0.696779 0.791412 0.616606 0.039 Uiso 0.486(3) 1 calc R U P B 2
C238 C 0.7335(3) 0.7464(3) 0.6447(4) 0.0310(18) Uani 0.486(3) 1 d . U P B 2
C239 C 0.7710(3) 0.7516(3) 0.6972(4) 0.0282(18) Uani 0.486(3) 1 d . U P B 2
C240 C 0.7915(4) 0.7838(3) 0.7121(5) 0.0354(19) Uani 0.486(3) 1 d . U P B 2
H24B H 0.781155 0.801796 0.687208 0.042 Uiso 0.486(3) 1 calc R U P B 2
C241 C 0.8264(3) 0.7892(3) 0.7628(4) 0.038(2) Uani 0.486(3) 1 d . U P B 2
H24C H 0.841048 0.810396 0.773209 0.046 Uiso 0.486(3) 1 calc R U P B 2
C242 C 0.8394(4) 0.7626(3) 0.7979(5) 0.036(2) Uani 0.486(3) 1 d . U P B 2
H24D H 0.863604 0.766241 0.832830 0.043 Uiso 0.486(3) 1 calc R U P B 2
C243 C 0.7871(4) 0.7270(3) 0.7366(5) 0.0294(19) Uani 0.486(3) 1 d . U P B 2
H24E H 0.773613 0.705275 0.727770 0.035 Uiso 0.486(3) 1 calc R U P B 2
C244 C 0.6896(3) 0.7380(3) 0.4735(4) 0.048(2) Uani 0.486(3) 1 d . U P B 2
H24F H 0.669853 0.753862 0.468920 0.058 Uiso 0.486(3) 1 calc R U P B 2
C245 C 0.7148(4) 0.7482(3) 0.4611(5) 0.056(2) Uani 0.486(3) 1 d . U P B 2
H24G H 0.712398 0.770814 0.448302 0.067 Uiso 0.486(3) 1 calc R U P B 2
C246 C 0.7432(4) 0.7259(3) 0.4672(4) 0.055(2) Uani 0.486(3) 1 d . U P B 2
H24H H 0.760251 0.732580 0.458040 0.065 Uiso 0.486(3) 1 calc R U P B 2
C247 C 0.7470(3) 0.6932(2) 0.4870(4) 0.0405(19) Uani 0.486(3) 1 d . U P B 2
H24I H 0.766957 0.677330 0.492303 0.049 Uiso 0.486(3) 1 calc R U P B 2
C248 C 0.7208(3) 0.6846(2) 0.4986(3) 0.0345(16) Uani 0.486(3) 1 d . U P B 2
C249 C 0.7216(3) 0.6517(3) 0.5208(4) 0.0320(17) Uani 0.486(3) 1 d . U P B 2
C250 C 0.7445(4) 0.6216(3) 0.5343(4) 0.031(2) Uani 0.486(3) 1 d . U P B 2
H25B H 0.764443 0.616373 0.529160 0.038 Uiso 0.486(3) 1 calc R U P B 2
C251 C 0.7321(5) 0.6009(3) 0.5565(6) 0.033(3) Uani 0.486(3) 1 d . U P B 2
C252 C 0.7478(5) 0.5663(3) 0.5798(6) 0.027(3) Uani 0.486(3) 1 d . U P B 2
C253 C 0.7556(8) 0.5412(4) 0.5578(8) 0.040(3) Uani 0.486(3) 1 d . U P B 2
H25C H 0.747622 0.544653 0.523936 0.048 Uiso 0.486(3) 1 calc R U P B 2
C254 C 0.7753(6) 0.5107(3) 0.5842(8) 0.039(3) Uani 0.486(3) 1 d . U P B 2
H25D H 0.785117 0.494534 0.572245 0.047 Uiso 0.486(3) 1 calc R U P B 2
C255 C 0.7795(9) 0.5054(5) 0.6293(10) 0.045(4) Uani 0.486(3) 1 d . U P B 2
H25E H 0.788853 0.483395 0.645343 0.054 Uiso 0.486(3) 1 calc R U P B 2
C256 C 0.7553(10) 0.5591(4) 0.6275(9) 0.032(3) Uani 0.486(3) 1 d . U P B 2
H25F H 0.748784 0.576101 0.642412 0.038 Uiso 0.486(3) 1 calc R U P B 2
Fe5 Fe 0.74451(2) 0.61183(2) 0.74158(2) 0.04312(17) Uani 1 1 d . . . . .
Cl1 Cl 0.70086(3) 0.57817(4) 0.74089(4) 0.0597(4) Uani 1 1 d . . . . .
Cl2 Cl 0.76561(4) 0.65375(3) 0.79828(4) 0.0505(3) Uani 1 1 d . . . . .
Cl3 Cl 0.79869(3) 0.58150(3) 0.76337(4) 0.0384(2) Uani 1 1 d . . . . .
Cl4 Cl 0.71271(4) 0.63379(4) 0.66317(4) 0.0586(4) Uani 1 1 d . . . . .
Fe6 Fe 1.000000 0.36142(3) 0.250000 0.0782(4) Uani 1 2 d DS T P . .
Cl5A Cl 0.9956(3) 0.32407(16) 0.1988(3) 0.082(2) Uani 0.506(14) 1 d D U P C 1
Cl5B Cl 0.9704(3) 0.33363(14) 0.1711(3) 0.076(2) Uani 0.494(14) 1 d D U P C 2
Cl6 Cl 1.05212(5) 0.39382(5) 0.27249(7) 0.0801(5) Uani 1 1 d . . . . .
F1 F 0.8506(2) 0.47063(16) 0.06953(19) 0.159(3) Uani 1 1 d D U . . .
F2 F 0.79193(18) 0.46465(17) -0.0131(2) 0.1287(17) Uani 1 1 d D U . . .
F3 F 0.85092(14) 0.43981(14) 0.01118(16) 0.1050(14) Uani 1 1 d D U . . .
F4 F 0.81784(15) 0.41965(13) 0.04157(17) 0.1066(14) Uani 1 1 d D U . . .
B1 B 0.8279(3) 0.4487(2) 0.0273(3) 0.0964(19) Uani 1 1 d D U . . .
F5 F 0.5440(2) 0.5892(3) -0.0004(3) 0.079(3) Uani 0.417(7) 1 d D U P D 1
F6 F 0.5227(4) 0.5562(4) 0.0351(5) 0.147(5) Uani 0.417(7) 1 d D U P D 1
F7 F 0.5359(3) 0.6122(3) 0.0545(4) 0.113(3) Uani 0.417(7) 1 d D U P D 1
F8 F 0.5877(2) 0.5773(2) 0.0861(3) 0.063(2) Uani 0.417(7) 1 d D U P D 1
B2 B 0.5472(4) 0.5828(4) 0.0429(5) 0.077(3) Uani 0.417(7) 1 d D U P D 1
F55 F 0.5428(2) 0.5561(2) 0.0046(3) 0.113(3) Uani 0.583(7) 1 d D U P D 2
F56 F 0.5102(2) 0.5657(3) 0.0393(4) 0.127(3) Uani 0.583(7) 1 d D U P D 2
F57 F 0.5575(3) 0.60210(19) 0.0558(3) 0.114(3) Uani 0.583(7) 1 d D U P D 2
F58 F 0.57822(17) 0.5495(2) 0.0913(3) 0.104(3) Uani 0.583(7) 1 d D U P D 2
B12 B 0.5480(3) 0.5679(3) 0.0480(4) 0.085(3) Uani 0.583(7) 1 d D U P D 2
F9 F 0.8293(3) 0.64866(17) 0.0461(2) 0.178(3) Uani 1 1 d D U . . .
F10 F 0.8523(3) 0.64019(18) 0.1275(2) 0.169(3) Uani 1 1 d D U . . .
F11 F 0.8793(3) 0.61133(19) 0.0957(3) 0.185(3) Uani 1 1 d D U . . .
F12 F 0.8175(3) 0.5988(3) 0.0733(3) 0.242(4) Uani 1 1 d D U . . .
B3 B 0.8454(4) 0.6265(3) 0.0856(4) 0.128(2) Uani 1 1 d D U . . .
F13 F 0.9651(2) 0.7802(3) 0.2165(3) 0.203(4) Uani 1 1 d D U . . .
F14 F 0.9937(3) 0.7402(3) 0.2792(3) 0.235(4) Uani 1 1 d D U . . .
B4 B 1.000000 0.7608(5) 0.250000 0.168(5) Uani 1 2 d DS TU P . .
F15 F 0.73029(14) 0.63532(12) 0.26656(18) 0.1031(13) Uani 1 1 d D U . . .
F16 F 0.78613(14) 0.60747(11) 0.33519(17) 0.0933(13) Uani 1 1 d D U . . .
F17 F 0.79154(17) 0.63593(11) 0.2794(2) 0.1025(14) Uani 1 1 d D U . . .
F18 F 0.78440(14) 0.66633(11) 0.33257(16) 0.0905(11) Uani 1 1 d D U . . .
B5 B 0.7736(2) 0.63624(19) 0.3040(3) 0.0856(15) Uani 1 1 d D U . . .
F19 F 0.8900(4) 0.8529(4) 0.1029(4) 0.160(4) Uani 0.5 1 d D U P . .
F20 F 0.8585(3) 0.8358(2) 0.0227(3) 0.105(3) Uani 0.5 1 d D U P . .
F21 F 0.8260(4) 0.8674(2) 0.0439(4) 0.126(3) Uani 0.5 1 d D U P . .
F22 F 0.8419(2) 0.81347(18) 0.0698(3) 0.084(2) Uani 0.5 1 d D U P . .
B6 B 0.8543(4) 0.8409(3) 0.0607(4) 0.080(2) Uani 0.5 1 d D U P . .
F23 F 0.98414(15) 0.64263(11) 0.47764(17) 0.1005(14) Uani 1 1 d D U . . .
F24 F 0.96837(15) 0.69501(10) 0.48762(17) 0.0935(12) Uani 1 1 d D U . . .
F25 F 0.96067(12) 0.64926(13) 0.52377(18) 0.1021(15) Uani 1 1 d D U . . .
F26 F 0.91720(13) 0.65821(16) 0.4359(2) 0.140(2) Uani 1 1 d D U . . .
B7 B 0.9571(2) 0.66090(18) 0.4811(3) 0.0731(14) Uani 1 1 d D U . . .
F27 F 0.47597(16) 0.56710(14) 0.2319(2) 0.0492(12) Uani 0.5 1 d D U P E -1
F28 F 0.5250(2) 0.5917(2) 0.2299(2) 0.0747(18) Uani 0.5 1 d D U P E -1
F29 F 0.5291(3) 0.5357(2) 0.2474(4) 0.118(3) Uani 0.5 1 d D U P E -1
F30 F 0.47818(18) 0.55545(16) 0.1654(2) 0.0573(13) Uani 0.5 1 d D U P E -1
B8 B 0.5014(3) 0.5621(2) 0.2179(5) 0.0474(16) Uani 0.5 1 d D U P E -1
O1S O 0.92205(18) 0.52540(16) 0.0273(2) 0.0972(16) Uani 1 1 d . U . . .
C1S C 0.9029(3) 0.5309(2) 0.0419(4) 0.0937(19) Uani 1 1 d . U . . .
C2S C 0.9201(5) 0.5324(5) 0.0941(5) 0.196(6) Uani 1 1 d . U . . .
H2SA H 0.898215 0.537427 0.097105 0.294 Uiso 1 1 calc R U . . .
H2SB H 0.933168 0.510297 0.110716 0.294 Uiso 1 1 calc R U . . .
H2SC H 0.941229 0.550692 0.111294 0.294 Uiso 1 1 calc R U . . .
C3S C 0.8530(3) 0.54226(18) -0.0002(4) 0.0930(19) Uani 1 1 d . U . . .
H3SA H 0.841707 0.545924 0.018578 0.139 Uiso 1 1 calc R U . . .
H3SB H 0.850664 0.563603 -0.017819 0.139 Uiso 1 1 calc R U . . .
H3SC H 0.837330 0.523928 -0.025972 0.139 Uiso 1 1 calc R U . . .
O2S O 0.3663(3) 0.54067(18) 0.5267(2) 0.125(2) Uani 1 1 d . U . . .
C4S C 0.3551(4) 0.5520(4) 0.4875(4) 0.138(3) Uani 1 1 d . U . . .
C5S C 0.3253(5) 0.5263(5) 0.4405(5) 0.211(6) Uani 1 1 d . U . . .
H5SA H 0.316466 0.536989 0.407963 0.317 Uiso 1 1 calc R U . . .
H5SB H 0.340249 0.504893 0.446306 0.317 Uiso 1 1 calc R U . . .
H5SC H 0.300743 0.521318 0.438350 0.317 Uiso 1 1 calc R U . . .
C6S C 0.3737(5) 0.5802(4) 0.4812(7) 0.202(6) Uani 1 1 d . U . . .
H6SA H 0.358390 0.584865 0.444047 0.303 Uiso 1 1 calc R U . . .
H6SB H 0.372975 0.600621 0.498226 0.303 Uiso 1 1 calc R U . . .
H6SC H 0.402744 0.574573 0.497075 0.303 Uiso 1 1 calc R U . . .
O3S O 0.6594(3) 0.6174(3) 0.3564(5) 0.177(4) Uani 1 1 d . U . . .
C7S C 0.6929(4) 0.6170(4) 0.3686(5) 0.133(3) Uani 1 1 d . U . . .
C8S C 0.7235(4) 0.5897(4) 0.4037(4) 0.148(4) Uani 1 1 d . U . . .
H8SA H 0.749759 0.593662 0.409481 0.222 Uiso 1 1 calc R U . . .
H8SB H 0.728518 0.590542 0.437168 0.222 Uiso 1 1 calc R U . . .
H8SC H 0.712367 0.567071 0.387700 0.222 Uiso 1 1 calc R U . . .
C9S C 0.7067(5) 0.6459(5) 0.3521(5) 0.193(5) Uani 1 1 d . U . . .
H9SA H 0.735379 0.641814 0.365337 0.289 Uiso 1 1 calc R U . . .
H9SB H 0.688346 0.647231 0.314039 0.289 Uiso 1 1 calc R U . . .
H9SC H 0.705347 0.667654 0.366286 0.289 Uiso 1 1 calc R U . . .
O4S O 0.8266(3) 0.6838(3) 0.5037(4) 0.214(5) Uani 1 1 d . U . . .
C10S C 0.8467(4) 0.6599(4) 0.5044(5) 0.176(4) Uani 1 1 d . U . . .
C11S C 0.8846(4) 0.6489(3) 0.5556(5) 0.164(5) Uani 1 1 d . U . . .
H11C H 0.897710 0.629832 0.550904 0.246 Uiso 1 1 calc R U . . .
H11D H 0.904171 0.668258 0.572434 0.246 Uiso 1 1 calc R U . . .
H11E H 0.877209 0.641334 0.577513 0.246 Uiso 1 1 calc R U . . .
C12S C 0.8374(5) 0.6415(5) 0.4583(6) 0.204(5) Uani 1 1 d . U . . .
H12B H 0.858437 0.623611 0.470028 0.306 Uiso 1 1 calc R U . . .
H12C H 0.809791 0.630936 0.438673 0.306 Uiso 1 1 calc R U . . .
H12D H 0.838014 0.657944 0.436026 0.306 Uiso 1 1 calc R U . . .
O5S O 0.9699(2) 0.60412(16) 0.3659(3) 0.1140(19) Uani 1 1 d D U . . .
C13S C 0.9496(3) 0.6313(2) 0.3553(4) 0.103(2) Uani 1 1 d D U . . .
C14S C 0.9046(3) 0.6315(2) 0.3282(4) 0.122(3) Uani 1 1 d D U . . .
H14B H 0.894903 0.655264 0.323834 0.184 Uiso 1 1 calc R U . . .
H14C H 0.890100 0.620683 0.293908 0.184 Uiso 1 1 calc R U . . .
H14D H 0.898596 0.618549 0.348636 0.184 Uiso 1 1 calc R U . . .
C15S C 0.9722(4) 0.6649(2) 0.3766(5) 0.135(4) Uani 1 1 d D U . . .
H15C H 0.952077 0.683610 0.364897 0.203 Uiso 1 1 calc R U . . .
H15D H 0.991133 0.664050 0.414757 0.203 Uiso 1 1 calc R U . . .
H15E H 0.988363 0.669152 0.364128 0.203 Uiso 1 1 calc R U . . .
O6S O 0.5820(3) 0.6998(3) 0.1404(5) 0.139(4) Uani 0.613(10) 1 d D U P F 1
C16S C 0.5502(4) 0.7039(4) 0.0948(6) 0.107(4) Uani 0.613(10) 1 d D U P F 1
C17S C 0.5176(5) 0.6772(4) 0.0696(8) 0.146(7) Uani 0.613(10) 1 d D U P F 1
H17B H 0.494807 0.684236 0.033890 0.220 Uiso 0.613(10) 1 calc R U P F 1
H17C H 0.529389 0.655371 0.068904 0.220 Uiso 0.613(10) 1 calc R U P F 1
H17D H 0.507010 0.674118 0.089234 0.220 Uiso 0.613(10) 1 calc R U P F 1
C18S C 0.5441(5) 0.7295(4) 0.0586(6) 0.110(4) Uani 0.613(10) 1 d D U P F 1
H18A H 0.516189 0.726907 0.025284 0.166 Uiso 0.613(10) 1 calc R U P F 1
H18B H 0.546927 0.752511 0.072738 0.166 Uiso 0.613(10) 1 calc R U P F 1
H18C H 0.565039 0.726412 0.053303 0.166 Uiso 0.613(10) 1 calc R U P F 1
O7S O 0.4941(6) 0.7186(6) 0.0267(9) 0.191(9) Uani 0.387(10) 1 d D U P F 2
C19S C 0.5292(7) 0.7161(7) 0.0702(11) 0.132(7) Uani 0.387(10) 1 d D U P F 2
C20S C 0.5397(9) 0.6865(8) 0.1051(11) 0.144(8) Uani 0.387(10) 1 d D U P F 2
H20B H 0.568320 0.688959 0.137222 0.216 Uiso 0.387(10) 1 calc R U P F 2
H20C H 0.520477 0.685876 0.113486 0.216 Uiso 0.387(10) 1 calc R U P F 2
H20D H 0.537218 0.665039 0.087542 0.216 Uiso 0.387(10) 1 calc R U P F 2
C21S C 0.5636(7) 0.7381(7) 0.0901(12) 0.138(8) Uani 0.387(10) 1 d D U P F 2
H21A H 0.587190 0.730355 0.125063 0.207 Uiso 0.387(10) 1 calc R U P F 2
H21B H 0.571382 0.737374 0.067175 0.207 Uiso 0.387(10) 1 calc R U P F 2
H21C H 0.556121 0.761672 0.091953 0.207 Uiso 0.387(10) 1 calc R U P F 2
O8S O 1.000000 0.4740(3) 0.750000 0.181(5) Uani 1 2 d DS TU P . .
C22S C 1.000000 0.4425(5) 0.750000 0.198(6) Uani 1 2 d DS TU P . .
C23S C 1.0113(5) 0.4229(4) 0.7998(9) 0.250(8) Uani 1 1 d . U . . .
H23C H 1.010036 0.397985 0.794138 0.374 Uiso 1 1 calc R U . . .
H23D H 1.039522 0.429288 0.830213 0.374 Uiso 1 1 calc R U . . .
H23E H 0.991398 0.429288 0.805776 0.374 Uiso 1 1 calc R U . . .
O9S O 0.9357(6) 0.6523(3) 0.2540(6) 0.285(7) Uani 1 1 d D U . . .
C25S C 0.9289(8) 0.6738(4) 0.2223(9) 0.269(7) Uani 1 1 d D U . . .
C26S C 0.9013(8) 0.7042(4) 0.2070(8) 0.298(9) Uani 1 1 d D U . . .
H26B H 0.900413 0.717821 0.181122 0.447 Uiso 1 1 calc R U . . .
H26C H 0.873098 0.696299 0.191977 0.447 Uiso 1 1 calc R U . . .
H26D H 0.912115 0.718352 0.237741 0.447 Uiso 1 1 calc R U . . .
C27S C 0.9450(10) 0.6677(6) 0.1912(10) 0.318(8) Uani 1 1 d D U . . .
H27B H 0.937036 0.687191 0.167591 0.476 Uiso 1 1 calc R U . . .
H27C H 0.975439 0.665684 0.215244 0.476 Uiso 1 1 calc R U . . .
H27D H 0.932881 0.646486 0.170901 0.476 Uiso 1 1 calc R U . . .
O10S O 0.6065(7) 0.7756(4) 0.2562(8) 0.332(8) Uani 1 1 d D U . . .
C28S C 0.6084(6) 0.7603(4) 0.2950(8) 0.290(7) Uani 1 1 d D U . . .
C29S C 0.6434(7) 0.7392(5) 0.3327(8) 0.300(9) Uani 1 1 d D U . . .
H29B H 0.639805 0.730200 0.357669 0.450 Uiso 1 1 calc R U . . .
H29C H 0.645421 0.719909 0.314947 0.450 Uiso 1 1 calc R U . . .
H29D H 0.668945 0.752952 0.351107 0.450 Uiso 1 1 calc R U . . .
C30S C 0.5786(7) 0.7669(6) 0.3039(10) 0.334(9) Uani 1 1 d D U . . .
H30B H 0.585712 0.753271 0.333678 0.501 Uiso 1 1 calc R U . . .
H30C H 0.579052 0.791468 0.311338 0.501 Uiso 1 1 calc R U . . .
H30D H 0.550620 0.760583 0.272869 0.501 Uiso 1 1 calc R U . . .
O11S O 0.1923(5) 0.6612(4) 0.3111(7) 0.291(7) Uani 1 1 d D U . . .
C31S C 0.2185(5) 0.6325(4) 0.3352(7) 0.202(5) Uani 1 1 d D U . . .
C32S C 0.2607(4) 0.6329(3) 0.3691(6) 0.207(6) Uani 1 1 d D U . . .
H32A H 0.271166 0.609336 0.380064 0.310 Uiso 1 1 calc R U . . .
H32B H 0.271477 0.642983 0.352040 0.310 Uiso 1 1 calc R U . . .
H32C H 0.269975 0.646772 0.399587 0.310 Uiso 1 1 calc R U . . .
C33S C 0.2007(5) 0.5990(3) 0.3288(7) 0.237(7) Uani 1 1 d D U . . .
H33B H 0.170212 0.600576 0.303936 0.356 Uiso 1 1 calc R U . . .
H33C H 0.210584 0.582820 0.315673 0.356 Uiso 1 1 calc R U . . .
H33D H 0.209038 0.590897 0.362441 0.356 Uiso 1 1 calc R U . . .
O12S O 0.9734(4) 0.7953(3) 1.0591(5) 0.227(5) Uani 1 1 d D U . . .
C34S C 0.9912(5) 0.7951(4) 1.1040(7) 0.173(5) Uani 1 1 d D U . . .
C35S C 0.9692(6) 0.8152(4) 1.1205(8) 0.224(6) Uani 1 1 d D U . . .
H35A H 0.985648 0.814033 1.158428 0.336 Uiso 1 1 calc R U . . .
H35B H 0.966376 0.839349 1.109850 0.336 Uiso 1 1 calc R U . . .
H35C H 0.941574 0.805374 1.103894 0.336 Uiso 1 1 calc R U . . .
C36S C 1.0337(6) 0.7785(5) 1.1389(7) 0.243(7) Uani 1 1 d D U . . .
H36B H 1.044511 0.780291 1.175271 0.364 Uiso 1 1 calc R U . . .
H36C H 1.031437 0.754156 1.129556 0.364 Uiso 1 1 calc R U . . .
H36D H 1.052611 0.790257 1.134721 0.364 Uiso 1 1 calc R U . . .
O13S O 1.0270(4) 0.8921(6) 0.2338(7) 0.177(7) Uani 0.5 1 d D U P G -1
C37S C 0.9911(5) 0.8857(5) 0.2188(7) 0.122(5) Uani 0.5 1 d D U P G -1
C38S C 0.9554(5) 0.8938(8) 0.1688(7) 0.146(7) Uani 0.5 1 d D U P G -1
H38B H 0.930666 0.886663 0.164941 0.219 Uiso 0.5 1 calc R U P G -1
H38C H 0.954414 0.918701 0.163195 0.219 Uiso 0.5 1 calc R U P G -1
H38D H 0.956188 0.881707 0.143058 0.219 Uiso 0.5 1 calc R U P G -1
C39S C 0.9870(9) 0.8688(8) 0.2547(12) 0.165(8) Uani 0.5 1 d D U P G -1
H39B H 0.957434 0.865382 0.237988 0.247 Uiso 0.5 1 calc R U P G -1
H39C H 1.001134 0.846467 0.264664 0.247 Uiso 0.5 1 calc R U P G -1
H39D H 0.999699 0.883170 0.285780 0.247 Uiso 0.5 1 calc R U P G -1

loop_
_atom_site_aniso_label
_atom_site_aniso_U_11
_atom_site_aniso_U_22
_atom_site_aniso_U_33
_atom_site_aniso_U_23
_atom_site_aniso_U_13
_atom_site_aniso_U_12
Fe1 0.0306(3) 0.0283(3) 0.0330(3) 0.0001(2) 0.0239(2) 0.0008(2)
N1 0.0346(16) 0.0293(15) 0.0449(18) 0.0025(13) 0.0303(15) 0.0043(13)
N2 0.0245(14) 0.0284(14) 0.0293(15) 0.0042(12) 0.0182(13) 0.0041(11)
N3 0.0280(14) 0.0297(15) 0.0291(15) 0.0021(12) 0.0203(13) 0.0021(12)
N4 0.049(2) 0.0448(19) 0.0394(19) 0.0080(15) 0.0326(17) 0.0132(16)
N5 0.053(2) 0.0318(17) 0.054(2) -0.0045(15) 0.0435(19) -0.0014(15)
N6 0.0326(16) 0.0378(17) 0.0333(16) -0.0011(13) 0.0254(14) 0.0017(13)
N7 0.0333(16) 0.0431(18) 0.0299(16) 0.0055(13) 0.0245(14) 0.0094(13)
N8 0.074(3) 0.105(3) 0.057(2) 0.048(2) 0.056(2) 0.057(3)
N9 0.0396(18) 0.0300(16) 0.0447(19) 0.0022(14) 0.0315(16) 0.0042(13)
N10 0.0338(16) 0.0338(16) 0.0312(16) -0.0042(12) 0.0236(14) -0.0038(13)
N11 0.0310(16) 0.0458(19) 0.0296(16) -0.0085(13) 0.0217(14) -0.0081(14)
N12 0.038(2) 0.169(6) 0.042(2) -0.041(3) 0.027(2) -0.039(3)
C1 0.043(2) 0.039(2) 0.064(3) 0.001(2) 0.043(2) 0.0025(18)
C2 0.053(3) 0.057(3) 0.092(4) -0.008(3) 0.060(3) -0.004(2)
C3 0.046(3) 0.064(3) 0.099(4) -0.015(3) 0.054(3) -0.014(2)
C4 0.042(2) 0.045(2) 0.069(3) -0.008(2) 0.039(2) -0.0083(19)
C5 0.0301(18) 0.0303(18) 0.043(2) 0.0026(15) 0.0246(17) 0.0017(14)
C6 0.0257(17) 0.0290(17) 0.0337(18) 0.0028(14) 0.0188(15) 0.0031(13)
C7 0.0313(18) 0.0315(18) 0.0318(18) 0.0002(15) 0.0191(16) -0.0009(14)
C8 0.0311(18) 0.0281(17) 0.0263(17) 0.0035(13) 0.0176(15) 0.0035(14)
C9 0.0382(19) 0.0275(17) 0.0298(18) 0.0032(14) 0.0232(16) 0.0041(14)
C10 0.043(2) 0.0312(19) 0.0325(19) 0.0017(15) 0.0228(18) 0.0030(16)
C11 0.054(2) 0.0322(19) 0.034(2) 0.0005(16) 0.029(2) 0.0046(17)
C12 0.055(3) 0.041(2) 0.041(2) 0.0046(17) 0.036(2) 0.0093(19)
C13 0.038(2) 0.038(2) 0.0315(19) 0.0050(15) 0.0241(17) 0.0080(16)
C14 0.087(4) 0.036(2) 0.078(4) -0.003(2) 0.069(3) 0.002(2)
C15 0.141(6) 0.043(3) 0.107(4) -0.011(3) 0.104(5) 0.002(3)
C16 0.145(6) 0.059(3) 0.095(4) -0.023(3) 0.099(5) -0.004(3)
C17 0.095(4) 0.064(3) 0.060(3) -0.014(3) 0.061(3) 0.001(3)
C18 0.056(3) 0.048(2) 0.050(3) -0.010(2) 0.042(2) -0.004(2)
C19 0.039(2) 0.049(2) 0.036(2) -0.0029(17) 0.0291(18) 0.0015(17)
C20 0.047(2) 0.066(3) 0.035(2) 0.0006(19) 0.033(2) 0.006(2)
C21 0.037(2) 0.064(3) 0.033(2) 0.0144(19) 0.0276(18) 0.0153(19)
C22 0.047(2) 0.076(3) 0.037(2) 0.023(2) 0.034(2) 0.029(2)
C23 0.076(3) 0.091(4) 0.070(3) 0.044(3) 0.065(3) 0.048(3)
C24 0.100(4) 0.106(4) 0.082(3) 0.062(3) 0.081(3) 0.066(3)
C25 0.097(4) 0.110(4) 0.082(3) 0.065(3) 0.078(3) 0.072(3)
C26 0.055(3) 0.091(3) 0.041(2) 0.033(2) 0.040(2) 0.038(3)
C27 0.039(2) 0.036(2) 0.045(2) 0.0071(17) 0.0259(19) 0.0091(17)
C28 0.051(3) 0.047(3) 0.052(3) 0.013(2) 0.029(2) 0.014(2)
C29 0.060(3) 0.049(3) 0.054(3) 0.019(2) 0.038(3) 0.012(2)
C30 0.058(3) 0.042(2) 0.057(3) 0.011(2) 0.043(2) 0.004(2)
C31 0.045(2) 0.0312(19) 0.045(2) -0.0010(16) 0.035(2) 0.0002(16)
C32 0.047(2) 0.0339(19) 0.040(2) -0.0028(16) 0.0337(19) -0.0044(17)
C33 0.054(3) 0.044(2) 0.048(2) -0.0120(19) 0.041(2) -0.0171(19)
C34 0.045(2) 0.057(3) 0.039(2) -0.0194(19) 0.033(2) -0.020(2)
C35 0.048(3) 0.088(4) 0.041(2) -0.031(2) 0.035(2) -0.034(3)
C36 0.075(3) 0.113(4) 0.064(3) -0.054(3) 0.057(3) -0.061(3)
C37 0.077(3) 0.146(5) 0.074(4) -0.068(4) 0.058(3) -0.074(3)
C38 0.062(3) 0.169(6) 0.061(3) -0.051(4) 0.046(3) -0.059(3)
C39 0.038(2) 0.114(5) 0.035(2) -0.028(3) 0.027(2) -0.026(3)
Fe2 0.0832(5) 0.0589(4) 0.0495(4) 0.0265(3) 0.0556(4) 0.0441(4)
N13 0.081(3) 0.052(2) 0.051(2) 0.0150(18) 0.054(2) 0.027(2)
N14 0.073(3) 0.048(2) 0.049(2) 0.0206(17) 0.051(2) 0.0302(19)
N15 0.066(2) 0.051(2) 0.045(2) 0.0182(17) 0.046(2) 0.0304(19)
N16 0.050(2) 0.0336(17) 0.0448(19) 0.0084(14) 0.0386(18) 0.0110(14)
N17 0.098(4) 0.058(3) 0.060(3) 0.028(2) 0.065(3) 0.047(3)
N18 0.084(3) 0.069(3) 0.051(2) 0.033(2) 0.056(3) 0.051(3)
N19 0.087(3) 0.079(3) 0.046(2) 0.034(2) 0.053(3) 0.057(3)
N20 0.078(3) 0.125(5) 0.047(2) 0.042(3) 0.047(3) 0.067(3)
N21 0.098(4) 0.073(3) 0.055(3) 0.033(2) 0.064(3) 0.054(3)
N22 0.070(3) 0.065(3) 0.043(2) 0.0237(18) 0.046(2) 0.041(2)
N23 0.061(2) 0.070(3) 0.0365(19) 0.0173(18) 0.0388(19) 0.036(2)
N24 0.047(2) 0.080(3) 0.037(2) 0.0009(19) 0.0277(18) 0.015(2)
C40 0.089(4) 0.066(3) 0.056(3) 0.018(2) 0.059(3) 0.033(3)
C41 0.089(4) 0.087(4) 0.051(3) 0.006(3) 0.053(3) 0.027(3)
C42 0.075(4) 0.094(5) 0.048(3) -0.004(3) 0.041(3) 0.015(3)
C43 0.067(3) 0.059(3) 0.051(3) 0.001(2) 0.041(3) 0.014(3)
C44 0.067(3) 0.039(2) 0.051(3) 0.0099(19) 0.047(3) 0.015(2)
C45 0.065(3) 0.034(2) 0.049(2) 0.0106(18) 0.046(2) 0.0153(19)
C46 0.057(3) 0.033(2) 0.051(2) 0.0075(18) 0.041(2) 0.0111(18)
C47 0.062(3) 0.033(2) 0.052(2) 0.0115(18) 0.047(2) 0.0152(19)
C48 0.059(3) 0.0278(18) 0.050(2) 0.0091(17) 0.045(2) 0.0115(17)
C49 0.065(3) 0.033(2) 0.064(3) -0.0024(19) 0.053(3) 0.0005(19)
C50 0.062(3) 0.040(2) 0.069(3) -0.004(2) 0.056(3) -0.001(2)
C51 0.057(3) 0.035(2) 0.057(3) 0.0022(18) 0.048(2) 0.0046(18)
C52 0.054(2) 0.0337(19) 0.046(2) 0.0134(17) 0.040(2) 0.0161(18)
C53 0.104(5) 0.062(3) 0.069(4) 0.029(3) 0.070(4) 0.046(3)
C54 0.100(5) 0.062(3) 0.090(5) 0.029(3) 0.075(4) 0.036(3)
C55 0.099(5) 0.085(5) 0.109(6) 0.058(4) 0.084(5) 0.057(4)
C56 0.102(6) 0.094(5) 0.106(6) 0.070(5) 0.086(5) 0.068(5)
C57 0.095(5) 0.082(4) 0.072(4) 0.045(3) 0.070(4) 0.060(4)
C58 0.094(5) 0.079(4) 0.069(4) 0.047(3) 0.069(4) 0.062(4)
C59 0.106(5) 0.095(5) 0.073(4) 0.057(4) 0.073(4) 0.070(4)
C60 0.098(5) 0.098(5) 0.057(3) 0.050(3) 0.063(4) 0.074(4)
C61 0.091(4) 0.108(5) 0.057(3) 0.050(3) 0.062(3) 0.072(4)
C62 0.099(4) 0.116(4) 0.064(3) 0.057(3) 0.063(3) 0.081(3)
C63 0.092(4) 0.128(4) 0.064(3) 0.061(3) 0.058(3) 0.084(4)
C64 0.085(4) 0.134(4) 0.059(3) 0.051(3) 0.054(3) 0.070(3)
C65 0.079(4) 0.116(5) 0.052(3) 0.048(3) 0.052(3) 0.071(4)
C66 0.109(5) 0.068(3) 0.064(3) 0.030(3) 0.071(4) 0.054(3)
C67 0.121(6) 0.076(4) 0.073(4) 0.034(3) 0.079(4) 0.063(4)
C68 0.116(5) 0.089(4) 0.080(4) 0.042(3) 0.085(4) 0.067(4)
C69 0.106(5) 0.085(4) 0.072(4) 0.036(3) 0.077(4) 0.060(4)
C70 0.095(4) 0.079(4) 0.057(3) 0.035(3) 0.065(3) 0.056(3)
C71 0.082(4) 0.071(3) 0.051(3) 0.026(2) 0.057(3) 0.044(3)
C72 0.081(4) 0.085(4) 0.052(3) 0.029(3) 0.058(3) 0.044(3)
C73 0.062(3) 0.075(3) 0.035(2) 0.017(2) 0.038(2) 0.034(3)
C74 0.059(3) 0.075(3) 0.040(2) 0.014(2) 0.037(2) 0.027(3)
C75 0.106(5) 0.077(4) 0.049(3) 0.011(3) 0.059(3) 0.025(4)
C76 0.132(6) 0.075(4) 0.060(4) 0.012(3) 0.073(4) 0.019(4)
C77 0.075(4) 0.076(4) 0.045(3) 0.003(3) 0.038(3) 0.013(3)
C78 0.043(2) 0.085(4) 0.034(2) 0.006(2) 0.028(2) 0.020(2)
Fe3 0.0301(6) 0.0455(12) 0.0395(7) -0.0056(6) 0.0256(5) -0.0038(6)
N25 0.036(4) 0.046(4) 0.052(4) -0.016(3) 0.030(3) -0.013(3)
N26 0.027(3) 0.034(5) 0.034(4) -0.001(4) 0.021(3) -0.003(3)
N27 0.033(4) 0.025(5) 0.034(4) 0.003(4) 0.022(3) -0.004(4)
N28 0.032(5) 0.030(7) 0.029(6) 0.003(5) 0.021(5) -0.003(5)
N29 0.042(4) 0.046(5) 0.046(4) -0.003(4) 0.034(3) -0.005(5)
N30 0.032(3) 0.042(4) 0.042(4) -0.006(3) 0.027(3) -0.001(3)
N31 0.031(4) 0.046(5) 0.039(4) -0.010(4) 0.025(3) -0.004(5)
N32 0.049(5) 0.035(6) 0.036(4) 0.002(5) 0.029(4) 0.010(5)
N33 0.036(3) 0.054(4) 0.043(3) -0.009(3) 0.028(3) -0.004(3)
N34 0.029(3) 0.047(4) 0.038(3) -0.002(3) 0.024(3) 0.000(3)
N35 0.025(3) 0.049(5) 0.030(3) 0.000(4) 0.019(3) 0.002(4)
N36 0.031(3) 0.040(5) 0.030(4) 0.002(4) 0.021(3) 0.007(4)
C79 0.031(4) 0.067(7) 0.088(8) -0.037(6) 0.032(5) -0.019(4)
C80 0.038(5) 0.073(8) 0.122(11) -0.058(8) 0.036(6) -0.024(5)
C81 0.048(5) 0.065(7) 0.116(10) -0.046(7) 0.047(6) -0.023(5)
C82 0.041(5) 0.046(5) 0.069(7) -0.017(5) 0.033(5) -0.010(4)
C83 0.037(4) 0.041(5) 0.046(5) -0.012(4) 0.029(4) -0.011(4)
C84 0.037(4) 0.032(5) 0.032(4) 0.000(4) 0.024(3) -0.005(3)
C85 0.032(4) 0.025(5) 0.033(5) 0.006(4) 0.022(3) -0.003(3)
C86 0.034(4) 0.029(6) 0.024(4) 0.010(4) 0.021(3) 0.002(4)
C87 0.030(4) 0.028(7) 0.019(6) 0.006(4) 0.020(4) -0.003(4)
C88 0.034(5) 0.032(6) 0.024(6) 0.011(4) 0.019(4) 0.008(4)
C89 0.027(5) 0.038(6) 0.029(6) 0.007(4) 0.017(4) 0.005(4)
C90 0.038(5) 0.037(8) 0.030(6) 0.005(5) 0.022(4) 0.004(5)
C91 0.037(4) 0.033(8) 0.024(6) 0.016(4) 0.023(4) 0.004(5)
C92 0.062(6) 0.054(6) 0.062(6) 0.006(5) 0.048(5) 0.003(6)
C93 0.092(8) 0.052(6) 0.072(6) 0.003(5) 0.064(6) -0.005(6)
C94 0.073(7) 0.058(7) 0.059(6) -0.003(5) 0.049(6) -0.014(6)
C95 0.069(7) 0.053(7) 0.059(6) -0.011(5) 0.053(6) -0.013(6)
C96 0.046(5) 0.052(5) 0.047(5) -0.003(5) 0.036(4) -0.006(5)
C97 0.042(5) 0.043(5) 0.041(4) -0.005(4) 0.030(4) 0.001(5)
C98 0.047(5) 0.048(6) 0.038(5) -0.003(5) 0.032(4) -0.006(5)
C99 0.035(4) 0.041(5) 0.040(5) -0.005(4) 0.025(4) 0.002(4)
C100 0.042(5) 0.041(5) 0.035(4) 0.002(4) 0.028(4) 0.009(5)
C101 0.062(6) 0.053(6) 0.058(6) 0.002(5) 0.046(5) 0.011(5)
C102 0.076(7) 0.049(7) 0.073(7) -0.001(6) 0.060(6) 0.015(6)
C103 0.069(6) 0.044(5) 0.050(5) 0.007(4) 0.044(5) 0.015(5)
C104 0.039(5) 0.038(5) 0.037(5) -0.001(5) 0.025(4) 0.004(4)
C105 0.043(4) 0.059(5) 0.053(5) -0.013(4) 0.036(4) -0.008(4)
C106 0.047(4) 0.066(6) 0.061(5) -0.014(4) 0.043(4) -0.008(4)
C107 0.033(4) 0.086(7) 0.056(5) -0.020(5) 0.031(4) -0.003(4)
C108 0.029(4) 0.065(6) 0.046(4) -0.010(4) 0.025(3) -0.002(4)
C109 0.027(3) 0.053(5) 0.044(4) -0.010(4) 0.026(3) -0.006(4)
C110 0.029(4) 0.051(5) 0.042(4) -0.004(4) 0.025(3) 0.000(4)
C111 0.025(4) 0.047(6) 0.035(4) -0.003(4) 0.018(3) 0.003(5)
C112 0.026(4) 0.046(6) 0.029(4) -0.003(4) 0.018(3) -0.002(4)
C113 0.030(4) 0.037(5) 0.032(4) -0.001(4) 0.020(3) 0.005(4)
C114 0.038(4) 0.053(6) 0.035(4) -0.009(4) 0.025(4) -0.008(4)
C115 0.049(5) 0.063(7) 0.030(4) -0.012(5) 0.025(4) -0.014(5)
C116 0.042(4) 0.052(6) 0.033(4) 0.001(4) 0.028(4) 0.005(4)
C117 0.027(4) 0.042(6) 0.023(4) 0.001(4) 0.017(3) 0.004(4)
Fe13 0.0352(7) 0.0521(15) 0.0369(7) -0.0068(7) 0.0267(6) -0.0153(7)
N125 0.048(4) 0.052(4) 0.047(4) -0.023(4) 0.039(4) -0.033(3)
N126 0.041(3) 0.037(5) 0.034(4) -0.002(4) 0.027(3) -0.012(3)
N127 0.030(4) 0.026(5) 0.031(4) 0.004(4) 0.021(3) -0.010(4)
N128 0.032(5) 0.028(8) 0.026(6) 0.009(5) 0.019(5) 0.004(6)
N129 0.051(5) 0.049(5) 0.049(4) -0.007(4) 0.040(4) -0.019(5)
N130 0.039(4) 0.040(5) 0.041(4) -0.005(4) 0.030(4) -0.009(5)
N131 0.028(4) 0.045(5) 0.034(4) -0.001(4) 0.024(3) -0.004(4)
N132 0.044(5) 0.038(5) 0.041(5) 0.004(4) 0.033(4) 0.005(4)
N133 0.038(3) 0.069(6) 0.050(4) -0.012(4) 0.033(3) -0.017(3)
N134 0.033(3) 0.058(5) 0.034(3) 0.001(4) 0.024(3) -0.008(4)
N135 0.030(4) 0.054(6) 0.034(4) 0.007(4) 0.022(3) -0.001(4)
N136 0.055(5) 0.040(6) 0.035(5) 0.000(4) 0.034(4) -0.003(5)
C179 0.054(5) 0.077(7) 0.050(5) -0.028(5) 0.039(5) -0.032(5)
C180 0.065(6) 0.086(9) 0.078(8) -0.053(7) 0.058(6) -0.049(6)
C181 0.080(7) 0.071(7) 0.077(7) -0.040(6) 0.065(6) -0.046(6)
C182 0.067(6) 0.055(6) 0.055(6) -0.021(6) 0.047(5) -0.029(5)
C183 0.052(5) 0.052(5) 0.045(5) -0.015(5) 0.039(4) -0.028(4)
C184 0.046(4) 0.033(6) 0.038(5) -0.001(5) 0.030(4) -0.015(4)
C185 0.052(5) 0.027(5) 0.035(5) 0.006(4) 0.031(4) -0.008(4)
C186 0.039(4) 0.025(6) 0.028(5) 0.011(4) 0.022(4) -0.004(5)
C187 0.040(4) 0.031(9) 0.021(6) 0.011(5) 0.020(4) -0.002(5)
C188 0.034(6) 0.030(6) 0.027(7) 0.008(4) 0.022(5) -0.002(5)
C189 0.041(7) 0.039(7) 0.031(6) 0.014(5) 0.021(5) 0.008(5)
C190 0.031(6) 0.031(9) 0.029(7) 0.008(6) 0.021(5) -0.001(6)
C191 0.029(4) 0.030(8) 0.016(6) 0.007(5) 0.016(4) -0.006(5)
C192 0.069(7) 0.053(7) 0.055(6) -0.015(6) 0.048(6) -0.030(8)
C193 0.089(7) 0.046(6) 0.069(6) -0.003(5) 0.065(6) -0.021(6)
C194 0.066(7) 0.043(7) 0.056(6) -0.011(5) 0.049(6) -0.027(6)
C195 0.047(5) 0.048(6) 0.042(5) -0.011(5) 0.032(4) -0.019(5)
C196 0.041(5) 0.047(5) 0.043(4) -0.005(5) 0.034(4) -0.013(5)
C197 0.038(5) 0.040(6) 0.036(4) -0.008(4) 0.027(4) -0.007(5)
C198 0.036(5) 0.049(5) 0.036(5) -0.005(4) 0.029(4) -0.006(5)
C199 0.029(4) 0.043(5) 0.036(4) -0.006(5) 0.024(4) -0.006(5)
C200 0.038(5) 0.042(5) 0.039(5) -0.002(4) 0.028(4) -0.003(4)
C201 0.047(5) 0.046(6) 0.053(6) -0.003(6) 0.040(5) 0.003(5)
C202 0.059(6) 0.055(6) 0.059(6) -0.002(5) 0.047(6) 0.011(5)
C203 0.053(6) 0.033(5) 0.055(6) -0.002(4) 0.041(5) 0.005(4)
C204 0.030(5) 0.034(7) 0.036(5) 0.003(6) 0.024(4) 0.005(5)
C205 0.044(4) 0.082(7) 0.056(5) -0.008(5) 0.038(4) -0.017(5)
C206 0.047(5) 0.116(10) 0.072(6) 0.001(7) 0.047(5) -0.013(6)
C207 0.039(5) 0.138(12) 0.072(6) 0.002(8) 0.040(5) -0.013(6)
C208 0.032(4) 0.114(10) 0.059(6) 0.004(7) 0.030(4) -0.012(6)
C209 0.034(4) 0.076(7) 0.047(4) -0.005(5) 0.027(4) -0.016(5)
C210 0.027(4) 0.067(7) 0.034(4) -0.001(5) 0.017(3) -0.008(5)
C211 0.030(4) 0.063(8) 0.031(4) -0.002(5) 0.015(4) -0.006(6)
C212 0.032(5) 0.049(7) 0.026(4) 0.003(5) 0.013(4) -0.009(5)
C213 0.040(5) 0.032(5) 0.028(4) 0.000(4) 0.020(4) -0.002(4)
C214 0.052(6) 0.050(7) 0.030(5) -0.005(5) 0.021(4) -0.015(6)
C215 0.072(7) 0.061(7) 0.031(5) -0.008(5) 0.032(5) -0.020(6)
C216 0.067(7) 0.052(7) 0.038(5) -0.002(5) 0.038(5) -0.011(6)
C217 0.040(5) 0.039(7) 0.032(5) 0.003(5) 0.025(4) -0.001(5)
Fe4 0.0330(6) 0.0344(9) 0.0251(6) 0.0051(5) 0.0189(5) 0.0057(6)
N37 0.032(3) 0.035(4) 0.028(3) 0.006(2) 0.016(3) 0.005(3)
N38 0.031(3) 0.034(4) 0.032(4) 0.000(3) 0.021(3) 0.002(3)
N39 0.034(4) 0.035(4) 0.019(3) 0.002(3) 0.015(3) 0.003(4)
N40 0.035(4) 0.043(5) 0.039(4) -0.002(4) 0.025(3) 0.002(4)
N41 0.039(3) 0.033(3) 0.032(3) 0.004(3) 0.021(3) 0.004(3)
N42 0.034(3) 0.031(3) 0.025(3) 0.003(2) 0.017(3) 0.005(3)
N43 0.032(4) 0.030(4) 0.027(3) 0.005(3) 0.019(3) 0.006(3)
N44 0.038(5) 0.032(5) 0.026(5) -0.005(4) 0.018(4) 0.002(4)
N45 0.036(3) 0.040(4) 0.029(3) 0.011(3) 0.019(3) 0.006(3)
N46 0.033(3) 0.032(4) 0.026(4) 0.002(3) 0.020(3) 0.003(3)
N47 0.035(4) 0.033(5) 0.023(3) 0.002(4) 0.020(3) 0.002(4)
N48 0.035(5) 0.030(7) 0.032(4) 0.003(4) 0.023(4) 0.008(5)
C118 0.043(4) 0.039(4) 0.035(4) 0.002(3) 0.026(3) 0.002(3)
C119 0.049(5) 0.039(4) 0.034(4) 0.001(3) 0.027(4) 0.004(3)
C120 0.048(5) 0.054(5) 0.040(4) -0.010(4) 0.029(4) -0.008(4)
C121 0.039(4) 0.054(5) 0.034(4) -0.010(3) 0.024(3) -0.005(3)
C122 0.033(4) 0.037(4) 0.033(4) -0.001(3) 0.021(3) 0.004(3)
C123 0.032(4) 0.034(4) 0.028(3) 0.002(3) 0.017(3) 0.006(3)
C124 0.027(4) 0.056(5) 0.028(4) -0.003(4) 0.015(3) 0.004(3)
C125 0.023(4) 0.041(5) 0.031(4) 0.000(4) 0.015(3) 0.005(4)
C126 0.031(4) 0.048(6) 0.033(4) -0.005(4) 0.020(3) 0.001(4)
C127 0.030(4) 0.049(6) 0.040(4) -0.002(5) 0.018(3) 0.004(5)
C128 0.031(4) 0.063(7) 0.050(5) -0.001(6) 0.027(4) 0.004(5)
C129 0.039(5) 0.055(7) 0.053(5) 0.001(6) 0.034(4) 0.006(5)
C130 0.028(4) 0.041(6) 0.038(4) -0.001(5) 0.020(3) 0.003(5)
C131 0.042(4) 0.046(5) 0.033(4) 0.004(3) 0.016(3) 0.014(4)
C132 0.047(5) 0.056(6) 0.041(5) 0.005(4) 0.013(4) 0.019(4)
C133 0.056(6) 0.050(6) 0.045(5) 0.007(4) 0.024(5) 0.022(5)
C134 0.044(4) 0.036(4) 0.043(4) 0.005(4) 0.022(4) 0.010(4)
C135 0.039(4) 0.034(4) 0.032(4) 0.007(3) 0.021(3) 0.007(3)
C136 0.038(4) 0.035(4) 0.031(4) 0.006(3) 0.020(3) 0.009(4)
C137 0.040(5) 0.036(5) 0.027(4) -0.001(4) 0.018(4) 0.006(4)
C138 0.040(5) 0.029(5) 0.025(4) 0.003(3) 0.021(3) 0.008(4)
C139 0.036(5) 0.033(5) 0.029(4) -0.002(3) 0.019(4) 0.001(4)
C140 0.045(5) 0.040(6) 0.032(5) 0.003(4) 0.018(4) 0.000(4)
C141 0.049(6) 0.037(5) 0.036(6) -0.002(4) 0.019(5) -0.007(4)
C142 0.040(5) 0.031(6) 0.030(5) -0.006(4) 0.013(4) -0.001(4)
C143 0.031(5) 0.034(5) 0.022(4) 0.001(3) 0.014(4) 0.009(3)
C144 0.052(5) 0.041(4) 0.045(5) 0.014(4) 0.030(4) 0.008(4)
C145 0.075(6) 0.050(5) 0.057(5) 0.021(4) 0.047(5) 0.012(4)
C146 0.078(6) 0.056(5) 0.058(5) 0.014(4) 0.056(5) 0.000(4)
C147 0.056(5) 0.051(5) 0.049(5) 0.008(4) 0.042(4) 0.001(4)
C148 0.045(4) 0.038(4) 0.030(4) 0.004(3) 0.028(3) 0.002(3)
C149 0.037(4) 0.033(4) 0.031(4) 0.003(3) 0.023(3) -0.001(3)
C150 0.040(5) 0.034(5) 0.026(4) -0.004(4) 0.025(4) 0.003(4)
C151 0.032(4) 0.034(5) 0.025(4) -0.004(4) 0.021(3) 0.001(5)
C152 0.031(4) 0.029(6) 0.029(4) 0.000(5) 0.020(4) -0.005(5)
C153 0.051(6) 0.037(7) 0.034(5) -0.012(6) 0.030(4) -0.002(7)
C154 0.059(6) 0.024(6) 0.037(4) -0.015(5) 0.031(4) -0.019(5)
C155 0.046(6) 0.026(8) 0.036(5) 0.000(5) 0.026(5) 0.010(6)
C156 0.032(5) 0.033(8) 0.026(4) -0.004(6) 0.021(4) 0.004(7)
Fe14 0.0406(7) 0.0310(8) 0.0276(6) 0.0016(6) 0.0240(6) 0.0009(6)
N137 0.060(4) 0.039(4) 0.027(3) -0.001(3) 0.029(3) -0.002(3)
N138 0.038(4) 0.036(4) 0.022(3) 0.004(3) 0.019(3) 0.000(3)
N139 0.031(4) 0.037(5) 0.027(3) 0.002(3) 0.019(3) 0.002(4)
N140 0.034(4) 0.053(6) 0.038(4) 0.002(5) 0.023(3) 0.002(5)
N141 0.036(4) 0.040(4) 0.025(3) 0.006(3) 0.020(3) 0.005(3)
N142 0.036(4) 0.026(3) 0.033(3) 0.002(3) 0.025(3) 0.004(3)
N143 0.030(4) 0.027(5) 0.023(3) 0.003(3) 0.015(3) 0.003(3)
N144 0.040(6) 0.027(6) 0.028(5) -0.004(4) 0.020(4) 0.002(4)
N145 0.047(4) 0.034(3) 0.031(3) 0.006(3) 0.027(3) 0.004(3)
N146 0.051(4) 0.027(4) 0.030(4) 0.002(3) 0.030(3) 0.002(3)
N147 0.042(5) 0.028(5) 0.030(4) 0.001(4) 0.027(4) -0.001(4)
N148 0.039(6) 0.026(8) 0.029(5) 0.002(5) 0.018(5) 0.006(6)
C218 0.084(7) 0.055(6) 0.040(4) -0.006(4) 0.044(5) -0.003(5)
C219 0.128(10) 0.071(7) 0.042(5) -0.014(5) 0.058(6) -0.025(7)
C220 0.139(11) 0.086(9) 0.044(6) -0.021(6) 0.045(7) -0.051(9)
C221 0.116(8) 0.074(7) 0.041(5) -0.018(5) 0.041(5) -0.057(6)
C222 0.068(7) 0.062(7) 0.031(4) -0.003(4) 0.028(5) -0.022(6)
C223 0.050(5) 0.050(6) 0.030(4) -0.004(4) 0.020(4) -0.014(4)
C224 0.048(5) 0.063(6) 0.030(4) -0.002(4) 0.017(4) -0.017(5)
C225 0.038(5) 0.050(6) 0.033(4) 0.003(5) 0.020(4) -0.007(5)
C226 0.033(4) 0.053(6) 0.038(4) 0.004(5) 0.020(4) 0.002(5)
C227 0.034(4) 0.061(7) 0.037(4) 0.006(6) 0.017(4) 0.003(5)
C228 0.031(5) 0.084(9) 0.051(5) 0.010(7) 0.026(4) 0.008(6)
C229 0.040(5) 0.077(9) 0.044(5) 0.007(7) 0.029(4) 0.002(7)
C230 0.033(4) 0.044(6) 0.037(4) -0.001(5) 0.022(4) 0.000(5)
C231 0.048(5) 0.041(5) 0.030(4) 0.003(3) 0.021(3) 0.003(4)
C232 0.038(5) 0.050(6) 0.029(4) 0.009(4) 0.011(4) 0.006(4)
C233 0.040(5) 0.043(5) 0.042(5) 0.005(4) 0.018(4) 0.011(4)
C234 0.041(4) 0.038(5) 0.037(4) 0.006(4) 0.023(4) 0.008(4)
C235 0.038(4) 0.031(4) 0.034(4) 0.007(3) 0.022(3) 0.004(3)
C236 0.036(4) 0.028(4) 0.032(4) 0.005(4) 0.022(4) 0.006(4)
C237 0.042(4) 0.029(4) 0.028(4) 0.000(3) 0.022(3) 0.008(3)
C238 0.036(5) 0.029(5) 0.030(4) -0.001(3) 0.022(4) 0.002(3)
C239 0.034(5) 0.027(5) 0.026(4) 0.001(3) 0.020(3) 0.002(4)
C240 0.042(5) 0.032(5) 0.032(5) 0.002(4) 0.023(5) -0.002(4)
C241 0.042(5) 0.030(5) 0.039(5) -0.003(4) 0.023(4) -0.005(4)
C242 0.039(5) 0.036(6) 0.032(5) -0.004(4) 0.021(4) 0.000(4)
C243 0.035(5) 0.029(5) 0.028(5) -0.006(4) 0.021(4) 0.001(4)
C244 0.060(5) 0.043(5) 0.054(5) 0.021(4) 0.041(5) 0.013(4)
C245 0.071(6) 0.050(5) 0.066(6) 0.024(5) 0.051(6) 0.010(4)
C246 0.077(7) 0.054(5) 0.057(6) 0.024(5) 0.054(5) 0.012(5)
C247 0.059(5) 0.040(4) 0.045(5) 0.006(4) 0.043(4) 0.004(4)
C248 0.050(5) 0.034(4) 0.032(4) 0.004(3) 0.032(4) 0.002(4)
C249 0.043(5) 0.034(4) 0.031(4) 0.003(3) 0.029(4) 0.003(4)
C250 0.044(5) 0.030(5) 0.027(4) -0.005(4) 0.026(4) -0.001(4)
C251 0.042(5) 0.030(5) 0.027(4) -0.001(5) 0.021(4) 0.006(5)
C252 0.034(5) 0.023(5) 0.025(4) -0.009(5) 0.019(4) -0.010(5)
C253 0.059(6) 0.033(7) 0.026(4) -0.006(6) 0.026(5) 0.000(7)
C254 0.049(6) 0.026(7) 0.044(5) -0.016(6) 0.030(5) -0.012(6)
C255 0.053(7) 0.028(9) 0.039(6) 0.004(6) 0.021(5) 0.010(7)
C256 0.040(6) 0.029(8) 0.028(4) 0.003(6) 0.021(4) 0.005(7)
Fe5 0.0310(3) 0.0795(5) 0.0240(3) 0.0083(3) 0.0196(2) 0.0181(3)
Cl1 0.0314(5) 0.1194(12) 0.0341(5) -0.0029(6) 0.0231(5) 0.0023(6)
Cl2 0.0517(6) 0.0743(8) 0.0347(5) 0.0122(5) 0.0313(5) 0.0281(6)
Cl3 0.0311(4) 0.0579(6) 0.0315(4) 0.0040(4) 0.0220(4) 0.0091(4)
Cl4 0.0449(6) 0.1082(11) 0.0273(5) 0.0170(6) 0.0246(5) 0.0332(6)
Fe6 0.1264(12) 0.0659(7) 0.1025(10) 0.000 0.1009(11) 0.000
Cl5A 0.093(5) 0.113(3) 0.073(4) -0.024(3) 0.068(4) -0.032(3)
Cl5B 0.094(5) 0.087(3) 0.062(3) -0.020(2) 0.056(4) -0.028(3)
Cl6 0.0571(8) 0.1172(14) 0.0835(11) -0.0111(9) 0.0522(8) 0.0100(8)
F1 0.258(6) 0.172(5) 0.087(3) -0.045(3) 0.127(3) -0.105(5)
F2 0.124(3) 0.178(5) 0.124(3) 0.015(3) 0.097(3) -0.012(3)
F3 0.105(3) 0.172(4) 0.078(3) 0.008(2) 0.077(2) -0.025(3)
F4 0.112(3) 0.158(4) 0.087(3) -0.014(2) 0.080(3) -0.055(3)
B1 0.117(4) 0.149(6) 0.062(3) -0.019(3) 0.075(3) -0.049(4)
F5 0.055(4) 0.121(7) 0.046(3) 0.014(4) 0.023(3) 0.013(4)
F6 0.085(6) 0.201(7) 0.085(7) 0.031(7) 0.019(5) -0.061(6)
F7 0.081(6) 0.186(7) 0.062(5) 0.029(5) 0.039(5) 0.063(5)
F8 0.051(3) 0.073(5) 0.044(3) 0.009(3) 0.018(3) 0.006(3)
B2 0.048(4) 0.118(6) 0.050(4) 0.014(5) 0.022(3) -0.003(4)
F55 0.060(4) 0.122(6) 0.094(4) -0.030(4) 0.016(3) -0.006(4)
F56 0.029(3) 0.162(7) 0.129(6) -0.013(5) 0.019(3) 0.027(3)
F57 0.107(5) 0.083(4) 0.075(4) 0.004(3) 0.018(4) 0.008(4)
F58 0.032(3) 0.111(5) 0.108(4) 0.043(4) 0.013(3) 0.010(3)
B12 0.033(3) 0.094(5) 0.072(4) 0.010(4) 0.004(4) 0.000(4)
F9 0.288(8) 0.187(5) 0.143(4) 0.096(4) 0.176(5) 0.173(5)
F10 0.260(8) 0.184(6) 0.131(4) 0.048(3) 0.155(5) 0.091(5)
F11 0.266(6) 0.206(6) 0.194(6) 0.130(5) 0.197(6) 0.168(5)
F12 0.231(7) 0.272(8) 0.136(6) 0.048(5) 0.071(6) -0.011(7)
B3 0.189(6) 0.134(5) 0.110(4) 0.050(3) 0.116(5) 0.091(4)
F13 0.188(8) 0.256(10) 0.213(9) 0.042(6) 0.148(7) 0.040(6)
F14 0.224(9) 0.298(12) 0.189(9) 0.045(7) 0.131(7) -0.019(8)
B4 0.153(10) 0.221(16) 0.177(14) 0.000 0.125(9) 0.000
F15 0.111(2) 0.115(3) 0.104(3) 0.063(2) 0.077(2) 0.059(2)
F16 0.114(3) 0.095(2) 0.108(3) 0.069(2) 0.087(3) 0.062(2)
F17 0.153(4) 0.097(3) 0.131(4) 0.047(2) 0.125(3) 0.045(3)
F18 0.117(3) 0.099(2) 0.096(2) 0.0587(18) 0.086(2) 0.066(2)
B5 0.109(3) 0.092(3) 0.100(4) 0.063(2) 0.087(3) 0.066(3)
F19 0.151(6) 0.265(13) 0.088(5) -0.029(6) 0.087(4) -0.023(6)
F20 0.150(7) 0.141(7) 0.097(5) -0.005(5) 0.112(5) 0.013(6)
F21 0.197(8) 0.092(5) 0.144(7) 0.022(5) 0.133(6) 0.063(6)
F22 0.124(5) 0.103(4) 0.087(4) 0.038(3) 0.096(4) 0.070(4)
B6 0.102(4) 0.110(4) 0.082(4) -0.005(3) 0.084(3) 0.025(3)
F23 0.115(3) 0.091(3) 0.093(3) 0.036(2) 0.063(3) 0.068(3)
F24 0.139(3) 0.0645(18) 0.099(3) 0.0317(18) 0.084(3) 0.035(2)
F25 0.071(2) 0.133(4) 0.113(3) 0.078(3) 0.062(2) 0.044(2)
F26 0.062(2) 0.181(5) 0.113(3) 0.087(3) 0.022(2) 0.012(2)
B7 0.058(3) 0.077(3) 0.079(3) 0.036(3) 0.040(2) 0.032(3)
F27 0.046(3) 0.061(3) 0.052(3) -0.001(2) 0.036(3) 0.000(2)
F28 0.060(4) 0.113(4) 0.049(3) -0.016(3) 0.033(3) -0.040(3)
F29 0.142(7) 0.131(5) 0.121(5) 0.076(5) 0.101(5) 0.100(6)
F30 0.060(3) 0.064(3) 0.065(3) -0.020(2) 0.047(3) -0.014(3)
B8 0.051(5) 0.052(4) 0.055(3) 0.012(3) 0.040(4) 0.013(3)
O1S 0.094(3) 0.119(4) 0.103(4) -0.034(3) 0.073(3) -0.025(3)
C1S 0.140(5) 0.083(4) 0.110(4) -0.001(4) 0.104(4) 0.004(4)
C2S 0.250(11) 0.261(14) 0.117(5) 0.060(9) 0.134(6) 0.120(12)
C3S 0.129(4) 0.059(4) 0.139(6) -0.007(4) 0.107(4) -0.003(4)
O2S 0.191(7) 0.118(5) 0.081(3) 0.021(3) 0.091(4) 0.017(4)
C4S 0.166(8) 0.181(9) 0.082(4) 0.046(4) 0.085(5) 0.028(6)
C5S 0.183(13) 0.305(15) 0.086(5) -0.009(8) 0.054(8) 0.038(10)
C6S 0.187(11) 0.234(13) 0.218(12) 0.129(9) 0.142(10) 0.055(8)
O3S 0.130(5) 0.167(7) 0.256(10) -0.031(7) 0.131(7) -0.001(5)
C7S 0.129(6) 0.196(9) 0.124(7) -0.007(5) 0.103(6) 0.027(5)
C8S 0.152(8) 0.224(11) 0.084(6) -0.006(6) 0.081(6) 0.035(7)
C9S 0.171(10) 0.326(15) 0.136(9) 0.071(10) 0.122(9) 0.033(9)
O4S 0.217(7) 0.293(10) 0.266(8) 0.205(7) 0.217(7) 0.199(7)
C10S 0.188(7) 0.267(9) 0.187(6) 0.175(6) 0.172(6) 0.169(7)
C11S 0.200(9) 0.227(11) 0.163(6) 0.138(7) 0.161(6) 0.157(8)
C12S 0.205(11) 0.302(14) 0.160(7) 0.143(8) 0.140(8) 0.119(11)
O5S 0.116(4) 0.104(4) 0.132(5) -0.014(4) 0.082(4) 0.000(3)
C13S 0.108(4) 0.079(4) 0.126(6) 0.001(4) 0.074(5) -0.015(3)
C14S 0.100(4) 0.096(6) 0.134(8) 0.036(5) 0.054(6) 0.001(4)
C15S 0.139(7) 0.095(4) 0.142(9) -0.003(6) 0.072(7) -0.036(5)
O6S 0.090(6) 0.157(9) 0.128(7) -0.019(6) 0.047(5) -0.032(6)
C16S 0.075(6) 0.098(8) 0.128(8) -0.031(5) 0.052(5) -0.021(5)
C17S 0.097(8) 0.097(8) 0.167(11) -0.021(8) 0.043(7) -0.031(6)
C18S 0.094(8) 0.086(8) 0.138(9) -0.025(6) 0.065(7) -0.003(6)
O7S 0.114(9) 0.156(12) 0.164(12) -0.007(9) 0.016(8) -0.012(10)
C19S 0.091(8) 0.106(9) 0.139(10) -0.012(7) 0.041(7) -0.013(7)
C20S 0.098(11) 0.118(12) 0.165(12) -0.002(9) 0.056(9) -0.029(9)
C21S 0.113(10) 0.085(10) 0.140(13) -0.003(10) 0.040(9) -0.020(8)
O8S 0.229(12) 0.115(6) 0.344(17) 0.000 0.250(13) 0.000
C22S 0.190(12) 0.115(7) 0.375(19) 0.000 0.219(14) 0.000
C23S 0.177(12) 0.181(12) 0.42(2) 0.084(11) 0.200(15) 0.001(9)
O9S 0.501(19) 0.141(8) 0.269(12) 0.036(8) 0.267(13) -0.044(10)
C25S 0.496(19) 0.120(9) 0.290(14) 0.050(9) 0.292(12) 0.009(11)
C26S 0.50(2) 0.107(9) 0.307(18) -0.016(10) 0.259(17) -0.001(11)
C27S 0.52(2) 0.228(16) 0.329(18) 0.063(15) 0.326(15) 0.026(16)
O10S 0.461(19) 0.232(13) 0.421(18) 0.144(12) 0.331(15) 0.115(13)
C28S 0.452(18) 0.185(13) 0.399(18) 0.076(11) 0.346(14) 0.116(12)
C29S 0.49(2) 0.186(15) 0.375(19) 0.092(13) 0.345(18) 0.123(14)
C30S 0.46(2) 0.247(18) 0.47(2) -0.041(17) 0.373(16) 0.044(17)
O11S 0.290(12) 0.304(12) 0.307(16) -0.101(12) 0.199(12) -0.099(10)
C31S 0.252(9) 0.223(9) 0.306(12) -0.181(9) 0.261(10) -0.139(7)
C32S 0.245(9) 0.159(8) 0.392(16) -0.184(10) 0.285(11) -0.132(7)
C33S 0.249(12) 0.264(11) 0.376(17) -0.183(11) 0.282(13) -0.166(9)
O12S 0.278(12) 0.202(10) 0.208(10) -0.059(9) 0.155(10) -0.078(9)
C34S 0.245(12) 0.146(9) 0.222(10) -0.012(9) 0.191(10) -0.046(8)
C35S 0.290(15) 0.186(13) 0.337(15) -0.028(12) 0.264(13) -0.046(11)
C36S 0.310(16) 0.191(15) 0.276(14) 0.033(13) 0.205(12) 0.040(13)
O13S 0.096(7) 0.267(19) 0.176(13) -0.016(13) 0.089(8) 0.008(11)
C37S 0.094(7) 0.162(15) 0.146(11) 0.006(10) 0.092(8) 0.047(9)
C38S 0.098(8) 0.22(2) 0.149(13) 0.021(14) 0.091(8) 0.036(12)
C39S 0.164(18) 0.18(2) 0.171(16) 0.035(15) 0.114(13) 0.032(14)

loop_
_atom_type_symbol
_atom_type_description
_atom_type_scat_dispersion_real
_atom_type_scat_dispersion_imag
_atom_type_scat_source
C C 0.0034 0.0017 'XDISP Program in WinGX L.J. Farrugia, J.Appl.Cryst. 2012,45,849-854'
H H 0.0000 0.0000 'XDISP Program in WinGX L.J. Farrugia, J.Appl.Cryst. 2012,45,849-854'
B B 0.0017 0.0007 'XDISP Program in WinGX L.J. Farrugia, J.Appl.Cryst. 2012,45,849-854'
N N 0.0065 0.0035 'XDISP Program in WinGX L.J. Farrugia, J.Appl.Cryst. 2012,45,849-854'
O O 0.0115 0.0064 'XDISP Program in WinGX L.J. Farrugia, J.Appl.Cryst. 2012,45,849-854'
F F 0.0185 0.0109 'XDISP Program in WinGX L.J. Farrugia, J.Appl.Cryst. 2012,45,849-854'
Cl Cl 0.1549 0.1679 'XDISP Program in WinGX L.J. Farrugia, J.Appl.Cryst. 2012,45,849-854'
Fe Fe 0.3511 0.8892 'XDISP Program in WinGX L.J. Farrugia, J.Appl.Cryst. 2012,45,849-854'

loop_
_geom_angle_atom_site_label_1
_geom_angle_atom_site_label_2
_geom_angle_atom_site_label_3
_geom_angle
_geom_angle_site_symmetry_1
_geom_angle_site_symmetry_3
_geom_angle_publ_flag
N2 Fe1 N6 95.99(13) . . ?
N2 Fe1 N10 97.91(13) . . ?
N6 Fe1 N10 95.91(14) . . ?
N2 Fe1 N1 80.72(13) . . ?
N6 Fe1 N1 89.87(14) . . ?
N10 Fe1 N1 174.17(14) . . ?
N2 Fe1 N5 173.76(14) . . ?
N6 Fe1 N5 80.44(14) . . ?
N10 Fe1 N5 87.59(14) . . ?
N1 Fe1 N5 94.09(14) . . ?
N2 Fe1 N9 88.08(13) . . ?
N6 Fe1 N9 174.90(14) . . ?
N10 Fe1 N9 80.45(14) . . ?
N1 Fe1 N9 93.83(14) . . ?
N5 Fe1 N9 95.77(15) . . ?
C1 N1 C5 117.9(4) . . ?
C1 N1 Fe1 127.1(3) . . ?
C5 N1 Fe1 115.1(2) . . ?
C6 N2 N3 106.0(3) . . ?
C6 N2 Fe1 116.2(2) . . ?
N3 N2 Fe1 137.2(2) . . ?
N2 N3 C8 110.9(3) . . ?
N2 N3 H3B 124.6 . . ?
C8 N3 H3B 124.6 . . ?
C13 N4 C12 118.3(4) . . ?
C14 N5 C18 118.5(4) . . ?
C14 N5 Fe1 126.5(3) . . ?
C18 N5 Fe1 114.8(3) . . ?
N7 N6 C19 105.9(3) . . ?
N7 N6 Fe1 137.5(2) . . ?
C19 N6 Fe1 116.1(3) . . ?
N6 N7 C21 111.2(3) . . ?
N6 N7 H7B 124.4 . . ?
C21 N7 H7B 124.4 . . ?
C26 N8 C25 117.3(4) . . ?
C27 N9 C31 117.6(4) . . ?
C27 N9 Fe1 127.3(3) . . ?
C31 N9 Fe1 114.9(3) . . ?
N11 N10 C32 106.3(3) . . ?
N11 N10 Fe1 137.2(3) . . ?
C32 N10 Fe1 115.7(3) . . ?
N10 N11 C34 110.5(4) . . ?
N10 N11 H11B 124.7 . . ?
C34 N11 H11B 124.7 . . ?
C39 N12 C38 114.8(7) . . ?
N1 C1 C2 122.7(4) . . ?
N1 C1 H1A 118.7 . . ?
C2 C1 H1A 118.7 . . ?
C3 C2 C1 119.1(4) . . ?
C3 C2 H2A 120.4 . . ?
C1 C2 H2A 120.4 . . ?
C2 C3 C4 119.6(4) . . ?
C2 C3 H3A 120.2 . . ?
C4 C3 H3A 120.2 . . ?
C3 C4 C5 118.5(5) . . ?
C3 C4 H4A 120.8 . . ?
C5 C4 H4A 120.8 . . ?
N1 C5 C4 122.2(4) . . ?
N1 C5 C6 113.1(3) . . ?
C4 C5 C6 124.6(4) . . ?
N2 C6 C7 110.7(3) . . ?
N2 C6 C5 114.5(3) . . ?
C7 C6 C5 134.7(4) . . ?
C8 C7 C6 105.0(3) . . ?
C8 C7 H7A 127.5 . . ?
C6 C7 H7A 127.5 . . ?
N3 C8 C7 107.4(3) . . ?
N3 C8 C9 122.0(3) . . ?
C7 C8 C9 130.5(4) . . ?
C10 C9 C13 117.7(4) . . ?
C10 C9 C8 121.5(4) . . ?
C13 C9 C8 120.8(3) . . ?
C11 C10 C9 119.4(4) . . ?
C11 C10 H10A 120.3 . . ?
C9 C10 H10A 120.3 . . ?
C12 C11 C10 118.4(4) . . ?
C12 C11 H11A 120.8 . . ?
C10 C11 H11A 120.8 . . ?
N4 C12 C11 123.0(4) . . ?
N4 C12 H12A 118.5 . . ?
C11 C12 H12A 118.5 . . ?
N4 C13 C9 123.2(4) . . ?
N4 C13 H13A 118.4 . . ?
C9 C13 H13A 118.4 . . ?
N5 C14 C15 121.4(5) . . ?
N5 C14 H14A 119.3 . . ?
C15 C14 H14A 119.3 . . ?
C16 C15 C14 119.8(5) . . ?
C16 C15 H15A 120.1 . . ?
C14 C15 H15A 120.1 . . ?
C17 C16 C15 119.4(5) . . ?
C17 C16 H16A 120.3 . . ?
C15 C16 H16A 120.3 . . ?
C16 C17 C18 118.4(6) . . ?
C16 C17 H17A 120.8 . . ?
C18 C17 H17A 120.8 . . ?
N5 C18 C17 122.3(5) . . ?
N5 C18 C19 113.9(4) . . ?
C17 C18 C19 123.7(5) . . ?
N6 C19 C20 110.7(4) . . ?
N6 C19 C18 114.2(4) . . ?
C20 C19 C18 135.1(4) . . ?
C21 C20 C19 104.7(4) . . ?
C21 C20 H20A 127.6 . . ?
C19 C20 H20A 127.6 . . ?
N7 C21 C20 107.5(4) . . ?
N7 C21 C22 121.9(4) . . ?
C20 C21 C22 130.6(4) . . ?
C26 C22 C23 118.2(4) . . ?
C26 C22 C21 121.2(4) . . ?
C23 C22 C21 120.5(4) . . ?
C24 C23 C22 119.0(4) . . ?
C24 C23 H23A 120.5 . . ?
C22 C23 H23A 120.5 . . ?
C25 C24 C23 118.4(5) . . ?
C25 C24 H24A 120.8 . . ?
C23 C24 H24A 120.8 . . ?
N8 C25 C24 123.7(5) . . ?
N8 C25 H25A 118.2 . . ?
C24 C25 H25A 118.2 . . ?
N8 C26 C22 123.4(4) . . ?
N8 C26 H26A 118.3 . . ?
C22 C26 H26A 118.3 . . ?
N9 C27 C28 122.8(4) . . ?
N9 C27 H27A 118.6 . . ?
C28 C27 H27A 118.6 . . ?
C29 C28 C27 119.0(5) . . ?
C29 C28 H28A 120.5 . . ?
C27 C28 H28A 120.5 . . ?
C30 C29 C28 119.1(4) . . ?
C30 C29 H29A 120.5 . . ?
C28 C29 H29A 120.5 . . ?
C29 C30 C31 119.1(4) . . ?
C29 C30 H30A 120.4 . . ?
C31 C30 H30A 120.4 . . ?
N9 C31 C30 122.5(4) . . ?
N9 C31 C32 113.1(4) . . ?
C30 C31 C32 124.4(4) . . ?
N10 C32 C33 110.6(4) . . ?
N10 C32 C31 114.9(3) . . ?
C33 C32 C31 134.5(4) . . ?
C34 C33 C32 104.8(4) . . ?
C34 C33 H33A 127.6 . . ?
C32 C33 H33A 127.6 . . ?
N11 C34 C33 107.8(4) . . ?
N11 C34 C35 121.8(5) . . ?
C33 C34 C35 130.4(4) . . ?
C36 C35 C39 118.4(5) . . ?
C36 C35 C34 120.8(6) . . ?
C39 C35 C34 120.7(5) . . ?
C37 C36 C35 118.7(8) . . ?
C37 C36 H36A 120.6 . . ?
C35 C36 H36A 120.6 . . ?
C38 C37 C36 119.6(7) . . ?
C38 C37 H37A 120.2 . . ?
C36 C37 H37A 120.2 . . ?
C37 C38 N12 124.4(6) . . ?
C37 C38 H38A 117.8 . . ?
N12 C38 H38A 117.8 . . ?
N12 C39 C35 124.0(6) . . ?
N12 C39 H39A 118.0 . . ?
C35 C39 H39A 118.0 . . ?
N22 Fe2 N14 96.54(17) . . ?
N22 Fe2 N18 95.4(2) . . ?
N14 Fe2 N18 96.70(16) . . ?
N22 Fe2 N13 91.49(18) . . ?
N14 Fe2 N13 80.12(16) . . ?
N18 Fe2 N13 172.7(2) . . ?
N22 Fe2 N17 173.40(17) . . ?
N14 Fe2 N17 89.16(17) . . ?
N18 Fe2 N17 80.6(2) . . ?
N13 Fe2 N17 92.8(2) . . ?
N22 Fe2 N21 80.34(19) . . ?
N14 Fe2 N21 173.04(15) . . ?
N18 Fe2 N21 89.82(16) . . ?
N13 Fe2 N21 93.68(17) . . ?
N17 Fe2 N21 94.35(19) . . ?
C40 N13 C44 116.9(5) . . ?
C40 N13 Fe2 127.5(4) . . ?
C44 N13 Fe2 115.6(3) . . ?
C45 N14 N15 106.2(4) . . ?
C45 N14 Fe2 116.2(3) . . ?
N15 N14 Fe2 137.2(3) . . ?
N14 N15 C47 110.5(4) . . ?
N14 N15 H15B 124.8 . . ?
C47 N15 H15B 124.8 . . ?
C52 N16 C51 117.1(4) . . ?
C53 N17 C57 117.5(6) . . ?
C53 N17 Fe2 127.4(4) . . ?
C57 N17 Fe2 115.1(5) . . ?
N19 N18 C58 106.5(5) . . ?
N19 N18 Fe2 137.9(4) . . ?
C58 N18 Fe2 115.2(5) . . ?
N18 N19 C60 110.1(6) . . ?
N18 N19 H19A 125.0 . . ?
C60 N19 H19A 125.0 . . ?
C65 N20 C64 116.7(7) . . ?
C66 N21 C70 118.1(5) . . ?
C66 N21 Fe2 127.1(5) . . ?
C70 N21 Fe2 114.9(3) . . ?
N23 N22 C71 105.2(4) . . ?
N23 N22 Fe2 138.6(3) . . ?
C71 N22 Fe2 115.9(4) . . ?
N22 N23 C73 111.7(4) . . ?
N22 N23 H23B 124.1 . . ?
C73 N23 H23B 124.1 . . ?
C78 N24 C77 117.8(5) . . ?
N13 C40 C41 123.2(5) . . ?
N13 C40 H40A 118.4 . . ?
C41 C40 H40A 118.4 . . ?
C40 C41 C42 119.4(5) . . ?
C40 C41 H41A 120.3 . . ?
C42 C41 H41A 120.3 . . ?
C41 C42 C43 118.8(6) . . ?
C41 C42 H42A 120.6 . . ?
C43 C42 H42A 120.6 . . ?
C44 C43 C42 118.7(5) . . ?
C44 C43 H43A 120.6 . . ?
C42 C43 H43A 120.6 . . ?
N13 C44 C43 123.0(4) . . ?
N13 C44 C45 112.6(4) . . ?
C43 C44 C45 124.4(4) . . ?
N14 C45 C46 111.1(4) . . ?
N14 C45 C44 115.1(4) . . ?
C46 C45 C44 133.8(5) . . ?
C47 C46 C45 104.4(4) . . ?
C47 C46 H46A 127.8 . . ?
C45 C46 H46A 127.8 . . ?
N15 C47 C46 107.8(4) . . ?
N15 C47 C48 122.2(4) . . ?
C46 C47 C48 130.1(4) . . ?
C49 C48 C52 118.5(4) . . ?
C49 C48 C47 120.5(4) . . ?
C52 C48 C47 120.9(4) . . ?
C50 C49 C48 118.4(5) . . ?
C50 C49 H49A 120.8 . . ?
C48 C49 H49A 120.8 . . ?
C51 C50 C49 119.3(4) . . ?
C51 C50 H50A 120.4 . . ?
C49 C50 H50A 120.4 . . ?
N16 C51 C50 123.8(4) . . ?
N16 C51 H51A 118.1 . . ?
C50 C51 H51A 118.1 . . ?
N16 C52 C48 122.9(4) . . ?
N16 C52 H52A 118.5 . . ?
C48 C52 H52A 118.5 . . ?
N17 C53 C54 122.8(6) . . ?
N17 C53 H53A 118.6 . . ?
C54 C53 H53A 118.6 . . ?
C53 C54 C55 118.5(8) . . ?
C53 C54 H54A 120.8 . . ?
C55 C54 H54A 120.8 . . ?
C56 C55 C54 119.1(7) . . ?
C56 C55 H55A 120.4 . . ?
C54 C55 H55A 120.4 . . ?
C55 C56 C57 119.9(6) . . ?
C55 C56 H56A 120.1 . . ?
C57 C56 H56A 120.1 . . ?
N17 C57 C56 122.2(8) . . ?
N17 C57 C58 113.3(6) . . ?
C56 C57 C58 124.5(6) . . ?
N18 C58 C59 110.7(7) . . ?
N18 C58 C57 115.3(5) . . ?
C59 C58 C57 134.0(6) . . ?
C60 C59 C58 104.9(6) . . ?
C60 C59 H59A 127.5 . . ?
C58 C59 H59A 127.5 . . ?
N19 C60 C59 107.8(6) . . ?
N19 C60 C61 121.9(7) . . ?
C59 C60 C61 130.2(5) . . ?
C65 C61 C62 118.1(7) . . ?
C65 C61 C60 122.5(5) . . ?
C62 C61 C60 119.3(7) . . ?
C63 C62 C61 117.8(7) . . ?
C63 C62 H62A 121.1 . . ?
C61 C62 H62A 121.1 . . ?
C64 C63 C62 120.0(5) . . ?
C64 C63 H63A 120.0 . . ?
C62 C63 H63A 120.0 . . ?
N20 C64 C63 123.7(7) . . ?
N20 C64 H64A 118.1 . . ?
C63 C64 H64A 118.1 . . ?
N20 C65 C61 123.7(5) . . ?
N20 C65 H65A 118.1 . . ?
C61 C65 H65A 118.1 . . ?
N21 C66 C67 122.1(7) . . ?
N21 C66 H66A 118.9 . . ?
C67 C66 H66A 118.9 . . ?
C68 C67 C66 119.1(6) . . ?
C68 C67 H67A 120.4 . . ?
C66 C67 H67A 120.4 . . ?
C67 C68 C69 119.8(5) . . ?
C67 C68 H68A 120.1 . . ?
C69 C68 H68A 120.1 . . ?
C68 C69 C70 117.9(7) . . ?
C68 C69 H69A 121.1 . . ?
C70 C69 H69A 121.1 . . ?
N21 C70 C69 123.0(6) . . ?
N21 C70 C71 114.0(4) . . ?
C69 C70 C71 123.0(6) . . ?
N22 C71 C72 111.4(4) . . ?
N22 C71 C70 114.7(5) . . ?
C72 C71 C70 133.8(5) . . ?
C73 C72 C71 104.1(5) . . ?
C73 C72 H72A 127.9 . . ?
C71 C72 H72A 127.9 . . ?
N23 C73 C72 107.5(5) . . ?
N23 C73 C74 122.8(4) . . ?
C72 C73 C74 129.7(5) . . ?
C75 C74 C78 117.4(6) . . ?
C75 C74 C73 121.0(5) . . ?
C78 C74 C73 121.6(5) . . ?
C76 C75 C74 119.3(5) . . ?
C76 C75 H75A 120.3 . . ?
C74 C75 H75A 120.3 . . ?
C75 C76 C77 119.1(6) . . ?
C75 C76 H76A 120.4 . . ?
C77 C76 H76A 120.4 . . ?
N24 C77 C76 122.7(6) . . ?
N24 C77 H77A 118.6 . . ?
C76 C77 H77A 118.6 . . ?
N24 C78 C74 123.7(5) . . ?
N24 C78 H78A 118.2 . . ?
C74 C78 H78A 118.2 . . ?
N34 Fe3 N30 94.6(4) . . ?
N34 Fe3 N26 97.0(3) . . ?
N30 Fe3 N26 96.2(4) . . ?
N34 Fe3 N25 90.3(4) . . ?
N30 Fe3 N25 174.1(4) . . ?
N26 Fe3 N25 80.0(4) . . ?
N34 Fe3 N29 171.6(4) . . ?
N30 Fe3 N29 80.2(4) . . ?
N26 Fe3 N29 90.2(4) . . ?
N25 Fe3 N29 95.3(4) . . ?
N34 Fe3 N33 79.9(3) . . ?
N30 Fe3 N33 90.9(3) . . ?
N26 Fe3 N33 172.4(4) . . ?
N25 Fe3 N33 93.1(3) . . ?
N29 Fe3 N33 93.5(3) . . ?
C83 N25 C79 116.3(10) . . ?
C83 N25 Fe3 116.5(7) . . ?
C79 N25 Fe3 127.1(8) . . ?
C84 N26 N27 105.5(8) . . ?
C84 N26 Fe3 115.6(7) . . ?
N27 N26 Fe3 138.4(9) . . ?
C86 N27 N26 111.3(9) . . ?
C86 N27 H27E 124.3 . . ?
N26 N27 H27E 124.3 . . ?
C90 N28 C91 116(2) . . ?
C96 N29 C92 119.1(11) . . ?
C96 N29 Fe3 115.1(10) . . ?
C92 N29 Fe3 125.8(8) . . ?
N31 N30 C97 105.3(9) . . ?
N31 N30 Fe3 139.4(6) . . ?
C97 N30 Fe3 115.2(9) . . ?
N30 N31 C99 113.8(10) . . ?
N30 N31 H31A 123.1 . . ?
C99 N31 H31A 123.1 . . ?
C104 N32 C103 118.3(11) . . ?
C105 N33 C109 117.5(8) . . ?
C105 N33 Fe3 126.9(7) . . ?
C109 N33 Fe3 115.5(5) . . ?
C110 N34 N35 105.9(8) . . ?
C110 N34 Fe3 116.8(7) . . ?
N35 N34 Fe3 137.2(6) . . ?
N34 N35 C112 109.5(8) . . ?
N34 N35 H35D 125.2 . . ?
C112 N35 H35D 125.2 . . ?
C117 N36 C116 116.6(10) . . ?
N25 C79 C80 121.6(11) . . ?
N25 C79 H79A 119.2 . . ?
C80 C79 H79A 119.2 . . ?
C79 C80 C81 121.4(11) . . ?
C79 C80 H80A 119.3 . . ?
C81 C80 H80A 119.3 . . ?
C82 C81 C80 116.6(12) . . ?
C82 C81 H81A 121.7 . . ?
C80 C81 H81A 121.7 . . ?
C81 C82 C83 119.6(11) . . ?
C81 C82 H82A 120.2 . . ?
C83 C82 H82A 120.2 . . ?
N25 C83 C82 124.4(10) . . ?
N25 C83 C84 112.1(10) . . ?
C82 C83 C84 123.5(9) . . ?
N26 C84 C85 110.9(8) . . ?
N26 C84 C83 115.3(9) . . ?
C85 C84 C83 133.7(10) . . ?
C86 C85 C84 104.6(9) . . ?
C86 C85 H85A 127.7 . . ?
C84 C85 H85A 127.7 . . ?
N27 C86 C85 107.6(10) . . ?
N27 C86 C87 122.2(12) . . ?
C85 C86 C87 130.2(12) . . ?
C91 C87 C88 116.8(14) . . ?
C91 C87 C86 121.4(13) . . ?
C88 C87 C86 121.6(12) . . ?
C89 C88 C87 119.2(15) . . ?
C89 C88 H88A 120.4 . . ?
C87 C88 H88A 120.4 . . ?
C90 C89 C88 118.6(18) . . ?
C90 C89 H89A 120.7 . . ?
C88 C89 H89A 120.7 . . ?
N28 C90 C89 126(3) . . ?
N28 C90 H90A 117.0 . . ?
C89 C90 H90A 117.0 . . ?
N28 C91 C87 123.8(15) . . ?
N28 C91 H91A 118.1 . . ?
C87 C91 H91A 118.1 . . ?
N29 C92 C93 121.7(12) . . ?
N29 C92 H92A 119.2 . . ?
C93 C92 H92A 119.2 . . ?
C94 C93 C92 117.5(13) . . ?
C94 C93 H93A 121.2 . . ?
C92 C93 H93A 121.2 . . ?
C95 C94 C93 121.4(13) . . ?
C95 C94 H94A 119.3 . . ?
C93 C94 H94A 119.3 . . ?
C94 C95 C96 117.4(12) . . ?
C94 C95 H95A 121.3 . . ?
C96 C95 H95A 121.3 . . ?
N29 C96 C95 122.9(12) . . ?
N29 C96 C97 113.8(11) . . ?
C95 C96 C97 123.2(12) . . ?
N30 C97 C98 109.3(11) . . ?
N30 C97 C96 115.4(10) . . ?
C98 C97 C96 135.4(10) . . ?
C99 C98 C97 107.3(11) . . ?
C99 C98 H98A 126.4 . . ?
C97 C98 H98A 126.4 . . ?
N31 C99 C98 104.3(11) . . ?
N31 C99 C100 124.5(10) . . ?
C98 C99 C100 131.2(11) . . ?
C104 C100 C101 119.5(13) . . ?
C104 C100 C99 121.2(9) . . ?
C101 C100 C99 119.3(11) . . ?
C102 C101 C100 118.7(12) . . ?
C102 C101 H10B 120.7 . . ?
C100 C101 H10B 120.7 . . ?
C101 C102 C103 119.7(11) . . ?
C101 C102 H10C 120.2 . . ?
C103 C102 H10C 120.2 . . ?
N32 C103 C102 121.3(12) . . ?
N32 C103 H10D 119.3 . . ?
C102 C103 H10D 119.3 . . ?
N32 C104 C100 122.6(11) . . ?
N32 C104 H10E 118.7 . . ?
C100 C104 H10E 118.7 . . ?
N33 C105 C106 122.2(9) . . ?
N33 C105 H10F 118.9 . . ?
C106 C105 H10F 118.9 . . ?
C105 C106 C107 119.9(8) . . ?
C105 C106 H10G 120.1 . . ?
C107 C106 H10G 120.1 . . ?
C108 C107 C106 118.0(9) . . ?
C108 C107 H10H 121.0 . . ?
C106 C107 H10H 121.0 . . ?
C109 C108 C107 119.7(10) . . ?
C109 C108 H10I 120.1 . . ?
C107 C108 H10I 120.1 . . ?
N33 C109 C108 122.6(8) . . ?
N33 C109 C110 112.2(8) . . ?
C108 C109 C110 125.2(9) . . ?
N34 C110 C111 112.7(9) . . ?
N34 C110 C109 115.6(9) . . ?
C111 C110 C109 131.6(10) . . ?
C110 C111 C112 103.6(9) . . ?
C110 C111 H11F 128.2 . . ?
C112 C111 H11F 128.2 . . ?
N35 C112 C111 108.3(9) . . ?
N35 C112 C113 121.3(9) . . ?
C111 C112 C113 130.4(10) . . ?
C117 C113 C114 117.8(9) . . ?
C117 C113 C112 121.5(9) . . ?
C114 C113 C112 120.4(9) . . ?
C115 C114 C113 118.8(10) . . ?
C115 C114 H11G 120.6 . . ?
C113 C114 H11G 120.6 . . ?
C114 C115 C116 118.7(9) . . ?
C114 C115 H11H 120.7 . . ?
C116 C115 H11H 120.7 . . ?
N36 C116 C115 124.0(10) . . ?
N36 C116 H11I 118.0 . . ?
C115 C116 H11I 118.0 . . ?
N36 C117 C113 124.0(10) . . ?
N36 C117 H11J 118.0 . . ?
C113 C117 H11J 118.0 . . ?
N130 Fe13 N126 96.5(4) . . ?
N130 Fe13 N134 99.4(5) . . ?
N126 Fe13 N134 96.6(4) . . ?
N130 Fe13 N125 172.2(5) . . ?
N126 Fe13 N125 80.3(4) . . ?
N134 Fe13 N125 88.0(4) . . ?
N130 Fe13 N133 89.2(4) . . ?
N126 Fe13 N133 173.6(4) . . ?
N134 Fe13 N133 79.7(4) . . ?
N125 Fe13 N133 94.3(4) . . ?
N130 Fe13 N129 78.8(5) . . ?
N126 Fe13 N129 88.7(4) . . ?
N134 Fe13 N129 174.6(5) . . ?
N125 Fe13 N129 94.0(4) . . ?
N133 Fe13 N129 95.1(4) . . ?
C179 N125 C183 117.5(11) . . ?
C179 N125 Fe13 127.4(10) . . ?
C183 N125 Fe13 115.1(6) . . ?
N127 N126 C184 104.0(10) . . ?
N127 N126 Fe13 138.3(9) . . ?
C184 N126 Fe13 117.1(8) . . ?
N126 N127 C186 111.9(10) . . ?
N126 N127 H12E 124.1 . . ?
C186 N127 H12E 124.1 . . ?
C191 N128 C190 119(2) . . ?
C196 N129 C192 117.5(11) . . ?
C196 N129 Fe13 116.5(9) . . ?
C192 N129 Fe13 126.0(9) . . ?
C197 N130 N131 106.2(11) . . ?
C197 N130 Fe13 117.3(11) . . ?
N131 N130 Fe13 135.9(8) . . ?
N130 N131 C199 110.9(10) . . ?
N130 N131 H13B 124.5 . . ?
C199 N131 H13B 124.5 . . ?
C203 N132 C204 118.4(10) . . ?
C205 N133 C209 118.2(10) . . ?
C205 N133 Fe13 126.6(8) . . ?
C209 N133 Fe13 115.3(7) . . ?
C210 N134 N135 105.6(9) . . ?
C210 N134 Fe13 116.2(7) . . ?
N135 N134 Fe13 137.7(7) . . ?
N134 N135 C212 110.7(10) . . ?
N134 N135 H13K 124.7 . . ?
C212 N135 H13K 124.7 . . ?
C217 N136 C216 117.0(12) . . ?
N125 C179 C180 120.7(14) . . ?
N125 C179 H17E 119.6 . . ?
C180 C179 H17E 119.6 . . ?
C181 C180 C179 121.5(13) . . ?
C181 C180 H18D 119.3 . . ?
C179 C180 H18D 119.3 . . ?
C180 C181 C182 119.7(14) . . ?
C180 C181 H18E 120.1 . . ?
C182 C181 H18E 120.1 . . ?
C181 C182 C183 117.1(15) . . ?
C181 C182 H18F 121.4 . . ?
C183 C182 H18F 121.4 . . ?
N125 C183 C182 123.3(11) . . ?
N125 C183 C184 113.2(11) . . ?
C182 C183 C184 123.4(14) . . ?
N126 C184 C185 111.7(11) . . ?
N126 C184 C183 113.8(12) . . ?
C185 C184 C183 134.5(15) . . ?
C186 C185 C184 103.9(12) . . ?
C186 C185 H18G 128.1 . . ?
C184 C185 H18G 128.1 . . ?
N127 C186 C185 108.5(13) . . ?
N127 C186 C187 122.7(13) . . ?
C185 C186 C187 128.8(16) . . ?
C191 C187 C188 120.3(17) . . ?
C191 C187 C186 121.4(14) . . ?
C188 C187 C186 118.3(15) . . ?
C189 C188 C187 117.9(17) . . ?
C189 C188 H18H 121.1 . . ?
C187 C188 H18H 121.1 . . ?
C188 C189 C190 119.7(18) . . ?
C188 C189 H18I 120.2 . . ?
C190 C189 H18I 120.2 . . ?
N128 C190 C189 120(3) . . ?
N128 C190 H19B 119.9 . . ?
C189 C190 H19B 119.9 . . ?
N128 C191 C187 122.6(17) . . ?
N128 C191 H19C 118.7 . . ?
C187 C191 H19C 118.7 . . ?
N129 C192 C193 121.8(12) . . ?
N129 C192 H19D 119.1 . . ?
C193 C192 H19D 119.1 . . ?
C194 C193 C192 118.6(13) . . ?
C194 C193 H19E 120.7 . . ?
C192 C193 H19E 120.7 . . ?
C193 C194 C195 119.1(12) . . ?
C193 C194 H19F 120.5 . . ?
C195 C194 H19F 120.5 . . ?
C194 C195 C196 117.6(12) . . ?
C194 C195 H19G 121.2 . . ?
C196 C195 H19G 121.2 . . ?
N129 C196 C195 125.0(12) . . ?
N129 C196 C197 112.0(11) . . ?
C195 C196 C197 123.0(11) . . ?
N130 C197 C198 111.7(12) . . ?
N130 C197 C196 114.8(13) . . ?
C198 C197 C196 133.5(10) . . ?
C199 C198 C197 104.8(10) . . ?
C199 C198 H19H 127.6 . . ?
C197 C198 H19H 127.6 . . ?
N131 C199 C198 106.4(13) . . ?
N131 C199 C200 123.5(10) . . ?
C198 C199 C200 130.1(11) . . ?
C201 C200 C204 119.3(13) . . ?
C201 C200 C199 121.5(11) . . ?
C204 C200 C199 119.1(11) . . ?
C202 C201 C200 119.4(11) . . ?
C202 C201 H20E 120.3 . . ?
C200 C201 H20E 120.3 . . ?
C201 C202 C203 119.4(10) . . ?
C201 C202 H20F 120.3 . . ?
C203 C202 H20F 120.3 . . ?
N132 C203 C202 121.6(11) . . ?
N132 C203 H20G 119.2 . . ?
C202 C203 H20G 119.2 . . ?
N132 C204 C200 121.8(12) . . ?
N132 C204 H20H 119.1 . . ?
C200 C204 H20H 119.1 . . ?
N133 C205 C206 122.5(11) . . ?
N133 C205 H20I 118.8 . . ?
C206 C205 H20I 118.8 . . ?
C205 C206 C207 119.8(11) . . ?
C205 C206 H20J 120.1 . . ?
C207 C206 H20J 120.1 . . ?
C206 C207 C208 120.0(12) . . ?
C206 C207 H20K 120.0 . . ?
C208 C207 H20K 120.0 . . ?
C209 C208 C207 115.9(12) . . ?
C209 C208 H20L 122.0 . . ?
C207 C208 H20L 122.0 . . ?
N133 C209 C208 123.5(10) . . ?
N133 C209 C210 113.2(10) . . ?
C208 C209 C210 123.2(11) . . ?
N134 C210 C211 110.9(11) . . ?
N134 C210 C209 114.7(10) . . ?
C211 C210 C209 134.4(11) . . ?
C212 C211 C210 105.9(11) . . ?
C212 C211 H21D 127.1 . . ?
C210 C211 H21D 127.1 . . ?
C211 C212 N135 106.8(11) . . ?
C211 C212 C213 131.1(11) . . ?
N135 C212 C213 122.0(11) . . ?
C217 C213 C214 117.4(11) . . ?
C217 C213 C212 121.3(11) . . ?
C214 C213 C212 120.9(11) . . ?
C215 C214 C213 118.3(11) . . ?
C215 C214 H21E 120.8 . . ?
C213 C214 H21E 120.8 . . ?
C216 C215 C214 119.9(11) . . ?
C216 C215 H21F 120.0 . . ?
C214 C215 H21F 120.0 . . ?
N136 C216 C215 123.1(11) . . ?
N136 C216 H21G 118.4 . . ?
C215 C216 H21G 118.4 . . ?
N136 C217 C213 124.1(13) . . ?
N136 C217 H21H 118.0 . . ?
C213 C217 H21H 118.0 . . ?
N42 Fe4 N38 95.7(3) . . ?
N42 Fe4 N46 96.3(3) . . ?
N38 Fe4 N46 96.7(3) . . ?
N42 Fe4 N41 80.6(3) . . ?
N38 Fe4 N41 89.7(3) . . ?
N46 Fe4 N41 173.2(4) . . ?
N42 Fe4 N45 91.9(3) . . ?
N38 Fe4 N45 172.3(3) . . ?
N46 Fe4 N45 80.6(3) . . ?
N41 Fe4 N45 93.3(3) . . ?
N42 Fe4 N37 172.9(3) . . ?
N38 Fe4 N37 79.7(4) . . ?
N46 Fe4 N37 89.6(3) . . ?
N41 Fe4 N37 93.9(3) . . ?
N45 Fe4 N37 93.0(3) . . ?
C122 N37 C118 117.3(8) . . ?
C122 N37 Fe4 115.3(6) . . ?
C118 N37 Fe4 127.4(7) . . ?
C123 N38 N39 105.4(8) . . ?
C123 N38 Fe4 116.6(6) . . ?
N39 N38 Fe4 137.6(7) . . ?
N38 N39 C125 110.6(8) . . ?
N38 N39 H39E 124.7 . . ?
C125 N39 H39E 124.7 . . ?
C130 N40 C129 118.5(11) . . ?
C131 N41 C135 117.3(7) . . ?
C131 N41 Fe4 127.5(7) . . ?
C135 N41 Fe4 115.2(6) . . ?
C136 N42 N43 105.6(8) . . ?
C136 N42 Fe4 116.6(6) . . ?
N43 N42 Fe4 137.6(6) . . ?
N42 N43 C138 111.2(7) . . ?
N42 N43 H43B 124.4 . . ?
C138 N43 H43B 124.4 . . ?
C142 N44 C143 117.7(9) . . ?
C144 N45 C148 118.4(7) . . ?
C144 N45 Fe4 127.3(6) . . ?
C148 N45 Fe4 114.1(5) . . ?
C149 N46 N47 106.4(8) . . ?
C149 N46 Fe4 115.5(6) . . ?
N47 N46 Fe4 137.0(7) . . ?
N46 N47 C151 110.6(9) . . ?
N46 N47 H47A 124.7 . . ?
C151 N47 H47A 124.7 . . ?
C155 N48 C156 117.0(17) . . ?
N37 C118 C119 121.7(8) . . ?
N37 C118 H11K 119.2 . . ?
C119 C118 H11K 119.2 . . ?
C118 C119 C120 121.5(9) . . ?
C118 C119 H11L 119.3 . . ?
C120 C119 H11L 119.3 . . ?
C119 C120 C121 117.2(8) . . ?
C119 C120 H12F 121.4 . . ?
C121 C120 H12F 121.4 . . ?
C122 C121 C120 119.3(8) . . ?
C122 C121 H12G 120.3 . . ?
C120 C121 H12G 120.3 . . ?
N37 C122 C121 123.0(8) . . ?
N37 C122 C123 113.8(8) . . ?
C121 C122 C123 123.2(8) . . ?
N38 C123 C124 111.8(7) . . ?
N38 C123 C122 114.3(8) . . ?
C124 C123 C122 133.9(8) . . ?
C123 C124 C125 104.3(9) . . ?
C123 C124 H12H 127.8 . . ?
C125 C124 H12H 127.8 . . ?
N39 C125 C124 107.9(8) . . ?
N39 C125 C126 123.9(9) . . ?
C124 C125 C126 128.1(10) . . ?
C130 C126 C127 118.0(10) . . ?
C130 C126 C125 121.3(9) . . ?
C127 C126 C125 120.6(10) . . ?
C128 C127 C126 119.1(11) . . ?
C128 C127 H12I 120.4 . . ?
C126 C127 H12I 120.4 . . ?
C127 C128 C129 119.0(11) . . ?
C127 C128 H12J 120.5 . . ?
C129 C128 H12J 120.5 . . ?
N40 C129 C128 122.5(12) . . ?
N40 C129 H12K 118.8 . . ?
C128 C129 H12K 118.8 . . ?
N40 C130 C126 122.9(10) . . ?
N40 C130 H13C 118.6 . . ?
C126 C130 H13C 118.6 . . ?
N41 C131 C132 122.8(9) . . ?
N41 C131 H13E 118.6 . . ?
C132 C131 H13E 118.6 . . ?
C131 C132 C133 119.1(9) . . ?
C131 C132 H13F 120.4 . . ?
C133 C132 H13F 120.4 . . ?
C134 C133 C132 118.3(10) . . ?
C134 C133 H13G 120.8 . . ?
C132 C133 H13G 120.8 . . ?
C133 C134 C135 119.7(11) . . ?
C133 C134 H13H 120.1 . . ?
C135 C134 H13H 120.1 . . ?
N41 C135 C134 122.6(9) . . ?
N41 C135 C136 112.7(8) . . ?
C134 C135 C136 124.6(11) . . ?
N42 C136 C137 111.1(8) . . ?
N42 C136 C135 114.5(10) . . ?
C137 C136 C135 134.3(9) . . ?
C138 C137 C136 105.1(10) . . ?
C138 C137 H13I 127.4 . . ?
C136 C137 H13I 127.4 . . ?
N43 C138 C137 106.9(10) . . ?
N43 C138 C139 122.0(9) . . ?
C137 C138 C139 131.1(12) . . ?
C140 C139 C143 116.4(10) . . ?
C140 C139 C138 120.9(9) . . ?
C143 C139 C138 122.6(10) . . ?
C139 C140 C141 121.1(10) . . ?
C139 C140 H14E 119.5 . . ?
C141 C140 H14E 119.5 . . ?
C140 C141 C142 117.2(11) . . ?
C140 C141 H14F 121.4 . . ?
C142 C141 H14F 121.4 . . ?
N44 C142 C141 123.6(11) . . ?
N44 C142 H14G 118.2 . . ?
C141 C142 H14G 118.2 . . ?
N44 C143 C139 123.9(10) . . ?
N44 C143 H14H 118.1 . . ?
C139 C143 H14H 118.1 . . ?
N45 C144 C145 122.1(9) . . ?
N45 C144 H14I 119.0 . . ?
C145 C144 H14I 119.0 . . ?
C146 C145 C144 120.2(9) . . ?
C146 C145 H14J 119.9 . . ?
C144 C145 H14J 119.9 . . ?
C145 C146 C147 118.7(9) . . ?
C145 C146 H14K 120.7 . . ?
C147 C146 H14K 120.7 . . ?
C146 C147 C148 119.2(9) . . ?
C146 C147 H14L 120.4 . . ?
C148 C147 H14L 120.4 . . ?
N45 C148 C147 121.4(8) . . ?
N45 C148 C149 114.1(7) . . ?
C147 C148 C149 124.5(8) . . ?
N46 C149 C150 111.5(8) . . ?
N46 C149 C148 114.9(8) . . ?
C150 C149 C148 133.6(8) . . ?
C151 C150 C149 104.0(9) . . ?
C151 C150 H15F 128.0 . . ?
C149 C150 H15F 128.0 . . ?
N47 C151 C150 107.5(10) . . ?
N47 C151 C152 121.6(12) . . ?
C150 C151 C152 130.8(12) . . ?
C153 C152 C156 117.6(13) . . ?
C153 C152 C151 120.8(13) . . ?
C156 C152 C151 120.9(13) . . ?
C154 C153 C152 117.4(15) . . ?
C154 C153 H15G 121.3 . . ?
C152 C153 H15G 121.3 . . ?
C153 C154 C155 120.7(14) . . ?
C153 C154 H15H 119.7 . . ?
C155 C154 H15H 119.7 . . ?
N48 C155 C154 122.9(14) . . ?
N48 C155 H15I 118.5 . . ?
C154 C155 H15I 118.5 . . ?
N48 C156 C152 123.8(16) . . ?
N48 C156 H15J 118.1 . . ?
C152 C156 H15J 118.1 . . ?
N142 Fe14 N146 99.5(3) . . ?
N142 Fe14 N138 96.8(3) . . ?
N146 Fe14 N138 95.2(4) . . ?
N142 Fe14 N137 171.7(3) . . ?
N146 Fe14 N137 88.5(4) . . ?
N138 Fe14 N137 80.1(3) . . ?
N142 Fe14 N145 89.3(3) . . ?
N146 Fe14 N145 80.1(3) . . ?
N138 Fe14 N145 172.9(3) . . ?
N137 Fe14 N145 94.4(3) . . ?
N142 Fe14 N141 80.8(4) . . ?
N146 Fe14 N141 175.2(4) . . ?
N138 Fe14 N141 89.5(3) . . ?
N137 Fe14 N141 91.4(4) . . ?
N145 Fe14 N141 95.1(3) . . ?
C222 N137 C218 118.2(9) . . ?
C222 N137 Fe14 116.4(6) . . ?
C218 N137 Fe14 125.3(7) . . ?
C223 N138 N139 106.2(8) . . ?
C223 N138 Fe14 116.5(6) . . ?
N139 N138 Fe14 136.7(7) . . ?
C225 N139 N138 111.2(9) . . ?
C225 N139 H13J 124.4 . . ?
N138 N139 H13J 124.4 . . ?
C229 N140 C230 118.2(12) . . ?
C231 N141 C235 118.2(9) . . ?
C231 N141 Fe14 127.7(8) . . ?
C235 N141 Fe14 114.1(6) . . ?
C236 N142 N143 104.3(10) . . ?
C236 N142 Fe14 117.2(8) . . ?
N143 N142 Fe14 137.8(7) . . ?
C238 N143 N142 112.2(9) . . ?
C238 N143 H14N 123.9 . . ?
N142 N143 H14N 123.9 . . ?
C242 N144 C243 117.8(10) . . ?
C244 N145 C248 117.7(8) . . ?
C244 N145 Fe14 126.4(6) . . ?
C248 N145 Fe14 115.9(6) . . ?
C249 N146 N147 105.2(9) . . ?
C249 N146 Fe14 115.5(6) . . ?
N147 N146 Fe14 138.5(8) . . ?
C251 N147 N146 111.2(10) . . ?
C251 N147 H14P 124.4 . . ?
N146 N147 H14P 124.4 . . ?
C255 N148 C256 117.7(19) . . ?
N137 C218 C219 121.2(11) . . ?
N137 C218 H21I 119.4 . . ?
C219 C218 H21I 119.4 . . ?
C220 C219 C218 119.7(11) . . ?
C220 C219 H21J 120.2 . . ?
C218 C219 H21J 120.2 . . ?
C219 C220 C221 119.6(12) . . ?
C219 C220 H22A 120.2 . . ?
C221 C220 H22A 120.2 . . ?
C222 C221 C220 119.8(14) . . ?
C222 C221 H22B 120.1 . . ?
C220 C221 H22B 120.1 . . ?
N137 C222 C221 121.4(11) . . ?
N137 C222 C223 112.8(9) . . ?
C221 C222 C223 125.7(13) . . ?
N138 C223 C224 109.9(9) . . ?
N138 C223 C222 113.8(10) . . ?
C224 C223 C222 136.3(11) . . ?
C223 C224 C225 106.8(10) . . ?
C223 C224 H22C 126.6 . . ?
C225 C224 H22C 126.6 . . ?
N139 C225 C224 105.9(10) . . ?
N139 C225 C226 122.0(10) . . ?
C224 C225 C226 132.1(12) . . ?
C227 C226 C230 118.5(11) . . ?
C227 C226 C225 119.9(11) . . ?
C230 C226 C225 121.5(11) . . ?
C228 C227 C226 118.6(12) . . ?
C228 C227 H22D 120.7 . . ?
C226 C227 H22D 120.7 . . ?
C227 C228 C229 120.2(12) . . ?
C227 C228 H22E 119.9 . . ?
C229 C228 H22E 119.9 . . ?
N140 C229 C228 121.7(12) . . ?
N140 C229 H22F 119.1 . . ?
C228 C229 H22F 119.1 . . ?
N140 C230 C226 122.8(11) . . ?
N140 C230 H23F 118.6 . . ?
C226 C230 H23F 118.6 . . ?
N141 C231 C232 122.5(10) . . ?
N141 C231 H23G 118.8 . . ?
C232 C231 H23G 118.8 . . ?
C233 C232 C231 119.3(9) . . ?
C233 C232 H23H 120.4 . . ?
C231 C232 H23H 120.4 . . ?
C232 C233 C234 118.2(9) . . ?
C232 C233 H23I 120.9 . . ?
C234 C233 H23I 120.9 . . ?
C233 C234 C235 120.7(10) . . ?
C233 C234 H23J 119.6 . . ?
C235 C234 H23J 119.6 . . ?
N141 C235 C234 121.1(9) . . ?
N141 C235 C236 113.1(8) . . ?
C234 C235 C236 125.7(10) . . ?
N142 C236 C237 112.5(10) . . ?
N142 C236 C235 114.4(12) . . ?
C237 C236 C235 132.9(9) . . ?
C238 C237 C236 104.2(9) . . ?
C238 C237 H23K 127.9 . . ?
C236 C237 H23K 127.9 . . ?
N143 C238 C237 106.8(10) . . ?
N143 C238 C239 122.0(9) . . ?
C237 C238 C239 131.2(10) . . ?
C243 C239 C240 116.6(10) . . ?
C243 C239 C238 123.3(12) . . ?
C240 C239 C238 120.0(10) . . ?
C241 C240 C239 119.9(9) . . ?
C241 C240 H24B 120.1 . . ?
C239 C240 H24B 120.1 . . ?
C240 C241 C242 117.9(10) . . ?
C240 C241 H24C 121.1 . . ?
C242 C241 H24C 121.1 . . ?
N144 C242 C241 124.2(11) . . ?
N144 C242 H24D 117.9 . . ?
C241 C242 H24D 117.9 . . ?
N144 C243 C239 123.6(11) . . ?
N144 C243 H24E 118.2 . . ?
C239 C243 H24E 118.2 . . ?
N145 C244 C245 122.0(9) . . ?
N145 C244 H24F 119.0 . . ?
C245 C244 H24F 119.0 . . ?
C246 C245 C244 119.9(9) . . ?
C246 C245 H24G 120.1 . . ?
C244 C245 H24G 120.1 . . ?
C245 C246 C247 119.4(9) . . ?
C245 C246 H24H 120.3 . . ?
C247 C246 H24H 120.3 . . ?
C248 C247 C246 117.9(9) . . ?
C248 C247 H24I 121.0 . . ?
C246 C247 H24I 121.0 . . ?
N145 C248 C247 123.0(8) . . ?
N145 C248 C249 112.5(7) . . ?
C247 C248 C249 124.5(8) . . ?
N146 C249 C250 110.6(9) . . ?
N146 C249 C248 114.8(8) . . ?
C250 C249 C248 134.5(9) . . ?
C251 C250 C249 105.4(10) . . ?
C251 C250 H25B 127.3 . . ?
C249 C250 H25B 127.3 . . ?
N147 C251 C250 107.6(10) . . ?
N147 C251 C252 123.9(14) . . ?
C250 C251 C252 128.4(14) . . ?
C253 C252 C256 118.7(14) . . ?
C253 C252 C251 122.9(14) . . ?
C256 C252 C251 118.4(13) . . ?
C252 C253 C254 121.0(16) . . ?
C252 C253 H25C 119.5 . . ?
C254 C253 H25C 119.5 . . ?
C255 C254 C253 115.4(16) . . ?
C255 C254 H25D 122.3 . . ?
C253 C254 H25D 122.3 . . ?
N148 C255 C254 125.1(15) . . ?
N148 C255 H25E 117.4 . . ?
C254 C255 H25E 117.4 . . ?
N148 C256 C252 121.3(19) . . ?
N148 C256 H25F 119.3 . . ?
C252 C256 H25F 119.3 . . ?
Cl1 Fe5 Cl3 109.40(6) . . ?
Cl1 Fe5 Cl2 109.88(5) . . ?
Cl3 Fe5 Cl2 109.37(5) . . ?
Cl1 Fe5 Cl4 109.09(6) . . ?
Cl3 Fe5 Cl4 109.52(4) . . ?
Cl2 Fe5 Cl4 109.57(6) . . ?
Cl5A Fe6 Cl5A 94.5(4) . 2_755 ?
Cl5A Fe6 Cl6 104.31(13) . . ?
Cl5A Fe6 Cl6 122.6(3) 2_755 . ?
Cl5A Fe6 Cl6 122.6(3) . 2_755 ?
Cl5A Fe6 Cl6 104.31(13) 2_755 2_755 ?
Cl6 Fe6 Cl6 109.24(11) . 2_755 ?
Cl5A Fe6 Cl5B 106.7(3) . 2_755 ?
Cl5A Fe6 Cl5B 23.52(15) 2_755 2_755 ?
Cl6 Fe6 Cl5B 99.5(2) . 2_755 ?
Cl6 Fe6 Cl5B 111.78(12) 2_755 2_755 ?
Cl6 Fe6 Cl5B 111.78(12) . . ?
Cl6 Fe6 Cl5B 99.5(2) 2_755 . ?
Cl5B Fe6 Cl5B 124.8(3) 2_755 . ?
F2 B1 F4 109.3(6) . . ?
F2 B1 F3 108.8(5) . . ?
F4 B1 F3 110.0(7) . . ?
F2 B1 F1 110.0(8) . . ?
F4 B1 F1 108.8(5) . . ?
F3 B1 F1 110.0(6) . . ?
F6 B2 F5 111.1(10) . . ?
F6 B2 F7 110.7(11) . . ?
F5 B2 F7 107.6(10) . . ?
F6 B2 F8 111.0(10) . . ?
F5 B2 F8 112.1(10) . . ?
F7 B2 F8 104.1(9) . . ?
F57 B12 F58 110.0(8) . . ?
F57 B12 F55 111.2(9) . . ?
F58 B12 F55 111.0(9) . . ?
F57 B12 F56 104.4(9) . . ?
F58 B12 F56 111.0(9) . . ?
F55 B12 F56 109.1(8) . . ?
F10 B3 F9 113.8(7) . . ?
F10 B3 F11 113.2(9) . . ?
F9 B3 F11 109.5(7) . . ?
F10 B3 F12 102.4(8) . . ?
F9 B3 F12 112.5(9) . . ?
F11 B3 F12 104.9(8) . . ?
F13 B4 F13 113.2(14) 2_755 . ?
F13 B4 F14 108.8(4) 2_755 2_755 ?
F13 B4 F14 108.2(4) . 2_755 ?
F13 B4 F14 108.2(4) 2_755 . ?
F13 B4 F14 108.8(4) . . ?
F14 B4 F14 109.4(14) 2_755 . ?
F16 B5 F17 109.6(5) . . ?
F16 B5 F18 111.6(6) . . ?
F17 B5 F18 109.7(6) . . ?
F16 B5 F15 108.5(6) . . ?
F17 B5 F15 109.2(6) . . ?
F18 B5 F15 108.3(5) . . ?
F22 B6 F19 112.6(10) . . ?
F22 B6 F20 112.2(9) . . ?
F19 B6 F20 108.8(9) . . ?
F22 B6 F21 110.5(9) . . ?
F19 B6 F21 105.2(9) . . ?
F20 B6 F21 107.1(9) . . ?
F26 B7 F24 107.6(5) . . ?
F26 B7 F23 110.7(6) . . ?
F24 B7 F23 107.5(5) . . ?
F26 B7 F25 112.0(6) . . ?
F24 B7 F25 109.9(6) . . ?
F23 B7 F25 109.0(5) . . ?
F30 B8 F29 111.5(8) . . ?
F30 B8 F27 111.0(8) . . ?
F29 B8 F27 109.4(8) . . ?
F30 B8 F28 109.3(7) . . ?
F29 B8 F28 106.8(9) . . ?
F27 B8 F28 108.7(8) . . ?
O1S C1S C2S 123.8(11) . . ?
O1S C1S C3S 120.1(8) . . ?
C2S C1S C3S 115.7(9) . . ?
C1S C2S H2SA 109.5 . . ?
C1S C2S H2SB 109.5 . . ?
H2SA C2S H2SB 109.5 . . ?
C1S C2S H2SC 109.5 . . ?
H2SA C2S H2SC 109.5 . . ?
H2SB C2S H2SC 109.5 . . ?
C1S C3S H3SA 109.5 . . ?
C1S C3S H3SB 109.5 . . ?
H3SA C3S H3SB 109.5 . . ?
C1S C3S H3SC 109.5 . . ?
H3SA C3S H3SC 109.5 . . ?
H3SB C3S H3SC 109.5 . . ?
O2S C4S C6S 125.2(14) . . ?
O2S C4S C5S 112.2(13) . . ?
C6S C4S C5S 120.2(12) . . ?
C4S C5S H5SA 109.5 . . ?
C4S C5S H5SB 109.5 . . ?
H5SA C5S H5SB 109.5 . . ?
C4S C5S H5SC 109.5 . . ?
H5SA C5S H5SC 109.5 . . ?
H5SB C5S H5SC 109.5 . . ?
C4S C6S H6SA 109.5 . . ?
C4S C6S H6SB 109.5 . . ?
H6SA C6S H6SB 109.5 . . ?
C4S C6S H6SC 109.5 . . ?
H6SA C6S H6SC 109.5 . . ?
H6SB C6S H6SC 109.5 . . ?
O3S C7S C8S 121.4(14) . . ?
O3S C7S C9S 119.4(14) . . ?
C8S C7S C9S 119.1(11) . . ?
C7S C8S H8SA 109.5 . . ?
C7S C8S H8SB 109.5 . . ?
H8SA C8S H8SB 109.5 . . ?
C7S C8S H8SC 109.5 . . ?
H8SA C8S H8SC 109.5 . . ?
H8SB C8S H8SC 109.5 . . ?
C7S C9S H9SA 109.5 . . ?
C7S C9S H9SB 109.5 . . ?
H9SA C9S H9SB 109.5 . . ?
C7S C9S H9SC 109.5 . . ?
H9SA C9S H9SC 109.5 . . ?
H9SB C9S H9SC 109.5 . . ?
O4S C10S C11S 117.5(13) . . ?
O4S C10S C12S 126.4(11) . . ?
C11S C10S C12S 116.1(9) . . ?
C10S C11S H11C 109.5 . . ?
C10S C11S H11D 109.5 . . ?
H11C C11S H11D 109.5 . . ?
C10S C11S H11E 109.5 . . ?
H11C C11S H11E 109.5 . . ?
H11D C11S H11E 109.5 . . ?
C10S C12S H12B 109.5 . . ?
C10S C12S H12C 109.5 . . ?
H12B C12S H12C 109.5 . . ?
C10S C12S H12D 109.5 . . ?
H12B C12S H12D 109.5 . . ?
H12C C12S H12D 109.5 . . ?
O5S C13S C14S 122.6(8) . . ?
O5S C13S C15S 119.5(8) . . ?
C14S C13S C15S 117.4(9) . . ?
C13S C14S H14B 109.5 . . ?
C13S C14S H14C 109.5 . . ?
H14B C14S H14C 109.5 . . ?
C13S C14S H14D 109.5 . . ?
H14B C14S H14D 109.5 . . ?
H14C C14S H14D 109.5 . . ?
C13S C15S H15C 109.5 . . ?
C13S C15S H15D 109.5 . . ?
H15C C15S H15D 109.5 . . ?
C13S C15S H15E 109.5 . . ?
H15C C15S H15E 109.5 . . ?
H15D C15S H15E 109.5 . . ?
O6S C16S C18S 126.5(12) . . ?
O6S C16S C17S 119.6(14) . . ?
C18S C16S C17S 112.9(15) . . ?
C16S C17S H17B 109.5 . . ?
C16S C17S H17C 109.5 . . ?
H17B C17S H17C 109.5 . . ?
C16S C17S H17D 109.5 . . ?
H17B C17S H17D 109.5 . . ?
H17C C17S H17D 109.5 . . ?
C16S C18S H18A 109.5 . . ?
C16S C18S H18B 109.5 . . ?
H18A C18S H18B 109.5 . . ?
C16S C18S H18C 109.5 . . ?
H18A C18S H18C 109.5 . . ?
H18B C18S H18C 109.5 . . ?
O7S C19S C21S 126.2(19) . . ?
O7S C19S C20S 121.1(16) . . ?
C21S C19S C20S 112(2) . . ?
C19S C20S H20B 109.5 . . ?
C19S C20S H20C 109.5 . . ?
H20B C20S H20C 109.5 . . ?
C19S C20S H20D 109.5 . . ?
H20B C20S H20D 109.5 . . ?
H20C C20S H20D 109.5 . . ?
C19S C21S H21A 109.5 . . ?
C19S C21S H21B 109.5 . . ?
H21A C21S H21B 109.5 . . ?
C19S C21S H21C 109.5 . . ?
H21A C21S H21C 109.5 . . ?
H21B C21S H21C 109.5 . . ?
O8S C22S C23S 118.7(10) . 2_756 ?
O8S C22S C23S 118.7(10) . . ?
C23S C22S C23S 123(2) 2_756 . ?
C22S C23S H23C 109.5 . . ?
C22S C23S H23D 109.5 . . ?
H23C C23S H23D 109.5 . . ?
C22S C23S H23E 109.5 . . ?
H23C C23S H23E 109.5 . . ?
H23D C23S H23E 109.5 . . ?
O9S C25S C26S 123.7(16) . . ?
O9S C25S C27S 119.4(14) . . ?
C26S C25S C27S 116.5(17) . . ?
C25S C26S H26B 109.5 . . ?
C25S C26S H26C 109.5 . . ?
H26B C26S H26C 109.5 . . ?
C25S C26S H26D 109.5 . . ?
H26B C26S H26D 109.5 . . ?
H26C C26S H26D 109.5 . . ?
C25S C27S H27B 109.5 . . ?
C25S C27S H27C 109.5 . . ?
H27B C27S H27C 109.5 . . ?
C25S C27S H27D 109.5 . . ?
H27B C27S H27D 109.5 . . ?
H27C C27S H27D 109.5 . . ?
O10S C28S C29S 120.1(14) . . ?
O10S C28S C30S 122.9(14) . . ?
C29S C28S C30S 116.7(15) . . ?
C28S C29S H29B 109.5 . . ?
C28S C29S H29C 109.5 . . ?
H29B C29S H29C 109.5 . . ?
C28S C29S H29D 109.5 . . ?
H29B C29S H29D 109.5 . . ?
H29C C29S H29D 109.5 . . ?
C28S C30S H30B 109.5 . . ?
C28S C30S H30C 109.5 . . ?
H30B C30S H30C 109.5 . . ?
C28S C30S H30D 109.5 . . ?
H30B C30S H30D 109.5 . . ?
H30C C30S H30D 109.5 . . ?
C32S C31S O11S 126.2(11) . . ?
C32S C31S C33S 113.8(15) . . ?
O11S C31S C33S 119.7(12) . . ?
C31S C32S H32A 109.5 . . ?
C31S C32S H32B 109.5 . . ?
H32A C32S H32B 109.5 . . ?
C31S C32S H32C 109.5 . . ?
H32A C32S H32C 109.5 . . ?
H32B C32S H32C 109.5 . . ?
C31S C33S H33B 109.5 . . ?
C31S C33S H33C 109.5 . . ?
H33B C33S H33C 109.5 . . ?
C31S C33S H33D 109.5 . . ?
H33B C33S H33D 109.5 . . ?
H33C C33S H33D 109.5 . . ?
O12S C34S C36S 119.0(14) . . ?
O12S C34S C35S 113.5(15) . . ?
C36S C34S C35S 127.2(17) . . ?
C34S C35S H35A 109.5 . . ?
C34S C35S H35B 109.5 . . ?
H35A C35S H35B 109.5 . . ?
C34S C35S H35C 109.5 . . ?
H35A C35S H35C 109.5 . . ?
H35B C35S H35C 109.5 . . ?
C34S C36S H36B 109.5 . . ?
C34S C36S H36C 109.5 . . ?
H36B C36S H36C 109.5 . . ?
C34S C36S H36D 109.5 . . ?
H36B C36S H36D 109.5 . . ?
H36C C36S H36D 109.5 . . ?
O13S C37S C38S 122.4(15) . . ?
O13S C37S C39S 118.0(16) . . ?
C38S C37S C39S 119.6(19) . . ?
C37S C38S H38B 109.5 . . ?
C37S C38S H38C 109.5 . . ?
H38B C38S H38C 109.5 . . ?
C37S C38S H38D 109.5 . . ?
H38B C38S H38D 109.5 . . ?
H38C C38S H38D 109.5 . . ?
C37S C39S H39B 109.5 . . ?
C37S C39S H39C 109.5 . . ?
H39B C39S H39C 109.5 . . ?
C37S C39S H39D 109.5 . . ?
H39B C39S H39D 109.5 . . ?
H39C C39S H39D 109.5 . . ?

loop_
_geom_bond_atom_site_label_1
_geom_bond_atom_site_label_2
_geom_bond_distance
_geom_bond_site_symmetry_2
_geom_bond_publ_flag
Fe1 N2 1.949(3) . ?
Fe1 N6 1.955(3) . ?
Fe1 N10 1.958(3) . ?
Fe1 N1 1.991(3) . ?
Fe1 N5 1.995(3) . ?
Fe1 N9 2.000(3) . ?
N1 C1 1.351(5) . ?
N1 C5 1.357(5) . ?
N2 C6 1.343(5) . ?
N2 N3 1.345(4) . ?
N3 C8 1.356(5) . ?
N3 H3B 0.8800 . ?
N4 C13 1.331(5) . ?
N4 C12 1.339(6) . ?
N5 C14 1.338(6) . ?
N5 C18 1.354(6) . ?
N6 N7 1.338(5) . ?
N6 C19 1.346(5) . ?
N7 C21 1.358(5) . ?
N7 H7B 0.8800 . ?
N8 C26 1.329(6) . ?
N8 C25 1.348(7) . ?
N9 C27 1.345(6) . ?
N9 C31 1.365(5) . ?
N10 N11 1.341(5) . ?
N10 C32 1.347(5) . ?
N11 C34 1.362(5) . ?
N11 H11B 0.8800 . ?
N12 C39 1.350(6) . ?
N12 C38 1.386(10) . ?
C1 C2 1.378(6) . ?
C1 H1A 0.9500 . ?
C2 C3 1.375(8) . ?
C2 H2A 0.9500 . ?
C3 C4 1.384(7) . ?
C3 H3A 0.9500 . ?
C4 C5 1.393(6) . ?
C4 H4A 0.9500 . ?
C5 C6 1.459(5) . ?
C6 C7 1.391(5) . ?
C7 C8 1.380(5) . ?
C7 H7A 0.9500 . ?
C8 C9 1.468(5) . ?
C9 C10 1.393(6) . ?
C9 C13 1.399(5) . ?
C10 C11 1.389(6) . ?
C10 H10A 0.9500 . ?
C11 C12 1.387(6) . ?
C11 H11A 0.9500 . ?
C12 H12A 0.9500 . ?
C13 H13A 0.9500 . ?
C14 C15 1.398(8) . ?
C14 H14A 0.9500 . ?
C15 C16 1.373(10) . ?
C15 H15A 0.9500 . ?
C16 C17 1.372(9) . ?
C16 H16A 0.9500 . ?
C17 C18 1.402(6) . ?
C17 H17A 0.9500 . ?
C18 C19 1.447(6) . ?
C19 C20 1.397(6) . ?
C20 C21 1.379(6) . ?
C20 H20A 0.9500 . ?
C21 C22 1.468(6) . ?
C22 C26 1.391(6) . ?
C22 C23 1.396(6) . ?
C23 C24 1.381(7) . ?
C23 H23A 0.9500 . ?
C24 C25 1.378(7) . ?
C24 H24A 0.9500 . ?
C25 H25A 0.9500 . ?
C26 H26A 0.9500 . ?
C27 C28 1.388(6) . ?
C27 H27A 0.9500 . ?
C28 C29 1.387(7) . ?
C28 H28A 0.9500 . ?
C29 C30 1.381(7) . ?
C29 H29A 0.9500 . ?
C30 C31 1.384(6) . ?
C30 H30A 0.9500 . ?
C31 C32 1.449(6) . ?
C32 C33 1.394(6) . ?
C33 C34 1.378(7) . ?
C33 H33A 0.9500 . ?
C34 C35 1.465(6) . ?
C35 C36 1.385(8) . ?
C35 C39 1.393(9) . ?
C36 C37 1.383(9) . ?
C36 H36A 0.9500 . ?
C37 C38 1.342(13) . ?
C37 H37A 0.9500 . ?
C38 H38A 0.9500 . ?
C39 H39A 0.9500 . ?
Fe2 N22 1.964(5) . ?
Fe2 N14 1.966(4) . ?
Fe2 N18 1.971(4) . ?
Fe2 N13 1.989(4) . ?
Fe2 N17 1.998(6) . ?
Fe2 N21 2.010(4) . ?
N13 C40 1.348(6) . ?
N13 C44 1.364(6) . ?
N14 C45 1.329(6) . ?
N14 N15 1.349(5) . ?
N15 C47 1.357(6) . ?
N15 H15B 0.8800 . ?
N16 C52 1.342(5) . ?
N16 C51 1.347(6) . ?
N17 C53 1.343(9) . ?
N17 C57 1.365(7) . ?
N18 N19 1.335(8) . ?
N18 C58 1.352(8) . ?
N19 C60 1.373(6) . ?
N19 H19A 0.8800 . ?
N20 C65 1.347(9) . ?
N20 C64 1.354(7) . ?
N21 C66 1.342(7) . ?
N21 C70 1.350(9) . ?
N22 N23 1.345(6) . ?
N22 C71 1.353(6) . ?
N23 C73 1.354(7) . ?
N23 H23B 0.8800 . ?
N24 C78 1.332(8) . ?
N24 C77 1.335(7) . ?
C40 C41 1.377(8) . ?
C40 H40A 0.9500 . ?
C41 C42 1.383(9) . ?
C41 H41A 0.9500 . ?
C42 C43 1.386(7) . ?
C42 H42A 0.9500 . ?
C43 C44 1.386(7) . ?
C43 H43A 0.9500 . ?
C44 C45 1.456(6) . ?
C45 C46 1.399(6) . ?
C46 C47 1.379(7) . ?
C46 H46A 0.9500 . ?
C47 C48 1.466(5) . ?
C48 C49 1.391(7) . ?
C48 C52 1.408(7) . ?
C49 C50 1.387(6) . ?
C49 H49A 0.9500 . ?
C50 C51 1.372(7) . ?
C50 H50A 0.9500 . ?
C51 H51A 0.9500 . ?
C52 H52A 0.9500 . ?
C53 C54 1.396(9) . ?
C53 H53A 0.9500 . ?
C54 C55 1.401(9) . ?
C54 H54A 0.9500 . ?
C55 C56 1.353(12) . ?
C55 H55A 0.9500 . ?
C56 C57 1.392(10) . ?
C56 H56A 0.9500 . ?
C57 C58 1.446(11) . ?
C58 C59 1.387(9) . ?
C59 C60 1.375(11) . ?
C59 H59A 0.9500 . ?
C60 C61 1.475(11) . ?
C61 C65 1.387(11) . ?
C61 C62 1.410(7) . ?
C62 C63 1.391(11) . ?
C62 H62A 0.9500 . ?
C63 C64 1.354(12) . ?
C63 H63A 0.9500 . ?
C64 H64A 0.9500 . ?
C65 H65A 0.9500 . ?
C66 C67 1.402(7) . ?
C66 H66A 0.9500 . ?
C67 C68 1.376(11) . ?
C67 H67A 0.9500 . ?
C68 C69 1.381(9) . ?
C68 H68A 0.9500 . ?
C69 C70 1.403(7) . ?
C69 H69A 0.9500 . ?
C70 C71 1.447(8) . ?
C71 C72 1.398(9) . ?
C72 C73 1.393(6) . ?
C72 H72A 0.9500 . ?
C73 C74 1.457(8) . ?
C74 C75 1.384(7) . ?
C74 C78 1.397(7) . ?
C75 C76 1.379(10) . ?
C75 H75A 0.9500 . ?
C76 C77 1.381(8) . ?
C76 H76A 0.9500 . ?
C77 H77A 0.9500 . ?
C78 H78A 0.9500 . ?
Fe3 N34 1.955(8) . ?
Fe3 N30 1.963(10) . ?
Fe3 N26 1.966(8) . ?
Fe3 N25 1.999(9) . ?
Fe3 N29 2.011(11) . ?
Fe3 N33 2.017(7) . ?
N25 C83 1.344(13) . ?
N25 C79 1.359(14) . ?
N26 C84 1.345(12) . ?
N26 N27 1.350(15) . ?
N27 C86 1.351(14) . ?
N27 H27E 0.8800 . ?
N28 C90 1.33(2) . ?
N28 C91 1.37(4) . ?
N29 C96 1.339(15) . ?
N29 C92 1.355(15) . ?
N30 N31 1.314(14) . ?
N30 C97 1.355(13) . ?
N31 C99 1.363(14) . ?
N31 H31A 0.8800 . ?
N32 C104 1.338(14) . ?
N32 C103 1.350(14) . ?
N33 C105 1.350(11) . ?
N33 C109 1.352(12) . ?
N34 C110 1.326(13) . ?
N34 N35 1.353(11) . ?
N35 C112 1.366(13) . ?
N35 H35D 0.8800 . ?
N36 C117 1.334(15) . ?
N36 C116 1.338(14) . ?
C79 C80 1.368(18) . ?
C79 H79A 0.9500 . ?
C80 C81 1.401(19) . ?
C80 H80A 0.9500 . ?
C81 C82 1.365(15) . ?
C81 H81A 0.9500 . ?
C82 C83 1.378(15) . ?
C82 H82A 0.9500 . ?
C83 C84 1.466(14) . ?
C84 C85 1.400(14) . ?
C85 C86 1.384(15) . ?
C85 H85A 0.9500 . ?
C86 C87 1.470(19) . ?
C87 C91 1.368(16) . ?
C87 C88 1.420(14) . ?
C88 C89 1.37(2) . ?
C88 H88A 0.9500 . ?
C89 C90 1.33(3) . ?
C89 H89A 0.9500 . ?
C90 H90A 0.9500 . ?
C91 H91A 0.9500 . ?
C92 C93 1.405(17) . ?
C92 H92A 0.9500 . ?
C93 C94 1.386(19) . ?
C93 H93A 0.9500 . ?
C94 C95 1.381(17) . ?
C94 H94A 0.9500 . ?
C95 C96 1.394(17) . ?
C95 H95A 0.9500 . ?
C96 C97 1.438(16) . ?
C97 C98 1.388(16) . ?
C98 C99 1.372(15) . ?
C98 H98A 0.9500 . ?
C99 C100 1.484(15) . ?
C100 C104 1.381(16) . ?
C100 C101 1.386(14) . ?
C101 C102 1.360(18) . ?
C101 H10B 0.9500 . ?
C102 C103 1.408(19) . ?
C102 H10C 0.9500 . ?
C103 H10D 0.9500 . ?
C104 H10E 0.9500 . ?
C105 C106 1.378(13) . ?
C105 H10F 0.9500 . ?
C106 C107 1.382(16) . ?
C106 H10G 0.9500 . ?
C107 C108 1.378(14) . ?
C107 H10H 0.9500 . ?
C108 C109 1.374(12) . ?
C108 H10I 0.9500 . ?
C109 C110 1.465(13) . ?
C110 C111 1.380(16) . ?
C111 C112 1.385(16) . ?
C111 H11F 0.9500 . ?
C112 C113 1.460(14) . ?
C113 C117 1.381(15) . ?
C113 C114 1.405(14) . ?
C114 C115 1.366(15) . ?
C114 H11G 0.9500 . ?
C115 C116 1.380(16) . ?
C115 H11H 0.9500 . ?
C116 H11I 0.9500 . ?
C117 H11J 0.9500 . ?
Fe13 N130 1.947(13) . ?
Fe13 N126 1.961(11) . ?
Fe13 N134 1.972(9) . ?
Fe13 N125 1.991(10) . ?
Fe13 N133 2.006(9) . ?
Fe13 N129 2.013(10) . ?
N125 C179 1.335(13) . ?
N125 C183 1.392(19) . ?
N126 N127 1.346(15) . ?
N126 C184 1.355(16) . ?
N127 C186 1.347(17) . ?
N127 H12E 0.8800 . ?
N128 C191 1.32(4) . ?
N128 C190 1.36(3) . ?
N129 C196 1.326(16) . ?
N129 C192 1.347(17) . ?
N130 C197 1.316(15) . ?
N130 N131 1.360(14) . ?
N131 C199 1.370(15) . ?
N131 H13B 0.8800 . ?
N132 C203 1.347(14) . ?
N132 C204 1.355(16) . ?
N133 C205 1.350(12) . ?
N133 C209 1.364(15) . ?
N134 C210 1.344(15) . ?
N134 N135 1.360(13) . ?
N135 C212 1.384(14) . ?
N135 H13K 0.8800 . ?
N136 C217 1.334(17) . ?
N136 C216 1.346(17) . ?
C179 C180 1.408(19) . ?
C179 H17E 0.9500 . ?
C180 C181 1.35(2) . ?
C180 H18D 0.9500 . ?
C181 C182 1.39(2) . ?
C181 H18E 0.9500 . ?
C182 C183 1.398(18) . ?
C182 H18F 0.9500 . ?
C183 C184 1.449(16) . ?
C184 C185 1.400(19) . ?
C185 C186 1.364(17) . ?
C185 H18G 0.9500 . ?
C186 C187 1.49(3) . ?
C187 C191 1.374(18) . ?
C187 C188 1.388(16) . ?
C188 C189 1.37(3) . ?
C188 H18H 0.9500 . ?
C189 C190 1.42(3) . ?
C189 H18I 0.9500 . ?
C190 H19B 0.9500 . ?
C191 H19C 0.9500 . ?
C192 C193 1.427(19) . ?
C192 H19D 0.9500 . ?
C193 C194 1.385(19) . ?
C193 H19E 0.9500 . ?
C194 C195 1.393(17) . ?
C194 H19F 0.9500 . ?
C195 C196 1.395(16) . ?
C195 H19G 0.9500 . ?
C196 C197 1.461(17) . ?
C197 C198 1.402(16) . ?
C198 C199 1.394(16) . ?
C198 H19H 0.9500 . ?
C199 C200 1.466(16) . ?
C200 C201 1.376(18) . ?
C200 C204 1.390(15) . ?
C201 C202 1.365(19) . ?
C201 H20E 0.9500 . ?
C202 C203 1.401(16) . ?
C202 H20F 0.9500 . ?
C203 H20G 0.9500 . ?
C204 H20H 0.9500 . ?
C205 C206 1.365(16) . ?
C205 H20I 0.9500 . ?
C206 C207 1.372(19) . ?
C206 H20J 0.9500 . ?
C207 C208 1.433(17) . ?
C207 H20K 0.9500 . ?
C208 C209 1.388(17) . ?
C208 H20L 0.9500 . ?
C209 C210 1.446(16) . ?
C210 C211 1.402(18) . ?
C211 C212 1.37(2) . ?
C211 H21D 0.9500 . ?
C212 C213 1.454(17) . ?
C213 C217 1.387(18) . ?
C213 C214 1.398(16) . ?
C214 C215 1.383(18) . ?
C214 H21E 0.9500 . ?
C215 C216 1.354(19) . ?
C215 H21F 0.9500 . ?
C216 H21G 0.9500 . ?
C217 H21H 0.9500 . ?
Fe4 N42 1.954(8) . ?
Fe4 N38 1.959(8) . ?
Fe4 N46 1.979(8) . ?
Fe4 N41 1.992(7) . ?
Fe4 N45 1.995(7) . ?
Fe4 N37 2.022(8) . ?
N37 C122 1.334(12) . ?
N37 C118 1.360(11) . ?
N38 C123 1.346(12) . ?
N38 N39 1.347(11) . ?
N39 C125 1.352(13) . ?
N39 H39E 0.8800 . ?
N40 C130 1.326(16) . ?
N40 C129 1.345(16) . ?
N41 C131 1.342(11) . ?
N41 C135 1.377(13) . ?
N42 C136 1.347(11) . ?
N42 N43 1.368(11) . ?
N43 C138 1.379(13) . ?
N43 H43B 0.8800 . ?
N44 C142 1.312(15) . ?
N44 C143 1.358(12) . ?
N45 C144 1.328(11) . ?
N45 C148 1.363(11) . ?
N46 C149 1.324(12) . ?
N46 N47 1.330(12) . ?
N47 C151 1.369(16) . ?
N47 H47A 0.8800 . ?
N48 C155 1.34(2) . ?
N48 C156 1.338(16) . ?
C118 C119 1.364(13) . ?
C118 H11K 0.9500 . ?
C119 C120 1.365(13) . ?
C119 H11L 0.9500 . ?
C120 C121 1.385(12) . ?
C120 H12F 0.9500 . ?
C121 C122 1.383(12) . ?
C121 H12G 0.9500 . ?
C122 C123 1.458(11) . ?
C123 C124 1.374(13) . ?
C124 C125 1.387(12) . ?
C124 H12H 0.9500 . ?
C125 C126 1.468(14) . ?
C126 C130 1.389(16) . ?
C126 C127 1.405(15) . ?
C127 C128 1.368(17) . ?
C127 H12I 0.9500 . ?
C128 C129 1.384(19) . ?
C128 H12J 0.9500 . ?
C129 H12K 0.9500 . ?
C130 H13C 0.9500 . ?
C131 C132 1.389(13) . ?
C131 H13E 0.9500 . ?
C132 C133 1.407(17) . ?
C132 H13F 0.9500 . ?
C133 C134 1.376(15) . ?
C133 H13G 0.9500 . ?
C134 C135 1.378(13) . ?
C134 H13H 0.9500 . ?
C135 C136 1.460(13) . ?
C136 C137 1.417(14) . ?
C137 C138 1.391(13) . ?
C137 H13I 0.9500 . ?
C138 C139 1.432(14) . ?
C139 C140 1.379(16) . ?
C139 C143 1.401(13) . ?
C140 C141 1.393(15) . ?
C140 H14E 0.9500 . ?
C141 C142 1.404(17) . ?
C141 H14F 0.9500 . ?
C142 H14G 0.9500 . ?
C143 H14H 0.9500 . ?
C144 C145 1.388(14) . ?
C144 H14I 0.9500 . ?
C145 C146 1.361(15) . ?
C145 H14J 0.9500 . ?
C146 C147 1.382(13) . ?
C146 H14K 0.9500 . ?
C147 C148 1.394(11) . ?
C147 H14L 0.9500 . ?
C148 C149 1.455(12) . ?
C149 C150 1.399(13) . ?
C150 C151 1.375(16) . ?
C150 H15F 0.9500 . ?
C151 C152 1.466(14) . ?
C152 C153 1.400(18) . ?
C152 C156 1.42(2) . ?
C153 C154 1.376(18) . ?
C153 H15G 0.9500 . ?
C154 C155 1.38(2) . ?
C154 H15H 0.9500 . ?
C155 H15I 0.9500 . ?
C156 H15J 0.9500 . ?
Fe14 N142 1.939(9) . ?
Fe14 N146 1.955(9) . ?
Fe14 N138 1.959(8) . ?
Fe14 N137 1.974(8) . ?
Fe14 N145 1.994(7) . ?
Fe14 N141 2.002(8) . ?
N137 C222 1.354(16) . ?
N137 C218 1.382(12) . ?
N138 C223 1.349(13) . ?
N138 N139 1.362(11) . ?
N139 C225 1.357(14) . ?
N139 H13J 0.8800 . ?
N140 C229 1.334(18) . ?
N140 C230 1.336(17) . ?
N141 C231 1.318(12) . ?
N141 C235 1.373(13) . ?
N142 C236 1.329(12) . ?
N142 N143 1.360(11) . ?
N143 C238 1.357(13) . ?
N143 H14N 0.8800 . ?
N144 C242 1.326(14) . ?
N144 C243 1.337(14) . ?
N145 C244 1.342(11) . ?
N145 C248 1.350(11) . ?
N146 C249 1.349(12) . ?
N146 N147 1.356(12) . ?
N147 C251 1.344(19) . ?
N147 H14P 0.8800 . ?
N148 C255 1.34(3) . ?
N148 C256 1.341(16) . ?
C218 C219 1.384(16) . ?
C218 H21I 0.9500 . ?
C219 C220 1.35(2) . ?
C219 H21J 0.9500 . ?
C220 C221 1.39(2) . ?
C220 H22A 0.9500 . ?
C221 C222 1.371(16) . ?
C221 H22B 0.9500 . ?
C222 C223 1.461(16) . ?
C223 C224 1.378(16) . ?
C224 C225 1.399(15) . ?
C224 H22C 0.9500 . ?
C225 C226 1.478(16) . ?
C226 C227 1.394(17) . ?
C226 C230 1.399(17) . ?
C227 C228 1.347(19) . ?
C227 H22D 0.9500 . ?
C228 C229 1.41(2) . ?
C228 H22E 0.9500 . ?
C229 H22F 0.9500 . ?
C230 H23F 0.9500 . ?
C231 C232 1.416(15) . ?
C231 H23G 0.9500 . ?
C232 C233 1.369(16) . ?
C232 H23H 0.9500 . ?
C233 C234 1.373(13) . ?
C233 H23I 0.9500 . ?
C234 C235 1.383(13) . ?
C234 H23J 0.9500 . ?
C235 C236 1.461(15) . ?
C236 C237 1.402(15) . ?
C237 C238 1.387(13) . ?
C237 H23K 0.9500 . ?
C238 C239 1.443(15) . ?
C239 C243 1.398(15) . ?
C239 C240 1.414(15) . ?
C240 C241 1.377(16) . ?
C240 H24B 0.9500 . ?
C241 C242 1.382(15) . ?
C241 H24C 0.9500 . ?
C242 H24D 0.9500 . ?
C243 H24E 0.9500 . ?
C244 C245 1.379(14) . ?
C244 H24F 0.9500 . ?
C245 C246 1.359(15) . ?
C245 H24G 0.9500 . ?
C246 C247 1.387(13) . ?
C246 H24H 0.9500 . ?
C247 C248 1.381(12) . ?
C247 H24I 0.9500 . ?
C248 C249 1.457(13) . ?
C249 C250 1.388(14) . ?
C250 C251 1.372(18) . ?
C250 H25B 0.9500 . ?
C251 C252 1.481(15) . ?
C252 C253 1.362(19) . ?
C252 C256 1.42(3) . ?
C253 C254 1.393(18) . ?
C253 H25C 0.9500 . ?
C254 C255 1.39(3) . ?
C254 H25D 0.9500 . ?
C255 H25E 0.9500 . ?
C256 H25F 0.9500 . ?
Fe5 Cl1 2.2001(15) . ?
Fe5 Cl3 2.2011(11) . ?
Fe5 Cl2 2.2025(15) . ?
Fe5 Cl4 2.2055(12) . ?
Fe6 Cl5A 2.137(4) . ?
Fe6 Cl5A 2.137(4) 2_755 ?
Fe6 Cl6 2.173(2) . ?
Fe6 Cl6 2.173(2) 2_755 ?
Fe6 Cl5B 2.327(5) 2_755 ?
Fe6 Cl5B 2.328(5) . ?
F1 B1 1.381(8) . ?
F2 B1 1.373(9) . ?
F3 B1 1.378(8) . ?
F4 B1 1.377(8) . ?
F5 B2 1.362(12) . ?
F6 B2 1.348(12) . ?
F7 B2 1.370(13) . ?
F8 B2 1.373(12) . ?
F55 B12 1.375(11) . ?
F56 B12 1.388(11) . ?
F57 B12 1.365(11) . ?
F58 B12 1.369(10) . ?
F9 B3 1.337(9) . ?
F10 B3 1.326(9) . ?
F11 B3 1.346(9) . ?
F12 B3 1.432(11) . ?
F13 B4 1.366(11) . ?
F14 B4 1.390(12) . ?
F15 B5 1.397(8) . ?
F16 B5 1.379(6) . ?
F17 B5 1.384(7) . ?
F18 B5 1.386(9) . ?
F19 B6 1.326(12) . ?
F20 B6 1.367(9) . ?
F21 B6 1.385(11) . ?
F22 B6 1.293(11) . ?
F23 B7 1.375(7) . ?
F24 B7 1.375(8) . ?
F25 B7 1.387(7) . ?
F26 B7 1.367(8) . ?
F27 B8 1.385(9) . ?
F28 B8 1.390(10) . ?
F29 B8 1.380(10) . ?
F30 B8 1.376(13) . ?
O1S C1S 1.161(9) . ?
C1S C2S 1.388(14) . ?
C1S C3S 1.665(13) . ?
C2S H2SA 0.9800 . ?
C2S H2SB 0.9800 . ?
C2S H2SC 0.9800 . ?
C3S H3SA 0.9800 . ?
C3S H3SB 0.9800 . ?
C3S H3SC 0.9800 . ?
O2S C4S 1.148(10) . ?
C4S C6S 1.421(18) . ?
C4S C5S 1.59(2) . ?
C5S H5SA 0.9800 . ?
C5S H5SB 0.9800 . ?
C5S H5SC 0.9800 . ?
C6S H6SA 0.9800 . ?
C6S H6SB 0.9800 . ?
C6S H6SC 0.9800 . ?
O3S C7S 1.166(12) . ?
C7S C8S 1.492(16) . ?
C7S C9S 1.499(19) . ?
C8S H8SA 0.9800 . ?
C8S H8SB 0.9800 . ?
C8S H8SC 0.9800 . ?
C9S H9SA 0.9800 . ?
C9S H9SB 0.9800 . ?
C9S H9SC 0.9800 . ?
O4S C10S 1.229(12) . ?
C10S C11S 1.475(15) . ?
C10S C12S 1.49(2) . ?
C11S H11C 0.9800 . ?
C11S H11D 0.9800 . ?
C11S H11E 0.9800 . ?
C12S H12B 0.9800 . ?
C12S H12C 0.9800 . ?
C12S H12D 0.9800 . ?
O5S C13S 1.252(9) . ?
C13S C14S 1.466(11) . ?
C13S C15S 1.500(10) . ?
C14S H14B 0.9800 . ?
C14S H14C 0.9800 . ?
C14S H14D 0.9800 . ?
C15S H15C 0.9800 . ?
C15S H15D 0.9800 . ?
C15S H15E 0.9800 . ?
O6S C16S 1.241(14) . ?
C16S C18S 1.443(15) . ?
C16S C17S 1.473(14) . ?
C17S H17B 0.9800 . ?
C17S H17C 0.9800 . ?
C17S H17D 0.9800 . ?
C18S H18A 0.9800 . ?
C18S H18B 0.9800 . ?
C18S H18C 0.9800 . ?
O7S C19S 1.251(17) . ?
C19S C21S 1.412(17) . ?
C19S C20S 1.483(18) . ?
C20S H20B 0.9800 . ?
C20S H20C 0.9800 . ?
C20S H20D 0.9800 . ?
C21S H21A 0.9800 . ?
C21S H21B 0.9800 . ?
C21S H21C 0.9800 . ?
O8S C22S 1.224(15) . ?
C22S C23S 1.58(2) 2_756 ?
C22S C23S 1.58(2) . ?
C23S H23C 0.9800 . ?
C23S H23D 0.9800 . ?
C23S H23E 0.9800 . ?
O9S C25S 1.223(13) . ?
C25S C26S 1.487(16) . ?
C25S C27S 1.534(16) . ?
C26S H26B 0.9800 . ?
C26S H26C 0.9800 . ?
C26S H26D 0.9800 . ?
C27S H27B 0.9800 . ?
C27S H27C 0.9800 . ?
C27S H27D 0.9800 . ?
O10S C28S 1.361(15) . ?
C28S C29S 1.434(16) . ?
C28S C30S 1.441(16) . ?
C29S H29B 0.9800 . ?
C29S H29C 0.9800 . ?
C29S H29D 0.9800 . ?
C30S H30B 0.9800 . ?
C30S H30C 0.9800 . ?
C30S H30D 0.9800 . ?
O11S C31S 1.40(2) . ?
C31S C32S 1.356(15) . ?
C31S C33S 1.440(13) . ?
C32S H32A 0.9800 . ?
C32S H32B 0.9800 . ?
C32S H32C 0.9800 . ?
C33S H33B 0.9800 . ?
C33S H33C 0.9800 . ?
C33S H33D 0.9800 . ?
O12S C34S 1.167(14) . ?
C34S C36S 1.509(16) . ?
C34S C35S 1.520(15) . ?
C35S H35A 0.9800 . ?
C35S H35B 0.9800 . ?
C35S H35C 0.9800 . ?
C36S H36B 0.9800 . ?
C36S H36C 0.9800 . ?
C36S H36D 0.9800 . ?
O13S C37S 1.251(15) . ?
C37S C38S 1.395(17) . ?
C37S C39S 1.442(17) . ?
C38S H38B 0.9800 . ?
C38S H38C 0.9800 . ?
C38S H38D 0.9800 . ?
C39S H39B 0.9800 . ?
C39S H39C 0.9800 . ?
C39S H39D 0.9800 . ?

loop_
_geom_hbond_atom_site_label_D
_geom_hbond_atom_site_label_H
_geom_hbond_atom_site_label_A
_geom_hbond_distance_DH
_geom_hbond_distance_HA
_geom_hbond_distance_DA
_geom_hbond_angle_DHA
_geom_hbond_site_symmetry_A
_geom_hbond_publ_flag
N3 H3B N28^a 0.88 2.07 2.85(3) 146.1 . yes
N7 H7B N16 0.88 2.04 2.816(5) 147.4 . yes
N11 H11B N48^a 0.88 2.00 2.749(19) 141.9 . yes
N15 H15B N44^a 0.88 2.08 2.884(12) 150.6 . yes
N19 H19A N32^a 0.88 2.29 3.083(15) 150.0 . yes
N23 H23B N4 0.88 2.00 2.776(5) 147.0 . yes
N27^a H27E^a N24 0.88 2.11 2.908(12) 149.6 . yes
N31^a H31A^a N40^a 0.88 2.05 2.792(16) 141.2 . yes
N35^a H35D^a N12 0.88 1.82 2.606(10) 147.0 . yes
N39^a H39E^a N20 0.88 2.29 3.075(11) 149.3 . yes
N43^a H43B^a N8 0.88 2.05 2.800(8) 143.0 . yes
N47^a H47A^a N36^a 0.88 1.97 2.722(14) 143.2 . yes

loop_
_geom_torsion_atom_site_label_1
_geom_torsion_atom_site_label_2
_geom_torsion_atom_site_label_3
_geom_torsion_atom_site_label_4
_geom_torsion
_geom_torsion_site_symmetry_1
_geom_torsion_site_symmetry_2
_geom_torsion_site_symmetry_3
_geom_torsion_site_symmetry_4
_geom_torsion_publ_flag
C6 N2 N3 C8 -0.5(4) . . . . ?
Fe1 N2 N3 C8 169.5(3) . . . . ?
C19 N6 N7 C21 0.0(4) . . . . ?
Fe1 N6 N7 C21 171.6(3) . . . . ?
C32 N10 N11 C34 -1.0(4) . . . . ?
Fe1 N10 N11 C34 167.3(3) . . . . ?
C5 N1 C1 C2 1.0(7) . . . . ?
Fe1 N1 C1 C2 -179.5(4) . . . . ?
N1 C1 C2 C3 0.1(9) . . . . ?
C1 C2 C3 C4 -0.9(9) . . . . ?
C2 C3 C4 C5 0.6(9) . . . . ?
C1 N1 C5 C4 -1.3(6) . . . . ?
Fe1 N1 C5 C4 179.1(4) . . . . ?
C1 N1 C5 C6 -179.9(4) . . . . ?
Fe1 N1 C5 C6 0.5(4) . . . . ?
C3 C4 C5 N1 0.5(7) . . . . ?
C3 C4 C5 C6 179.0(5) . . . . ?
N3 N2 C6 C7 0.0(4) . . . . ?
Fe1 N2 C6 C7 -172.4(2) . . . . ?
N3 N2 C6 C5 179.0(3) . . . . ?
Fe1 N2 C6 C5 6.6(4) . . . . ?
N1 C5 C6 N2 -4.5(5) . . . . ?
C4 C5 C6 N2 176.9(4) . . . . ?
N1 C5 C6 C7 174.2(4) . . . . ?
C4 C5 C6 C7 -4.4(7) . . . . ?
N2 C6 C7 C8 0.5(4) . . . . ?
C5 C6 C7 C8 -178.2(4) . . . . ?
N2 N3 C8 C7 0.8(4) . . . . ?
N2 N3 C8 C9 180.0(3) . . . . ?
C6 C7 C8 N3 -0.8(4) . . . . ?
C6 C7 C8 C9 -179.9(4) . . . . ?
N3 C8 C9 C10 138.1(4) . . . . ?
C7 C8 C9 C10 -42.9(6) . . . . ?
N3 C8 C9 C13 -44.0(5) . . . . ?
C7 C8 C9 C13 135.0(4) . . . . ?
C13 C9 C10 C11 1.8(6) . . . . ?
C8 C9 C10 C11 179.8(4) . . . . ?
C9 C10 C11 C12 -2.1(6) . . . . ?
C13 N4 C12 C11 1.4(7) . . . . ?
C10 C11 C12 N4 0.5(7) . . . . ?
C12 N4 C13 C9 -1.7(6) . . . . ?
C10 C9 C13 N4 0.2(6) . . . . ?
C8 C9 C13 N4 -177.8(4) . . . . ?
C18 N5 C14 C15 -2.3(8) . . . . ?
Fe1 N5 C14 C15 172.6(5) . . . . ?
N5 C14 C15 C16 3.7(10) . . . . ?
C14 C15 C16 C17 -1.4(12) . . . . ?
C15 C16 C17 C18 -1.9(11) . . . . ?
C14 N5 C18 C17 -1.2(7) . . . . ?
Fe1 N5 C18 C17 -176.7(4) . . . . ?
C14 N5 C18 C19 176.2(4) . . . . ?
Fe1 N5 C18 C19 0.7(5) . . . . ?
C16 C17 C18 N5 3.3(9) . . . . ?
C16 C17 C18 C19 -173.8(6) . . . . ?
N7 N6 C19 C20 -0.2(5) . . . . ?
Fe1 N6 C19 C20 -173.9(3) . . . . ?
N7 N6 C19 C18 -177.8(4) . . . . ?
Fe1 N6 C19 C18 8.5(5) . . . . ?
N5 C18 C19 N6 -5.9(6) . . . . ?
C17 C18 C19 N6 171.4(5) . . . . ?
N5 C18 C19 C20 177.3(5) . . . . ?
C17 C18 C19 C20 -5.4(9) . . . . ?
N6 C19 C20 C21 0.3(5) . . . . ?
C18 C19 C20 C21 177.2(5) . . . . ?
N6 N7 C21 C20 0.2(5) . . . . ?
N6 N7 C21 C22 179.4(4) . . . . ?
C19 C20 C21 N7 -0.3(5) . . . . ?
C19 C20 C21 C22 -179.4(5) . . . . ?
N7 C21 C22 C26 -43.5(7) . . . . ?
C20 C21 C22 C26 135.4(6) . . . . ?
N7 C21 C22 C23 140.0(5) . . . . ?
C20 C21 C22 C23 -41.0(9) . . . . ?
C26 C22 C23 C24 1.4(10) . . . . ?
C21 C22 C23 C24 177.9(6) . . . . ?
C22 C23 C24 C25 -1.8(12) . . . . ?
C26 N8 C25 C24 1.2(12) . . . . ?
C23 C24 C25 N8 0.5(13) . . . . ?
C25 N8 C26 C22 -1.6(10) . . . . ?
C23 C22 C26 N8 0.4(10) . . . . ?
C21 C22 C26 N8 -176.2(6) . . . . ?
C31 N9 C27 C28 -1.7(6) . . . . ?
Fe1 N9 C27 C28 173.1(4) . . . . ?
N9 C27 C28 C29 2.4(7) . . . . ?
C27 C28 C29 C30 -1.1(8) . . . . ?
C28 C29 C30 C31 -0.8(8) . . . . ?
C27 N9 C31 C30 -0.4(6) . . . . ?
Fe1 N9 C31 C30 -175.7(3) . . . . ?
C27 N9 C31 C32 176.1(4) . . . . ?
Fe1 N9 C31 C32 0.7(4) . . . . ?
C29 C30 C31 N9 1.6(7) . . . . ?
C29 C30 C31 C32 -174.5(4) . . . . ?
N11 N10 C32 C33 1.1(4) . . . . ?
Fe1 N10 C32 C33 -170.1(3) . . . . ?
N11 N10 C32 C31 -177.6(3) . . . . ?
Fe1 N10 C32 C31 11.2(4) . . . . ?
N9 C31 C32 N10 -7.7(5) . . . . ?
C30 C31 C32 N10 168.7(4) . . . . ?
N9 C31 C32 C33 174.0(4) . . . . ?
C30 C31 C32 C33 -9.5(8) . . . . ?
N10 C32 C33 C34 -0.8(5) . . . . ?
C31 C32 C33 C34 177.5(4) . . . . ?
N10 N11 C34 C33 0.5(4) . . . . ?
N10 N11 C34 C35 177.1(4) . . . . ?
C32 C33 C34 N11 0.2(5) . . . . ?
C32 C33 C34 C35 -175.9(4) . . . . ?
N11 C34 C35 C36 143.1(5) . . . . ?
C33 C34 C35 C36 -41.3(7) . . . . ?
N11 C34 C35 C39 -41.3(6) . . . . ?
C33 C34 C35 C39 134.3(5) . . . . ?
C39 C35 C36 C37 1.2(7) . . . . ?
C34 C35 C36 C37 176.9(5) . . . . ?
C35 C36 C37 C38 -1.4(9) . . . . ?
C36 C37 C38 N12 0.7(11) . . . . ?
C39 N12 C38 C37 0.2(9) . . . . ?
C38 N12 C39 C35 -0.3(7) . . . . ?
C36 C35 C39 N12 -0.3(7) . . . . ?
C34 C35 C39 N12 -176.0(4) . . . . ?
C45 N14 N15 C47 -1.0(5) . . . . ?
Fe2 N14 N15 C47 170.2(4) . . . . ?
C58 N18 N19 C60 -0.7(5) . . . . ?
Fe2 N18 N19 C60 171.5(3) . . . . ?
C71 N22 N23 C73 -1.1(5) . . . . ?
Fe2 N22 N23 C73 171.6(4) . . . . ?
C44 N13 C40 C41 0.5(9) . . . . ?
Fe2 N13 C40 C41 -175.4(5) . . . . ?
N13 C40 C41 C42 -1.1(11) . . . . ?
C40 C41 C42 C43 0.9(11) . . . . ?
C41 C42 C43 C44 -0.3(10) . . . . ?
C40 N13 C44 C43 0.2(8) . . . . ?
Fe2 N13 C44 C43 176.6(4) . . . . ?
C40 N13 C44 C45 -178.0(5) . . . . ?
Fe2 N13 C44 C45 -1.6(5) . . . . ?
C42 C43 C44 N13 -0.3(9) . . . . ?
C42 C43 C44 C45 177.7(6) . . . . ?
N15 N14 C45 C46 1.1(5) . . . . ?
Fe2 N14 C45 C46 -172.3(3) . . . . ?
N15 N14 C45 C44 -179.8(4) . . . . ?
Fe2 N14 C45 C44 6.8(5) . . . . ?
N13 C44 C45 N14 -3.3(6) . . . . ?
C43 C44 C45 N14 178.5(5) . . . . ?
N13 C44 C45 C46 175.5(5) . . . . ?
C43 C44 C45 C46 -2.7(9) . . . . ?
N14 C45 C46 C47 -0.8(5) . . . . ?
C44 C45 C46 C47 -179.7(5) . . . . ?
N14 N15 C47 C46 0.5(5) . . . . ?
N14 N15 C47 C48 179.4(4) . . . . ?
C45 C46 C47 N15 0.1(5) . . . . ?
C45 C46 C47 C48 -178.6(4) . . . . ?
N15 C47 C48 C49 141.5(5) . . . . ?
C46 C47 C48 C49 -39.9(7) . . . . ?
N15 C47 C48 C52 -42.1(6) . . . . ?
C46 C47 C48 C52 136.4(5) . . . . ?
C52 C48 C49 C50 1.2(6) . . . . ?
C47 C48 C49 C50 177.6(4) . . . . ?
C48 C49 C50 C51 -1.5(7) . . . . ?
C52 N16 C51 C50 0.8(6) . . . . ?
C49 C50 C51 N16 0.5(7) . . . . ?
C51 N16 C52 C48 -1.1(6) . . . . ?
C49 C48 C52 N16 0.2(6) . . . . ?
C47 C48 C52 N16 -176.2(4) . . . . ?
C57 N17 C53 C54 -0.9(7) . . . . ?
Fe2 N17 C53 C54 177.5(4) . . . . ?
N17 C53 C54 C55 0.7(8) . . . . ?
C53 C54 C55 C56 0.9(9) . . . . ?
C54 C55 C56 C57 -2.1(10) . . . . ?
C53 N17 C57 C56 -0.3(7) . . . . ?
Fe2 N17 C57 C56 -178.9(4) . . . . ?
C53 N17 C57 C58 178.4(4) . . . . ?
Fe2 N17 C57 C58 -0.3(5) . . . . ?
C55 C56 C57 N17 1.8(9) . . . . ?
C55 C56 C57 C58 -176.7(6) . . . . ?
N19 N18 C58 C59 0.6(5) . . . . ?
Fe2 N18 C58 C59 -173.6(3) . . . . ?
N19 N18 C58 C57 -178.3(4) . . . . ?
Fe2 N18 C58 C57 7.5(5) . . . . ?
N17 C57 C58 N18 -4.7(6) . . . . ?
C56 C57 C58 N18 174.0(5) . . . . ?
N17 C57 C58 C59 176.7(5) . . . . ?
C56 C57 C58 C59 -4.7(9) . . . . ?
N18 C58 C59 C60 -0.3(6) . . . . ?
C57 C58 C59 C60 178.4(5) . . . . ?
N18 N19 C60 C59 0.5(5) . . . . ?
N18 N19 C60 C61 178.4(4) . . . . ?
C58 C59 C60 N19 -0.1(6) . . . . ?
C58 C59 C60 C61 -177.7(5) . . . . ?
N19 C60 C61 C65 -41.7(8) . . . . ?
C59 C60 C61 C65 135.7(7) . . . . ?
N19 C60 C61 C62 142.5(5) . . . . ?
C59 C60 C61 C62 -40.1(8) . . . . ?
C65 C61 C62 C63 1.7(9) . . . . ?
C60 C61 C62 C63 177.7(6) . . . . ?
C61 C62 C63 C64 -2.4(10) . . . . ?
C65 N20 C64 C63 1.5(10) . . . . ?
C62 C63 C64 N20 0.8(11) . . . . ?
C64 N20 C65 C61 -2.2(9) . . . . ?
C62 C61 C65 N20 0.6(9) . . . . ?
C60 C61 C65 N20 -175.3(6) . . . . ?
C70 N21 C66 C67 -0.4(8) . . . . ?
Fe2 N21 C66 C67 179.2(4) . . . . ?
N21 C66 C67 C68 0.0(9) . . . . ?
C66 C67 C68 C69 -0.3(10) . . . . ?
C67 C68 C69 C70 0.9(9) . . . . ?
C66 N21 C70 C69 1.1(8) . . . . ?
Fe2 N21 C70 C69 -178.6(4) . . . . ?
C66 N21 C70 C71 -177.6(5) . . . . ?
Fe2 N21 C70 C71 2.7(6) . . . . ?
C68 C69 C70 N21 -1.4(9) . . . . ?
C68 C69 C70 C71 177.2(6) . . . . ?
N23 N22 C71 C72 0.6(6) . . . . ?
Fe2 N22 C71 C72 -174.1(4) . . . . ?
N23 N22 C71 C70 179.5(4) . . . . ?
Fe2 N22 C71 C70 4.9(6) . . . . ?
N21 C70 C71 N22 -4.9(7) . . . . ?
C69 C70 C71 N22 176.4(5) . . . . ?
N21 C70 C71 C72 173.7(6) . . . . ?
C69 C70 C71 C72 -5.0(10) . . . . ?
N22 C71 C72 C73 0.1(6) . . . . ?
C70 C71 C72 C73 -178.6(6) . . . . ?
N22 N23 C73 C72 1.2(5) . . . . ?
N22 N23 C73 C74 -179.7(4) . . . . ?
C71 C72 C73 N23 -0.7(6) . . . . ?
C71 C72 C73 C74 -179.7(5) . . . . ?
N23 C73 C74 C75 137.0(6) . . . . ?
C72 C73 C74 C75 -44.2(9) . . . . ?
N23 C73 C74 C78 -46.6(7) . . . . ?
C72 C73 C74 C78 132.3(6) . . . . ?
C78 C74 C75 C76 1.2(9) . . . . ?
C73 C74 C75 C76 177.8(6) . . . . ?
C74 C75 C76 C77 -0.2(11) . . . . ?
C78 N24 C77 C76 2.3(9) . . . . ?
C75 C76 C77 N24 -1.6(11) . . . . ?
C77 N24 C78 C74 -1.2(7) . . . . ?
C75 C74 C78 N24 -0.5(8) . . . . ?
C73 C74 C78 N24 -177.0(5) . . . . ?
C84 N26 N27 C86 0.5(12) . . . . ?
Fe3 N26 N27 C86 171.4(9) . . . . ?
C97 N30 N31 C99 -1.4(11) . . . . ?
Fe3 N30 N31 C99 172.5(7) . . . . ?
C110 N34 N35 C112 -1.8(11) . . . . ?
Fe3 N34 N35 C112 173.9(8) . . . . ?
C83 N25 C79 C80 -1(2) . . . . ?
Fe3 N25 C79 C80 -179.8(13) . . . . ?
N25 C79 C80 C81 2(3) . . . . ?
C79 C80 C81 C82 -2(3) . . . . ?
C80 C81 C82 C83 2(2) . . . . ?
C79 N25 C83 C82 0.4(17) . . . . ?
Fe3 N25 C83 C82 179.5(9) . . . . ?
C79 N25 C83 C84 179.4(10) . . . . ?
Fe3 N25 C83 C84 -1.5(11) . . . . ?
C81 C82 C83 N25 -1(2) . . . . ?
C81 C82 C83 C84 -180.0(13) . . . . ?
N27 N26 C84 C85 -0.2(11) . . . . ?
Fe3 N26 C84 C85 -173.5(7) . . . . ?
N27 N26 C84 C83 -178.9(9) . . . . ?
Fe3 N26 C84 C83 7.8(11) . . . . ?
N25 C83 C84 N26 -4.0(13) . . . . ?
C82 C83 C84 N26 175.0(10) . . . . ?
N25 C83 C84 C85 177.6(11) . . . . ?
C82 C83 C84 C85 -3.3(19) . . . . ?
N26 C84 C85 C86 -0.1(12) . . . . ?
C83 C84 C85 C86 178.3(11) . . . . ?
N26 N27 C86 C85 -0.6(13) . . . . ?
N26 N27 C86 C87 178.9(13) . . . . ?
C84 C85 C86 N27 0.4(13) . . . . ?
C84 C85 C86 C87 -179.1(14) . . . . ?
N27 C86 C87 C91 -48(3) . . . . ?
C85 C86 C87 C91 131(2) . . . . ?
N27 C86 C87 C88 137.5(17) . . . . ?
C85 C86 C87 C88 -43(3) . . . . ?
C91 C87 C88 C89 0(3) . . . . ?
C86 C87 C88 C89 174(2) . . . . ?
C87 C88 C89 C90 -1(4) . . . . ?
C91 N28 C90 C89 1(6) . . . . ?
C88 C89 C90 N28 1(6) . . . . ?
C90 N28 C91 C87 -2(5) . . . . ?
C88 C87 C91 N28 2(4) . . . . ?
C86 C87 C91 N28 -173(3) . . . . ?
C96 N29 C92 C93 1.0(18) . . . . ?
Fe3 N29 C92 C93 -179.9(10) . . . . ?
N29 C92 C93 C94 0(2) . . . . ?
C92 C93 C94 C95 -2(2) . . . . ?
C93 C94 C95 C96 1(2) . . . . ?
C92 N29 C96 C95 -1.2(18) . . . . ?
Fe3 N29 C96 C95 179.6(10) . . . . ?
C92 N29 C96 C97 177.4(10) . . . . ?
Fe3 N29 C96 C97 -1.8(13) . . . . ?
C94 C95 C96 N29 0.1(19) . . . . ?
C94 C95 C96 C97 -178.4(12) . . . . ?
N31 N30 C97 C98 1.7(11) . . . . ?
Fe3 N30 C97 C98 -174.0(7) . . . . ?
N31 N30 C97 C96 -177.9(9) . . . . ?
Fe3 N30 C97 C96 6.5(12) . . . . ?
N29 C96 C97 N30 -3.0(14) . . . . ?
C95 C96 C97 N30 175.6(11) . . . . ?
N29 C96 C97 C98 177.6(12) . . . . ?
C95 C96 C97 C98 -4(2) . . . . ?
N30 C97 C98 C99 -1.3(12) . . . . ?
C96 C97 C98 C99 178.1(12) . . . . ?
N30 N31 C99 C98 0.6(12) . . . . ?
N30 N31 C99 C100 179.1(9) . . . . ?
C97 C98 C99 N31 0.4(12) . . . . ?
C97 C98 C99 C100 -177.9(10) . . . . ?
N31 C99 C100 C104 -45.6(15) . . . . ?
C98 C99 C100 C104 132.4(12) . . . . ?
N31 C99 C100 C101 136.2(11) . . . . ?
C98 C99 C100 C101 -45.7(17) . . . . ?
C104 C100 C101 C102 0.5(17) . . . . ?
C99 C100 C101 C102 178.7(11) . . . . ?
C100 C101 C102 C103 -1(2) . . . . ?
C104 N32 C103 C102 1.7(17) . . . . ?
C101 C102 C103 N32 0(2) . . . . ?
C103 N32 C104 C100 -2.2(17) . . . . ?
C101 C100 C104 N32 1.2(17) . . . . ?
C99 C100 C104 N32 -177.0(10) . . . . ?
C109 N33 C105 C106 -1.3(14) . . . . ?
Fe3 N33 C105 C106 -177.0(7) . . . . ?
N33 C105 C106 C107 -0.6(15) . . . . ?
C105 C106 C107 C108 0.9(16) . . . . ?
C106 C107 C108 C109 0.6(16) . . . . ?
C105 N33 C109 C108 2.9(15) . . . . ?
Fe3 N33 C109 C108 179.1(8) . . . . ?
C105 N33 C109 C110 -173.3(9) . . . . ?
Fe3 N33 C109 C110 2.8(11) . . . . ?
C107 C108 C109 N33 -2.6(16) . . . . ?
C107 C108 C109 C110 173.2(10) . . . . ?
N35 N34 C110 C111 2.1(12) . . . . ?
Fe3 N34 C110 C111 -174.6(7) . . . . ?
N35 N34 C110 C109 179.2(9) . . . . ?
Fe3 N34 C110 C109 2.4(12) . . . . ?
N33 C109 C110 N34 -3.4(13) . . . . ?
C108 C109 C110 N34 -179.5(10) . . . . ?
N33 C109 C110 C111 172.9(11) . . . . ?
C108 C109 C110 C111 -3.2(19) . . . . ?
N34 C110 C111 C112 -1.6(13) . . . . ?
C109 C110 C111 C112 -178.0(11) . . . . ?
N34 N35 C112 C111 0.8(12) . . . . ?
N34 N35 C112 C113 -177.4(9) . . . . ?
C110 C111 C112 N35 0.4(12) . . . . ?
C110 C111 C112 C113 178.4(11) . . . . ?
N35 C112 C113 C117 -48.8(15) . . . . ?
C111 C112 C113 C117 133.4(12) . . . . ?
N35 C112 C113 C114 137.1(11) . . . . ?
C111 C112 C113 C114 -40.6(17) . . . . ?
C117 C113 C114 C115 2.8(16) . . . . ?
C112 C113 C114 C115 177.1(10) . . . . ?
C113 C114 C115 C116 -2.8(17) . . . . ?
C117 N36 C116 C115 1.4(16) . . . . ?
C114 C115 C116 N36 0.6(18) . . . . ?
C116 N36 C117 C113 -1.3(15) . . . . ?
C114 C113 C117 N36 -0.8(16) . . . . ?
C112 C113 C117 N36 -174.9(10) . . . . ?
C184 N126 N127 C186 0.4(13) . . . . ?
Fe13 N126 N127 C186 170.3(10) . . . . ?
C197 N130 N131 C199 -0.6(13) . . . . ?
Fe13 N130 N131 C199 169.9(8) . . . . ?
C210 N134 N135 C212 -1.8(14) . . . . ?
Fe13 N134 N135 C212 169.6(10) . . . . ?
C183 N125 C179 C180 2.5(15) . . . . ?
Fe13 N125 C179 C180 179.3(9) . . . . ?
N125 C179 C180 C181 -1.4(19) . . . . ?
C179 C180 C181 C182 1(2) . . . . ?
C180 C181 C182 C183 -1.9(18) . . . . ?
C179 N125 C183 C182 -3.5(15) . . . . ?
Fe13 N125 C183 C182 179.3(8) . . . . ?
C179 N125 C183 C184 177.7(9) . . . . ?
Fe13 N125 C183 C184 0.4(11) . . . . ?
C181 C182 C183 N125 3.2(16) . . . . ?
C181 C182 C183 C184 -178.1(11) . . . . ?
N127 N126 C184 C185 -0.3(12) . . . . ?
Fe13 N126 C184 C185 -172.8(8) . . . . ?
N127 N126 C184 C183 -179.3(9) . . . . ?
Fe13 N126 C184 C183 8.2(12) . . . . ?
N125 C183 C184 N126 -5.5(13) . . . . ?
C182 C183 C184 N126 175.7(10) . . . . ?
N125 C183 C184 C185 175.9(12) . . . . ?
C182 C183 C184 C185 -3(2) . . . . ?
N126 C184 C185 C186 0.1(14) . . . . ?
C183 C184 C185 C186 178.8(13) . . . . ?
N126 N127 C186 C185 -0.3(16) . . . . ?
N126 N127 C186 C187 176.9(15) . . . . ?
C184 C185 C186 N127 0.1(15) . . . . ?
C184 C185 C186 C187 -176.9(16) . . . . ?
N127 C186 C187 C191 -45(3) . . . . ?
C185 C186 C187 C191 131(2) . . . . ?
N127 C186 C187 C188 134(2) . . . . ?
C185 C186 C187 C188 -49(3) . . . . ?
C191 C187 C188 C189 0(4) . . . . ?
C186 C187 C188 C189 -179(2) . . . . ?
C187 C188 C189 C190 -1(4) . . . . ?
C191 N128 C190 C189 -1(6) . . . . ?
C188 C189 C190 N128 2(6) . . . . ?
C190 N128 C191 C187 0(6) . . . . ?
C188 C187 C191 N128 0(5) . . . . ?
C186 C187 C191 N128 180(3) . . . . ?
C196 N129 C192 C193 -3(2) . . . . ?
Fe13 N129 C192 C193 173.7(11) . . . . ?
N129 C192 C193 C194 7(2) . . . . ?
C192 C193 C194 C195 -6(2) . . . . ?
C193 C194 C195 C196 2(2) . . . . ?
C192 N129 C196 C195 -1(2) . . . . ?
Fe13 N129 C196 C195 -178.4(10) . . . . ?
C192 N129 C196 C197 178.4(12) . . . . ?
Fe13 N129 C196 C197 1.1(14) . . . . ?
C194 C195 C196 N129 2(2) . . . . ?
C194 C195 C196 C197 -177.9(12) . . . . ?
N131 N130 C197 C198 0.1(13) . . . . ?
Fe13 N130 C197 C198 -172.5(8) . . . . ?
N131 N130 C197 C196 -177.9(10) . . . . ?
Fe13 N130 C197 C196 9.5(14) . . . . ?
N129 C196 C197 N130 -6.7(15) . . . . ?
C195 C196 C197 N130 172.9(11) . . . . ?
N129 C196 C197 C198 175.8(12) . . . . ?
C195 C196 C197 C198 -5(2) . . . . ?
N130 C197 C198 C199 0.4(13) . . . . ?
C196 C197 C198 C199 178.0(12) . . . . ?
N130 N131 C199 C198 0.9(12) . . . . ?
N130 N131 C199 C200 178.9(10) . . . . ?
C197 C198 C199 N131 -0.8(11) . . . . ?
C197 C198 C199 C200 -178.6(10) . . . . ?
N131 C199 C200 C201 137.3(11) . . . . ?
C198 C199 C200 C201 -45.2(17) . . . . ?
N131 C199 C200 C204 -45.5(15) . . . . ?
C198 C199 C200 C204 131.9(12) . . . . ?
C204 C200 C201 C202 1.0(18) . . . . ?
C199 C200 C201 C202 178.1(11) . . . . ?
C200 C201 C202 C203 -1.7(19) . . . . ?
C204 N132 C203 C202 0.3(17) . . . . ?
C201 C202 C203 N132 1.1(19) . . . . ?
C203 N132 C204 C200 -1.1(17) . . . . ?
C201 C200 C204 N132 0.4(17) . . . . ?
C199 C200 C204 N132 -176.8(10) . . . . ?
C209 N133 C205 C206 1.5(19) . . . . ?
Fe13 N133 C205 C206 -178.2(10) . . . . ?
N133 C205 C206 C207 0(2) . . . . ?
C205 C206 C207 C208 -1(3) . . . . ?
C206 C207 C208 C209 0(3) . . . . ?
C205 N133 C209 C208 -3(2) . . . . ?
Fe13 N133 C209 C208 177.1(12) . . . . ?
C205 N133 C209 C210 177.1(11) . . . . ?
Fe13 N133 C209 C210 -3.2(15) . . . . ?
C207 C208 C209 N133 2(2) . . . . ?
C207 C208 C209 C210 -178.0(15) . . . . ?
N135 N134 C210 C211 2.5(15) . . . . ?
Fe13 N134 C210 C211 -171.1(9) . . . . ?
N135 N134 C210 C209 -176.6(11) . . . . ?
Fe13 N134 C210 C209 9.8(15) . . . . ?
N133 C209 C210 N134 -4.1(18) . . . . ?
C208 C209 C210 N134 175.5(14) . . . . ?
N133 C209 C210 C211 177.0(15) . . . . ?
C208 C209 C210 C211 -3(3) . . . . ?
N134 C210 C211 C212 -2.2(16) . . . . ?
C209 C210 C211 C212 176.7(15) . . . . ?
C210 C211 C212 N135 1.0(15) . . . . ?
C210 C211 C212 C213 -176.8(13) . . . . ?
N134 N135 C212 C211 0.5(14) . . . . ?
N134 N135 C212 C213 178.5(11) . . . . ?
C211 C212 C213 C217 135.8(15) . . . . ?
N135 C212 C213 C217 -41.6(18) . . . . ?
C211 C212 C213 C214 -37(2) . . . . ?
N135 C212 C213 C214 145.3(12) . . . . ?
C217 C213 C214 C215 2.8(19) . . . . ?
C212 C213 C214 C215 176.1(13) . . . . ?
C213 C214 C215 C216 -4(2) . . . . ?
C217 N136 C216 C215 -1(2) . . . . ?
C214 C215 C216 N136 3(2) . . . . ?
C216 N136 C217 C213 -0.1(19) . . . . ?
C214 C213 C217 N136 -0.7(19) . . . . ?
C212 C213 C217 N136 -174.0(12) . . . . ?
C123 N38 N39 C125 -1.2(10) . . . . ?
Fe4 N38 N39 C125 171.0(7) . . . . ?
C136 N42 N43 C138 -1.3(9) . . . . ?
Fe4 N42 N43 C138 172.2(7) . . . . ?
C149 N46 N47 C151 1.3(11) . . . . ?
Fe4 N46 N47 C151 168.3(8) . . . . ?
C122 N37 C118 C119 1.0(12) . . . . ?
Fe4 N37 C118 C119 178.2(7) . . . . ?
N37 C118 C119 C120 -0.6(14) . . . . ?
C118 C119 C120 C121 0.6(14) . . . . ?
C119 C120 C121 C122 -0.9(14) . . . . ?
C118 N37 C122 C121 -1.4(12) . . . . ?
Fe4 N37 C122 C121 -179.0(7) . . . . ?
C118 N37 C122 C123 179.5(7) . . . . ?
Fe4 N37 C122 C123 1.9(9) . . . . ?
C120 C121 C122 N37 1.4(13) . . . . ?
C120 C121 C122 C123 -179.6(8) . . . . ?
N39 N38 C123 C124 0.4(10) . . . . ?
Fe4 N38 C123 C124 -173.7(6) . . . . ?
N39 N38 C123 C122 -179.2(7) . . . . ?
Fe4 N38 C123 C122 6.7(9) . . . . ?
N37 C122 C123 N38 -5.5(10) . . . . ?
C121 C122 C123 N38 175.3(8) . . . . ?
N37 C122 C123 C124 175.0(9) . . . . ?
C121 C122 C123 C124 -4.1(15) . . . . ?
N38 C123 C124 C125 0.5(10) . . . . ?
C122 C123 C124 C125 180.0(9) . . . . ?
N38 N39 C125 C124 1.5(10) . . . . ?
N38 N39 C125 C126 177.2(9) . . . . ?
C123 C124 C125 N39 -1.2(10) . . . . ?
C123 C124 C125 C126 -176.6(9) . . . . ?
N39 C125 C126 C130 -43.6(15) . . . . ?
C124 C125 C126 C130 131.1(11) . . . . ?
N39 C125 C126 C127 141.4(10) . . . . ?
C124 C125 C126 C127 -43.8(16) . . . . ?
C130 C126 C127 C128 1.7(17) . . . . ?
C125 C126 C127 C128 176.9(11) . . . . ?
C126 C127 C128 C129 -2.3(18) . . . . ?
C130 N40 C129 C128 0.2(18) . . . . ?
C127 C128 C129 N40 1.3(19) . . . . ?
C129 N40 C130 C126 -0.7(17) . . . . ?
C127 C126 C130 N40 -0.2(17) . . . . ?
C125 C126 C130 N40 -175.3(10) . . . . ?
C135 N41 C131 C132 -0.8(15) . . . . ?
Fe4 N41 C131 C132 178.6(9) . . . . ?
N41 C131 C132 C133 -1.1(19) . . . . ?
C131 C132 C133 C134 2(2) . . . . ?
C132 C133 C134 C135 -0.3(19) . . . . ?
C131 N41 C135 C134 2.3(14) . . . . ?
Fe4 N41 C135 C134 -177.2(8) . . . . ?
C131 N41 C135 C136 -179.6(8) . . . . ?
Fe4 N41 C135 C136 0.9(11) . . . . ?
C133 C134 C135 N41 -1.7(17) . . . . ?
C133 C134 C135 C136 -179.6(11) . . . . ?
N43 N42 C136 C137 1.5(10) . . . . ?
Fe4 N42 C136 C137 -173.6(6) . . . . ?
N43 N42 C136 C135 -178.9(8) . . . . ?
Fe4 N42 C136 C135 6.0(10) . . . . ?
N41 C135 C136 N42 -4.4(12) . . . . ?
C134 C135 C136 N42 173.7(9) . . . . ?
N41 C135 C136 C137 175.1(10) . . . . ?
C134 C135 C136 C137 -6.8(18) . . . . ?
N42 C136 C137 C138 -1.2(11) . . . . ?
C135 C136 C137 C138 179.3(10) . . . . ?
N42 N43 C138 C137 0.5(10) . . . . ?
N42 N43 C138 C139 178.6(8) . . . . ?
C136 C137 C138 N43 0.4(10) . . . . ?
C136 C137 C138 C139 -177.4(10) . . . . ?
N43 C138 C139 C140 141.0(10) . . . . ?
C137 C138 C139 C140 -41.4(16) . . . . ?
N43 C138 C139 C143 -42.5(14) . . . . ?
C137 C138 C139 C143 135.0(12) . . . . ?
C143 C139 C140 C141 2.8(16) . . . . ?
C138 C139 C140 C141 179.4(10) . . . . ?
C139 C140 C141 C142 -2.6(17) . . . . ?
C143 N44 C142 C141 2.8(18) . . . . ?
C140 C141 C142 N44 -0.4(18) . . . . ?
C142 N44 C143 C139 -2.6(17) . . . . ?
C140 C139 C143 N44 -0.2(15) . . . . ?
C138 C139 C143 N44 -176.8(10) . . . . ?
C148 N45 C144 C145 0.6(15) . . . . ?
Fe4 N45 C144 C145 -174.8(8) . . . . ?
N45 C144 C145 C146 -2.5(17) . . . . ?
C144 C145 C146 C147 2.1(18) . . . . ?
C145 C146 C147 C148 0.1(17) . . . . ?
C144 N45 C148 C147 1.7(14) . . . . ?
Fe4 N45 C148 C147 177.7(8) . . . . ?
C144 N45 C148 C149 -177.8(9) . . . . ?
Fe4 N45 C148 C149 -1.8(10) . . . . ?
C146 C147 C148 N45 -2.0(16) . . . . ?
C146 C147 C148 C149 177.3(10) . . . . ?
N47 N46 C149 C150 -0.7(11) . . . . ?
Fe4 N46 C149 C150 -170.9(7) . . . . ?
N47 N46 C149 C148 179.5(8) . . . . ?
Fe4 N46 C149 C148 9.3(11) . . . . ?
N45 C148 C149 N46 -4.9(13) . . . . ?
C147 C148 C149 N46 175.7(10) . . . . ?
N45 C148 C149 C150 175.3(10) . . . . ?
C147 C148 C149 C150 -4.1(18) . . . . ?
N46 C149 C150 C151 -0.2(12) . . . . ?
C148 C149 C150 C151 179.6(11) . . . . ?
N46 N47 C151 C150 -1.5(12) . . . . ?
N46 N47 C151 C152 -179.0(10) . . . . ?
C149 C150 C151 N47 1.0(12) . . . . ?
C149 C150 C151 C152 178.3(12) . . . . ?
N47 C151 C152 C153 143.0(15) . . . . ?
C150 C151 C152 C153 -34(2) . . . . ?
N47 C151 C152 C156 -47(2) . . . . ?
C150 C151 C152 C156 136.4(18) . . . . ?
C156 C152 C153 C154 7(2) . . . . ?
C151 C152 C153 C154 177.7(14) . . . . ?
C152 C153 C154 C155 -9(3) . . . . ?
C156 N48 C155 C154 -3(4) . . . . ?
C153 C154 C155 N48 8(3) . . . . ?
C155 N48 C156 C152 1(4) . . . . ?
C153 C152 C156 N48 -3(3) . . . . ?
C151 C152 C156 N48 -174(2) . . . . ?
C223 N138 N139 C225 0.9(12) . . . . ?
Fe14 N138 N139 C225 171.5(8) . . . . ?
C236 N142 N143 C238 -1.5(10) . . . . ?
Fe14 N142 N143 C238 167.4(7) . . . . ?
C249 N146 N147 C251 0.0(13) . . . . ?
Fe14 N146 N147 C251 168.9(10) . . . . ?
C222 N137 C218 C219 3.7(18) . . . . ?
Fe14 N137 C218 C219 -174.1(10) . . . . ?
N137 C218 C219 C220 -2(2) . . . . ?
C218 C219 C220 C221 0(3) . . . . ?
C219 C220 C221 C222 0(3) . . . . ?
C218 N137 C222 C221 -3(2) . . . . ?
Fe14 N137 C222 C221 174.9(12) . . . . ?
C218 N137 C222 C223 179.7(10) . . . . ?
Fe14 N137 C222 C223 -2.3(15) . . . . ?
C220 C221 C222 N137 1(3) . . . . ?
C220 C221 C222 C223 177.9(17) . . . . ?
N139 N138 C223 C224 -0.3(13) . . . . ?
Fe14 N138 C223 C224 -173.1(8) . . . . ?
N139 N138 C223 C222 179.4(10) . . . . ?
Fe14 N138 C223 C222 6.6(14) . . . . ?
N137 C222 C223 N138 -2.7(17) . . . . ?
C221 C222 C223 N138 -179.8(15) . . . . ?
N137 C222 C223 C224 176.8(14) . . . . ?
C221 C222 C223 C224 0(3) . . . . ?
N138 C223 C224 C225 -0.4(15) . . . . ?
C222 C223 C224 C225 180.0(15) . . . . ?
N138 N139 C225 C224 -1.1(13) . . . . ?
N138 N139 C225 C226 176.9(11) . . . . ?
C223 C224 C225 N139 0.9(14) . . . . ?
C223 C224 C225 C226 -176.8(14) . . . . ?
N139 C225 C226 C227 144.1(13) . . . . ?
C224 C225 C226 C227 -38(2) . . . . ?
N139 C225 C226 C230 -39.8(18) . . . . ?
C224 C225 C226 C230 137.7(15) . . . . ?
C230 C226 C227 C228 2(2) . . . . ?
C225 C226 C227 C228 178.3(13) . . . . ?
C226 C227 C228 C229 -2(2) . . . . ?
C230 N140 C229 C228 0(2) . . . . ?
C227 C228 C229 N140 0(2) . . . . ?
C229 N140 C230 C226 0.1(19) . . . . ?
C227 C226 C230 N140 -1.3(19) . . . . ?
C225 C226 C230 N140 -177.5(12) . . . . ?
C235 N141 C231 C232 -1.6(15) . . . . ?
Fe14 N141 C231 C232 177.0(8) . . . . ?
N141 C231 C232 C233 1.5(17) . . . . ?
C231 C232 C233 C234 -2.0(17) . . . . ?
C232 C233 C234 C235 2.6(16) . . . . ?
C231 N141 C235 C234 2.3(14) . . . . ?
Fe14 N141 C235 C234 -176.6(7) . . . . ?
C231 N141 C235 C236 -178.8(8) . . . . ?
Fe14 N141 C235 C236 2.3(10) . . . . ?
C233 C234 C235 N141 -2.8(15) . . . . ?
C233 C234 C235 C236 178.4(10) . . . . ?
N143 N142 C236 C237 2.2(10) . . . . ?
Fe14 N142 C236 C237 -169.5(6) . . . . ?
N143 N142 C236 C235 179.1(7) . . . . ?
Fe14 N142 C236 C235 7.4(10) . . . . ?
N141 C235 C236 N142 -6.2(12) . . . . ?
C234 C235 C236 N142 172.6(9) . . . . ?
N141 C235 C236 C237 169.9(10) . . . . ?
C234 C235 C236 C237 -11.3(17) . . . . ?
N142 C236 C237 C238 -2.0(11) . . . . ?
C235 C236 C237 C238 -178.2(10) . . . . ?
N142 N143 C238 C237 0.3(10) . . . . ?
N142 N143 C238 C239 177.8(9) . . . . ?
C236 C237 C238 N143 1.0(10) . . . . ?
C236 C237 C238 C239 -176.2(10) . . . . ?
N143 C238 C239 C243 -40.8(14) . . . . ?
C237 C238 C239 C243 136.1(11) . . . . ?
N143 C238 C239 C240 144.7(9) . . . . ?
C237 C238 C239 C240 -38.5(15) . . . . ?
C243 C239 C240 C241 2.7(14) . . . . ?
C238 C239 C240 C241 177.5(9) . . . . ?
C239 C240 C241 C242 -2.0(15) . . . . ?
C243 N144 C242 C241 1.9(17) . . . . ?
C240 C241 C242 N144 -0.3(17) . . . . ?
C242 N144 C243 C239 -1.1(17) . . . . ?
C240 C239 C243 N144 -1.1(15) . . . . ?
C238 C239 C243 N144 -175.8(10) . . . . ?
C248 N145 C244 C245 1.0(16) . . . . ?
Fe14 N145 C244 C245 -178.3(9) . . . . ?
N145 C244 C245 C246 0.2(19) . . . . ?
C244 C245 C246 C247 -1.4(19) . . . . ?
C245 C246 C247 C248 1.3(17) . . . . ?
C244 N145 C248 C247 -1.0(15) . . . . ?
Fe14 N145 C248 C247 178.3(8) . . . . ?
C244 N145 C248 C249 177.4(9) . . . . ?
Fe14 N145 C248 C249 -3.2(11) . . . . ?
C246 C247 C248 N145 -0.1(16) . . . . ?
C246 C247 C248 C249 -178.4(10) . . . . ?
N147 N146 C249 C250 -0.1(12) . . . . ?
Fe14 N146 C249 C250 -172.1(7) . . . . ?
N147 N146 C249 C248 -176.9(9) . . . . ?
Fe14 N146 C249 C248 11.1(12) . . . . ?
N145 C248 C249 N146 -5.0(13) . . . . ?
C247 C248 C249 N146 173.4(10) . . . . ?
N145 C248 C249 C250 179.1(11) . . . . ?
C247 C248 C249 C250 -2.4(19) . . . . ?
N146 C249 C250 C251 0.2(13) . . . . ?
C248 C249 C250 C251 176.2(12) . . . . ?
N146 N147 C251 C250 0.2(14) . . . . ?
N146 N147 C251 C252 177.4(12) . . . . ?
C249 C250 C251 N147 -0.2(14) . . . . ?
C249 C250 C251 C252 -177.3(13) . . . . ?
N147 C251 C252 C253 140.9(18) . . . . ?
C250 C251 C252 C253 -42(2) . . . . ?
N147 C251 C252 C256 -40(2) . . . . ?
C250 C251 C252 C256 137(2) . . . . ?
C256 C252 C253 C254 -8(3) . . . . ?
C251 C252 C253 C254 171.7(17) . . . . ?
C252 C253 C254 C255 10(3) . . . . ?
C256 N148 C255 C254 5(4) . . . . ?
C253 C254 C255 N148 -9(4) . . . . ?
C255 N148 C256 C252 -1(4) . . . . ?
C253 C252 C256 N148 3(4) . . . . ?
C251 C252 C256 N148 -177(2) . . . . ?
